data_4133535
loop_
_publ_author_name
'Zhang, Yuteng'
'Gan, Hongmei'
'Qin, Chao'
'Wang, Xinlong'
'Su, Zhongmin'
'Zaworotko, Michael J.'

_publ_section_title
;
 Self-Assembly of Goldberg Polyhedra from a Concave
 [WV<sub>5</sub>O<sub>11</sub>(RCO<sub>2</sub>)<sub>5</sub>(SO<sub>4</sub>)]<sup>3-</sup>
 Building Block with 5-Fold Symmetry.
;
_journal_issue 50
_journal_name_full 'Journal of the American Chemical Society'
_journal_page_first 17365
_journal_page_last 17368
_journal_paper_doi 10.1021/jacs.8b10866
_journal_volume 140
_journal_year 2018
_chemical_formula_moiety 'C180 H60 O300 S12 V60 W12, 14(C2 H8 N), 3(C4 H12 N2), 4(O4 S)'
_chemical_formula_sum 'C268 H412 N44 O316 S16 V60 W12'
_chemical_formula_weight 15081.95
_space_group_crystal_system monoclinic
_space_group_IT_number 12
_space_group_name_Hall '-C 2y'
_space_group_name_H-M_alt 'C 1 2/m 1'
_atom_sites_solution_hydrogens mixed
_atom_sites_solution_primary dual
_audit_creation_date 2018-07-14
_audit_creation_method
;
Olex2 1.2
(compiled 2018.05.29 svn.r3508 for OlexSys, GUI svn.r5506)
;
_cell_angle_alpha 90
_cell_angle_beta 110.903(5)
_cell_angle_gamma 90
_cell_formula_units_Z 2
_cell_length_a 51.595(5)
_cell_length_b 29.778(5)
_cell_length_c 29.872(5)
_cell_measurement_reflns_used 8016
_cell_measurement_temperature 293(2)
_cell_measurement_theta_max 23.938
_cell_measurement_theta_min 2.168
_cell_volume 42875(11)
_computing_molecular_graphics 'Olex2 (Dolomanov et al., 2009)'
_computing_publication_material 'Olex2 (Dolomanov et al., 2009)'
_computing_structure_refinement 'ShelXL (Sheldrick, 2015)'
_computing_structure_solution 'ShelXT (Sheldrick, 2015)'
_diffrn_ambient_temperature 293
_diffrn_measured_fraction_theta_full 0.994
_diffrn_measured_fraction_theta_max 0.994
_diffrn_measurement_device_type 'Bruker D8 Venture'
_diffrn_measurement_method '\w scans'
_diffrn_radiation_monochromator graphite
_diffrn_radiation_type MoK\a
_diffrn_radiation_wavelength 0.71069
_diffrn_reflns_av_R_equivalents 0.1375
_diffrn_reflns_av_unetI/netI 0.1541
_diffrn_reflns_Laue_measured_fraction_full 0.994
_diffrn_reflns_Laue_measured_fraction_max 0.994
_diffrn_reflns_limit_h_max 53
_diffrn_reflns_limit_h_min -61
_diffrn_reflns_limit_k_max 35
_diffrn_reflns_limit_k_min -30
_diffrn_reflns_limit_l_max 35
_diffrn_reflns_limit_l_min -35
_diffrn_reflns_number 123939
_diffrn_reflns_point_group_measured_fraction_full 0.994
_diffrn_reflns_point_group_measured_fraction_max 0.994
_diffrn_reflns_theta_full 25.000
_diffrn_reflns_theta_max 25.000
_diffrn_reflns_theta_min 1.550
_exptl_absorpt_coefficient_mu 2.324
_exptl_absorpt_correction_T_max 0.498
_exptl_absorpt_correction_T_min 0.430
_exptl_absorpt_correction_type multi-scan
_exptl_crystal_colour green
_exptl_crystal_colour_primary green
_exptl_crystal_density_diffrn 1.168
_exptl_crystal_description block
_exptl_crystal_F_000 14760
_exptl_crystal_size_max 0.19
_exptl_crystal_size_mid 0.17
_exptl_crystal_size_min 0.15
_refine_diff_density_max 2.480
_refine_diff_density_min -1.480
_refine_diff_density_rms 0.192
_refine_ls_extinction_method none
_refine_ls_goodness_of_fit_ref 1.000
_refine_ls_hydrogen_treatment constr
_refine_ls_matrix_type full
_refine_ls_number_parameters 1505
_refine_ls_number_reflns 38382
_refine_ls_number_restraints 692
_refine_ls_restrained_S_all 1.003
_refine_ls_R_factor_all 0.1675
_refine_ls_R_factor_gt 0.0772
_refine_ls_shift/su_max 0.001
_refine_ls_shift/su_mean 0.000
_refine_ls_structure_factor_coef Fsqd
_refine_ls_weighting_details 'w=1/[\s^2^(Fo^2^)+(0.1252P)^2^] where P=(Fo^2^+2Fc^2^)/3'
_refine_ls_weighting_scheme calc
_refine_ls_wR_factor_gt 0.1915
_refine_ls_wR_factor_ref 0.2440
_reflns_Friedel_coverage 0.000
_reflns_number_gt 19246
_reflns_number_total 38382
_reflns_threshold_expression 'I > 2\s(I)'
_cod_data_source_file ja8b10866_si_002.cif
_cod_data_source_block GMOP-3
_cod_database_code 4133535
_shelx_shelxl_version_number 2018/1
_shelx_space_group_comment
;
The symmetry employed for this shelxl refinement is uniquely defined
by the following loop, which should always be used as a source of
symmetry information in preference to the above space-group names.
They are only intended as comments.
;
_shelx_estimated_absorpt_t_max 0.722
_shelx_estimated_absorpt_t_min 0.667
_olex2_refinement_description
;
1. Fixed Uiso
 At 1.2 times of:
  All C(H) groups, All N(H,H) groups
 At 1.5 times of:
  All C(H,H) groups, All C(H,H,H) groups
2. Restrained distances
 V1-O75 = V2-O71 = V3-O89 = V4-O69 = V5-O82 = V6-O70 = V7-O90 = V8-O84
 2.33 with sigma of 0.03
 V9-O88 = V10-O72 = V11-O76 = V12-O83 = V13-O85 = V14-O77 = V15-O73 = V16-O81
 2.33 with sigma of 0.03
 W4-O79 = W3-O78 = W2-O67 = W1-O87
 2.4 with sigma of 0.02
 N1-C49 = N1-C50
 1.4 with sigma of 0.02
 N2-C51 = N2-C52
 1.4 with sigma of 0.02
 C49-C50 = C51-C52 = C53_$1-C54_$1 = C68-C69 = C57_$1-C58_$1 = C67_$1-C66_$1 =
 C55_$1-C56_$1 = C59_$1-C60_$1 = C61_$2-C62_$2 = C63_$1-C64_$1
 2.6 with sigma of 0.02
 N3-C68 = N3-C69
 1.4 with sigma of 0.02
 N4-C53 = N4-C54
 1.4 with sigma of 0.02
 N5-C57 = N5-C58
 1.4 with sigma of 0.02
 N6-C66 = N6-C67
 1.4 with sigma of 0.02
 N7-C55 = N7-C56
 1.4 with sigma of 0.02
 N8-C59 = N8-C60
 1.4 with sigma of 0.02
 N9-C61 = N9-C62
 1.4 with sigma of 0.02
 N10-C63 = N10-C64
 1.4 with sigma of 0.02
3. Uiso/Uaniso restraints and constraints
S4A \\sim S4B \\sim S4C \\sim S4D \\sim S4E \\sim S5A \\sim S5B \\sim S5C \\sim
S6A \\sim S6B \\sim S6C \\sim S6D \\sim S7A \\sim S7B \\sim S7C \\sim O67 \\sim
O68 \\sim O69 \\sim O70 \\sim O71 \\sim O72 \\sim O73 \\sim O74 \\sim O75 \\sim
O76 \\sim O77 \\sim O78 \\sim O79 \\sim O80 \\sim O81 \\sim O82 \\sim O83 \\sim
O84 \\sim O85 \\sim O86 \\sim O87 \\sim O88 \\sim O89 \\sim O90 \\sim S3 \\sim
O3SA \\sim O3SB \\sim O3SC \\sim O3SD \\sim S2 \\sim O2SA \\sim O2SB \\sim O2SC
\\sim O2SD \\sim S1 \\sim O1SA \\sim O1SB \\sim O1SC: within 3.8A with sigma of
0.01 and sigma for terminal atoms of 0.03
N2 \\sim C51 \\sim C52 \\sim N8 \\sim C59 \\sim C60 \\sim N6 \\sim C66 \\sim
C67 \\sim N9 \\sim C61 \\sim C62 \\sim N1 \\sim C49 \\sim C50 \\sim N10 \\sim
C63 \\sim C64 \\sim N5 \\sim C57 \\sim C58 \\sim N7 \\sim C55 \\sim C56 \\sim
N3 \\sim C68 \\sim C69 \\sim N4 \\sim C53 \\sim C54: within 3.8A with sigma of
0.01 and sigma for terminal atoms of 0.03
S5A \\sim S5B \\sim S5C \\sim O2 \\sim O5 \\sim O18 \\sim O19 \\sim O21 \\sim
O35 \\sim O36 \\sim O43 \\sim O74 \\sim O75 \\sim O76 \\sim O77: within 3.8A
with sigma of 0.01 and sigma for terminal atoms of 0.03
S7A \\sim S7B \\sim O8 \\sim O10 \\sim O13 \\sim O50 \\sim O51 \\sim O63 \\sim
O64 \\sim O65 \\sim O86 \\sim O87 \\sim O88 \\sim O89 \\sim O90: within 3.8A
with sigma of 0.01 and sigma for terminal atoms of 0.03
Uiso(N1) = Uiso(C49) = Uiso(C50) = Uiso(N2) = Uiso(C51) = Uiso(C52) = Uiso(N3)
= Uiso(C68) = Uiso(C69) = Uiso(N4) = Uiso(C53) = Uiso(C54) = Uiso(N5) =
Uiso(C57) = Uiso(C58) = Uiso(N6) = Uiso(C67) = Uiso(C66) = Uiso(N7) = Uiso(C55)
= Uiso(C56) = Uiso(N8) = Uiso(C59) = Uiso(C60) = Uiso(N9) = Uiso(C61) =
Uiso(C62) = Uiso(N10) = Uiso(C63) = Uiso(C64)
4. Others
 Fixed Sof: S4A(0.2) S4B(0.2) S4C(0.2) S4D(0.2) S4E(0.2) S5A(0.125) S5B(0.125)
 S5C(0.25) S6A(0.25) S6B(0.25) S6C(0.25) S6D(0.25) S7A(0.16667) S7B(0.16667)
 S7C(0.16667) O69(0.4) O70(0.4) O71(0.4) O72(0.4) O73(0.4) O75(0.2) O76(0.4)
 O77(0.4) O81(0.4) O82(0.4) O83(0.4) O84(0.4) O85(0.4) O88(0.2) O89(0.4)
 O90(0.4) N2(0.5) H2A(0.5) H2B(0.5) C51(0.5) H51A(0.5) H51B(0.5) H51C(0.5)
 C52(0.5) H52A(0.5) H52B(0.5) H52C(0.5) N8(0.5) H8A(0.5) H8B(0.5) C59(0.5)
 H59A(0.5) H59B(0.5) H59C(0.5) C60(0.5) H60A(0.5) H60B(0.5) H60C(0.5) N6(0.5)
 H6A(0.5) H6B(0.5) C66(0.5) H66A(0.5) H66B(0.5) H66C(0.5) C67(0.5) H67A(0.5)
 H67B(0.5) H67C(0.5) N9(0.5) H9A(0.5) H9B(0.5) C61(0.5) H61A(0.5) H61B(0.5)
 H61C(0.5) C62(0.5) H62A(0.5) H62B(0.5) H62C(0.5) N1(0.5) H1A(0.5) H1B(0.5)
 C49(0.5) H49A(0.5) H49B(0.5) H49C(0.5) C50(0.5) H50A(0.5) H50B(0.5) H50C(0.5)
 N10(0.5) H10A(0.5) H10B(0.5) C63(0.5) H63A(0.5) H63B(0.5) H63C(0.5) C64(0.5)
 H64A(0.5) H64B(0.5) H64C(0.5) N5(0.5) H5A(0.5) H5B(0.5) C57(0.5) H57A(0.5)
 H57B(0.5) H57C(0.5) C58(0.5) H58A(0.5) H5C(0.5) H58B(0.5) H7A(0.5) H7B(0.5)
 H55B(0.5) H56B(0.5) H3A(0.5) H3B(0.5) H68B(0.5) H69B(0.5) H4A(0.5) H4B(0.5)
 H53B(0.5) H54B(0.5) S3(0.25) O3SA(0.25) O3SB(0.25) O3SC(0.25) O3SD(0.25)
 S2(0.25) O2SA(0.25) O2SB(0.25) O2SC(0.25) O2SD(0.25)
5.a Riding coordinates:
 N2(H2A,H2B), C51(H51A,H51B,H51C), C52(H52A,H52B,H52C), C59(H59A,H59B,H59C),
 N6(H6A,H6B), C66(H66A,H66B,H66C), C67(H67A,H67B,H67C), N9(H9A,H9B), C61(H61A,
 H61B,H61C), C62(H62A,H62B,H62C), N1(H1A,H1B), C49(H49A,H49B,H49C), C50(H50A,
 H50B,H50C), N10(H10A,H10B), C63(H63A,H63B,H63C), C64(H64A,H64B,H64C), C58(H58A,
 H5C,H58B), N7(H7A,H7B), C55(H55A,H55B), C56(H56A,H56B), N3(H3A,H3B), C68(H68A,
 H68B), C69(H69A,H69B), N4(H4A,H4B), C53(H53A,H53B), C54(H54A,H54B)
5.b Secondary CH2 refined with riding coordinates:
 N8(H8A,H8B), N5(H5A,H5B)
5.c Me refined with riding coordinates:
 C60(H60A,H60B,H60C), C57(H57A,H57B,H57C)
5.d Aromatic/amide H refined with riding coordinates:
 C1(H1), C2(H2), C3(H3), C8(H8), C12(H12), C15(H15), C18(H18), C21(H21),
 C24(H24), C25(H25), C32(H32), C41(H41), C42(H42), C43(H43), C44(H44), C45(H45)
;

loop_
_space_group_symop_operation_xyz
'x, y, z'
'-x, y, -z'
'x+1/2, y+1/2, z'
'-x+1/2, y+1/2, -z'
'-x, -y, -z'
'x, -y, z'
'-x+1/2, -y+1/2, -z'
'x+1/2, -y+1/2, z'

loop_
_atom_site_label
_atom_site_type_symbol
_atom_site_fract_x
_atom_site_fract_y
_atom_site_fract_z
_atom_site_U_iso_or_equiv
_atom_site_adp_type
_atom_site_occupancy
_atom_site_site_symmetry_order
_atom_site_calc_flag
_atom_site_refinement_flags_posn
_atom_site_refinement_flags_adp
_atom_site_refinement_flags_occupancy
W1 W 0.27301(2) 1.000000 1.08645(3) 0.03758(19) Uani 1 2 d DS T P
W2 W 0.36001(2) 0.63362(2) 0.91349(2) 0.03924(15) Uani 1 1 d D . .
W3 W 0.27243(2) 1.000000 0.63245(3) 0.0451(2) Uani 1 2 d DS T P
W4 W 0.49963(2) 0.77297(2) 0.63255(2) 0.04162(15) Uani 1 1 d D . .
V1 V 0.25403(6) 1.000000 0.72244(10) 0.0414(7) Uani 1 2 d DS T P
V2 V 0.32654(4) 0.70239(7) 0.95264(7) 0.0382(5) Uani 1 1 d D . .
V3 V 0.27889(4) 0.90337(7) 1.04760(7) 0.0384(5) Uani 1 1 d D . .
V4 V 0.32564(4) 0.70097(7) 0.83266(7) 0.0412(5) Uani 1 1 d D . .
V5 V 0.55969(4) 0.81462(7) 0.67677(7) 0.0403(5) Uani 1 1 d D . .
V6 V 0.38561(4) 0.64103(7) 0.83245(8) 0.0415(5) Uani 1 1 d D . .
V7 V 0.31434(4) 1.06008(7) 1.16772(7) 0.0391(5) Uani 1 1 d D . .
V8 V 0.43970(4) 0.81487(7) 0.60337(7) 0.0428(5) Uani 1 1 d D . .
V9 V 0.25499(6) 1.000000 0.97361(10) 0.0383(7) Uani 1 2 d DS T P
V10 V 0.38585(4) 0.64134(7) 1.02626(7) 0.0400(5) Uani 1 1 d D . .
V11 V 0.31402(4) 1.06004(7) 0.60288(7) 0.0439(5) Uani 1 1 d D . .
V12 V 0.49978(4) 0.87545(7) 0.60523(7) 0.0409(5) Uani 1 1 d D . .
V13 V 0.46262(4) 0.71775(7) 0.67695(8) 0.0437(5) Uani 1 1 d D . .
V14 V 0.27702(4) 0.90301(7) 0.67675(7) 0.0425(5) Uani 1 1 d D . .
V15 V 0.42319(4) 0.60597(6) 0.95246(7) 0.0386(5) Uani 1 1 d D . .
V16 V 0.53680(4) 0.71749(7) 0.72202(7) 0.0420(5) Uani 1 1 d D . .
S4A S 0.3893(5) 0.7302(8) 0.9573(9) 0.059(3) Uiso 0.2 1 d . U .
S4B S 0.3806(5) 0.7409(8) 0.9260(9) 0.073(3) Uiso 0.2 1 d . U .
S4C S 0.3995(6) 0.7195(9) 0.9606(10) 0.068(3) Uiso 0.2 1 d . U .
S4D S 0.4069(5) 0.7121(8) 0.9522(9) 0.067(3) Uiso 0.2 1 d . U .
S4E S 0.3926(5) 0.7294(8) 0.9106(8) 0.072(3) Uiso 0.2 1 d . U .
S5A S 0.3208(5) 1.000000 0.7370(9) 0.068(3) Uiso 0.25 2 d S TU P
S5B S 0.3388(6) 1.000000 0.7060(9) 0.074(3) Uiso 0.25 2 d S TU P
S5C S 0.3294(4) 1.0246(7) 0.7205(7) 0.082(3) Uiso 0.25 1 d . U .
S6A S 0.5099(4) 0.8453(6) 0.7198(7) 0.069(3) Uiso 0.25 1 d . U .
S6B S 0.4903(4) 0.8473(7) 0.7057(7) 0.073(3) Uiso 0.25 1 d . U .
S6C S 0.5149(4) 0.8200(7) 0.7387(7) 0.072(3) Uiso 0.25 1 d . U .
S6D S 0.4863(4) 0.8202(7) 0.7218(7) 0.085(3) Uiso 0.25 1 d . U .
S7A S 0.3216(4) 1.0131(5) 1.0403(7) 0.042(3) Uiso 0.1667 1 d . U .
S7B S 0.3381(4) 1.000000 1.0937(6) 0.064(3) Uiso 0.3333 2 d S TU P
S7C S 0.3300(5) 1.0256(9) 1.0662(10) 0.065(4) Uiso 0.1667 1 d . U .
O1 O 0.54991(19) 0.6278(4) 0.9842(4) 0.072(3) Uani 1 1 d . . .
O2 O 0.2428(2) 1.000000 0.5847(4) 0.053(3) Uani 1 2 d S TU P
O3 O 0.49968(18) 0.7433(3) 0.5838(3) 0.051(2) Uani 1 1 d . . .
O4 O 0.34125(18) 0.5851(3) 0.9027(3) 0.051(2) Uani 1 1 d . . .
O5 O 0.25306(19) 0.8679(3) 0.6513(3) 0.061(2) Uani 1 1 d . U .
O6 O 0.5285(2) 0.9187(3) 0.6439(4) 0.075(3) Uani 1 1 d . . .
O7 O 0.4998(2) 0.8858(3) 0.5529(3) 0.062(3) Uani 1 1 d . . .
O8 O 0.2222(2) 1.000000 0.9447(4) 0.056(3) Uani 1 2 d S TU P
O9 O 0.58046(18) 0.8046(3) 0.6493(3) 0.060(3) Uani 1 1 d . . .
O10 O 0.26077(17) 0.9607(3) 1.0272(3) 0.0460(17) Uani 1 1 d . U .
O11 O 0.35162(19) 1.0375(3) 0.6081(4) 0.070(3) Uani 1 1 d . . .
O12 O 0.33395(19) 0.8873(3) 0.6429(4) 0.065(3) Uani 1 1 d . . .
O13 O 0.25477(19) 0.8681(3) 1.0424(3) 0.060(3) Uani 1 1 d . U .
O14 O 0.4335(2) 0.8807(3) 0.6083(4) 0.076(3) Uani 1 1 d . . .
O15 O 0.2990(2) 1.000000 0.5971(4) 0.049(3) Uani 1 2 d S T P
O16 O 0.33441(18) 0.8867(3) 1.1535(3) 0.061(3) Uani 1 1 d . . .
O17 O 0.42641(19) 0.6503(3) 0.8475(3) 0.068(3) Uani 1 1 d . . .
O18 O 0.2670(2) 0.9530(3) 0.7740(3) 0.062(2) Uani 1 1 d . U .
O19 O 0.2214(3) 1.000000 0.7123(5) 0.067(4) Uani 1 2 d S TU P
O20 O 0.29819(18) 0.6857(3) 0.9571(3) 0.058(2) Uani 1 1 d . . .
O21 O 0.2820(2) 0.8932(3) 0.7463(3) 0.063(2) Uani 1 1 d . U .
O22 O 0.57348(18) 0.6459(3) 0.9356(3) 0.064(3) Uani 1 1 d . . .
O23 O 0.41844(19) 0.8040(3) 0.5502(3) 0.064(3) Uani 1 1 d . . .
O24 O 0.37797(19) 0.6014(3) 1.0541(3) 0.059(3) Uani 1 1 d . . .
O25 O 0.4155(2) 0.8047(3) 1.2553(3) 0.066(3) Uani 1 1 d . . .
O26 O 0.52299(19) 0.6986(4) 0.7746(3) 0.068(3) Uani 1 1 d . . .
O27 O 0.55021(19) 0.6716(3) 0.7138(3) 0.063(3) Uani 1 1 d . . .
O28 O 0.4304(2) 0.7455(3) 0.6891(3) 0.064(3) Uani 1 1 d . . .
O29 O 0.47681(18) 0.7008(4) 0.7462(3) 0.065(3) Uani 1 1 d . . .
O30 O 0.38006(19) 0.6958(3) 0.7903(3) 0.061(3) Uani 1 1 d . . .
O31 O 0.3035(2) 1.0808(3) 0.5503(3) 0.069(3) Uani 1 1 d . . .
O32 O 0.29722(18) 0.6827(3) 0.7940(3) 0.060(3) Uani 1 1 d . . .
O33 O 0.37968(19) 0.6025(3) 0.7943(3) 0.062(3) Uani 1 1 d . . .
O34 O 0.39211(16) 0.6140(2) 0.9724(3) 0.041(2) Uani 1 1 d . . .
O35 O 0.25976(19) 0.9608(3) 0.6761(3) 0.0559(18) Uani 1 1 d . U .
O36 O 0.28455(19) 0.9358(3) 0.6275(3) 0.0581(19) Uani 1 1 d . U .
O37 O 0.3144(2) 0.7619(3) 0.8476(3) 0.063(3) Uani 1 1 d . . .
O38 O 0.3147(2) 0.7625(3) 0.9229(3) 0.069(3) Uani 1 1 d . . .
O39 O 0.43054(19) 0.5546(3) 0.9573(3) 0.059(3) Uani 1 1 d . . .
O40 O 0.5669(2) 0.8811(3) 0.6880(4) 0.070(3) Uani 1 1 d . . .
O41 O 0.64841(18) 0.9624(3) 0.7890(4) 0.067(3) Uani 1 1 d . . .
O42 O 0.44943(19) 0.6288(4) 0.9233(3) 0.072(3) Uani 1 1 d . . .
O43 O 0.3107(2) 0.8640(3) 0.6888(3) 0.061(2) Uani 1 1 d . U .
O44 O 0.3423(2) 0.7330(3) 0.7907(4) 0.062(3) Uani 1 1 d . . .
O45 O 0.4154(2) 0.8054(3) 0.6412(4) 0.067(3) Uani 1 1 d . . .
O46 O 0.4491(2) 0.6714(3) 0.6518(3) 0.063(3) Uani 1 1 d . . .
O47 O 0.4709(2) 0.9192(3) 0.6090(4) 0.078(3) Uani 1 1 d . . .
O48 O 0.4305(2) 0.7445(3) 1.2259(3) 0.064(3) Uani 1 1 d . . .
O49 O 0.2661(2) 0.9526(3) 0.9360(3) 0.070(3) Uani 1 1 d . . .
O50 O 0.28368(19) 0.8940(3) 0.9838(3) 0.058(2) Uani 1 1 d . U .
O51 O 0.3126(2) 0.8650(3) 1.0780(3) 0.064(2) Uani 1 1 d . U .
O52 O 0.3435(2) 0.7334(3) 1.0162(3) 0.066(3) Uani 1 1 d . . .
O53 O 0.37902(19) 0.6931(3) 1.0645(3) 0.061(3) Uani 1 1 d . . .
O54 O 0.32777(16) 0.6776(2) 0.8936(3) 0.041(2) Uani 1 1 d . . .
O55 O 0.39181(16) 0.6137(2) 0.8938(3) 0.043(2) Uani 1 1 d . . .
O56 O 0.35235(17) 0.6522(3) 0.8449(3) 0.044(2) Uani 1 1 d . . .
O57 O 0.46017(18) 0.7604(3) 0.6275(3) 0.049(2) Uani 1 1 d . . .
O58 O 0.49964(16) 0.7207(3) 0.6761(3) 0.042(2) Uani 1 1 d . . .
O59 O 0.53918(16) 0.7608(3) 0.6763(3) 0.039(2) Uani 1 1 d . . .
O60 O 0.52403(16) 0.8249(3) 0.6274(3) 0.043(2) Uani 1 1 d . . .
O61 O 0.47529(17) 0.8247(3) 0.5979(3) 0.045(2) Uani 1 1 d . . .
O62 O 0.35231(15) 0.6535(2) 0.9723(3) 0.0378(19) Uani 1 1 d . . .
O63 O 0.2432(2) 1.000000 1.0970(4) 0.050(3) Uani 1 2 d S TU P
O64 O 0.3038(2) 1.0817(3) 1.2064(3) 0.063(3) Uani 1 1 d . U .
O65 O 0.28508(17) 1.0641(3) 1.1067(3) 0.0457(18) Uani 1 1 d . U .
O66 O 0.2998(2) 1.000000 1.1558(4) 0.040(3) Uani 1 2 d S T P
O67 O 0.3849(2) 0.6991(3) 0.9252(4) 0.078(2) Uiso 1 1 d D U .
O68 O 0.4097(2) 0.7635(3) 0.9473(4) 0.078(2) Uiso 1 1 d . U .
O69 O 0.3631(5) 0.7457(8) 0.8789(8) 0.073(3) Uiso 0.4 1 d D U .
O70 O 0.4027(5) 0.7071(7) 0.8790(8) 0.075(3) Uiso 0.4 1 d D U .
O71 O 0.3642(5) 0.7458(8) 0.9531(9) 0.069(3) Uiso 0.4 1 d D U .
O72 O 0.4031(4) 0.7057(6) 1.0043(8) 0.056(3) Uiso 0.4 1 d D U .
O73 O 0.4269(5) 0.6826(6) 0.9515(9) 0.071(3) Uiso 0.4 1 d D U .
O74 O 0.3532(4) 1.000000 0.7606(6) 0.092(3) Uiso 1 2 d S TU P
O75 O 0.3015(5) 1.000000 0.7595(12) 0.069(3) Uiso 0.4 2 d DS TU P
O76 O 0.3401(5) 1.0376(9) 0.6807(7) 0.075(4) Uiso 0.4 1 d D U .
O77 O 0.3166(4) 0.9373(8) 0.7283(8) 0.069(2) Uiso 0.4 1 d D U .
O78 O 0.3134(3) 1.000000 0.6957(5) 0.076(3) Uiso 1 2 d DS TU P
O79 O 0.4993(2) 0.8114(4) 0.6986(4) 0.078(2) Uiso 1 1 d D U .
O80 O 0.5006(2) 0.8544(4) 0.7622(4) 0.087(3) Uiso 1 1 d . U .
O81 O 0.5229(5) 0.7806(8) 0.7575(9) 0.079(3) Uiso 0.4 1 d D U .
O82 O 0.5389(5) 0.8417(8) 0.7293(8) 0.070(3) Uiso 0.4 1 d D U .
O83 O 0.4991(5) 0.8807(8) 0.6822(7) 0.069(3) Uiso 0.4 1 d D U .
O84 O 0.4603(5) 0.8427(8) 0.6808(7) 0.074(3) Uiso 0.4 1 d D U .
O85 O 0.4787(6) 0.7802(8) 0.7309(9) 0.082(3) Uiso 0.4 1 d D U .
O86 O 0.3525(3) 1.000000 1.0544(5) 0.078(3) Uiso 1 2 d S TU P
O87 O 0.3142(3) 1.000000 1.0715(5) 0.065(2) Uiso 1 2 d DS TU P
O88 O 0.3029(5) 1.000000 0.9974(11) 0.056(3) Uiso 0.4 2 d DS TU P
O89 O 0.3190(4) 0.9377(7) 1.0456(8) 0.060(3) Uiso 0.4 1 d D U .
O90 O 0.3410(4) 1.0387(8) 1.1222(8) 0.061(3) Uiso 0.4 1 d D U .
C1 C 0.3483(3) 0.7952(5) 1.0884(5) 0.057(4) Uani 1 1 d . . .
H1 H 0.334160 0.799318 1.058895 0.068 Uiso 1 1 calc R . .
C2 C 0.5555(4) 1.000000 0.6756(7) 0.058(5) Uani 1 2 d S T P
H2 H 0.537825 1.000002 0.652284 0.069 Uiso 1 2 calc RS T P
C3 C 0.3720(3) 0.8179(5) 1.1685(5) 0.060(4) Uani 1 1 d . . .
H3 H 0.373610 0.837036 1.193888 0.072 Uiso 1 1 calc R . .
C4 C 0.3663(3) 0.7592(4) 0.7418(4) 0.050(3) Uani 1 1 d . . .
C5 C 0.2830(3) 0.8910(4) 0.8246(4) 0.049(3) Uani 1 1 d . . .
C6 C 0.3510(3) 0.8248(4) 1.1254(5) 0.051(4) Uani 1 1 d . . .
C7 C 0.5246(3) 0.6505(5) 0.9048(5) 0.052(3) Uani 1 1 d . . .
C8 C 0.5942(3) 0.9605(4) 0.7242(5) 0.054(4) Uani 1 1 d . . .
H8 H 0.603030 0.933389 0.735627 0.065 Uiso 1 1 calc R . .
C9 C 0.3666(3) 0.7589(5) 1.0952(5) 0.054(4) Uani 1 1 d . . .
C10 C 0.5000(3) 0.6922(5) 0.7787(5) 0.051(3) Uani 1 1 d . . .
C11 C 0.2836(3) 0.8918(5) 0.9063(5) 0.054(4) Uani 1 1 d . . .
C12 C 0.2778(3) 0.9121(5) 0.8617(5) 0.060(4) Uani 1 1 d . . .
H12 H 0.270112 0.940749 0.856736 0.072 Uiso 1 1 calc R . .
C13 C 0.3905(3) 0.7841(5) 0.6911(5) 0.056(4) Uani 1 1 d . . .
C14 C 0.4324(3) 1.0410(5) 0.6099(5) 0.055(4) Uani 1 1 d . . .
C15 C 0.3724(3) 0.8184(5) 0.6749(5) 0.059(4) Uani 1 1 d . . .
H15 H 0.374669 0.838634 0.652818 0.071 Uiso 1 1 calc R . .
C16 C 0.3313(3) 0.8613(5) 1.1182(5) 0.049(3) Uani 1 1 d . . .
C17 C 0.3911(3) 0.7826(5) 1.1753(5) 0.056(4) Uani 1 1 d . . .
C18 C 0.4054(3) 1.0397(5) 0.6089(5) 0.061(4) Uani 1 1 d . . .
H18 H 0.396182 1.066684 0.608444 0.073 Uiso 1 1 calc R . .
C19 C 0.2776(3) 0.9150(5) 0.9450(5) 0.062(4) Uani 1 1 d . . .
C20 C 0.5680(3) 0.9600(4) 0.6922(5) 0.049(3) Uani 1 1 d . . .
C21 C 0.3879(3) 0.7531(5) 0.7249(5) 0.055(4) Uani 1 1 d . . .
H21 H 0.400175 0.729250 0.735475 0.066 Uiso 1 1 calc R . .
C22 C 0.4142(3) 0.7780(5) 0.6724(5) 0.054(4) Uani 1 1 d . . .
C23 C 0.5526(3) 0.9164(5) 0.6726(5) 0.057(4) Uani 1 1 d . . .
C24 C 0.5244(3) 0.6670(5) 0.8615(5) 0.057(4) Uani 1 1 d . . .
H24 H 0.541158 0.672876 0.857599 0.068 Uiso 1 1 calc R . .
C25 C 0.4451(4) 1.000000 0.6088(7) 0.055(5) Uani 1 2 d S T P
H25 H 0.462861 1.000001 0.607416 0.066 Uiso 1 2 calc RS T P
C26 C 0.3628(3) 0.7258(5) 1.0555(5) 0.056(4) Uani 1 1 d . . .
C27 C 0.3506(3) 0.8237(4) 0.6907(5) 0.048(3) Uani 1 1 d . . .
C28 C 0.4481(3) 0.6433(5) 0.8840(6) 0.060(4) Uani 1 1 d . . .
C29 C 0.3297(3) 0.8617(5) 0.6734(5) 0.063(4) Uani 1 1 d . . .
C30 C 0.3629(4) 1.000000 0.6097(7) 0.051(5) Uani 1 2 d S T P
C31 C 0.5521(3) 0.6406(4) 0.9460(5) 0.049(3) Uani 1 1 d . . .
C32 C 0.3880(3) 0.7533(5) 1.1383(5) 0.059(4) Uani 1 1 d . . .
H32 H 0.400413 0.729703 1.142333 0.070 Uiso 1 1 calc R . .
C33 C 0.3630(3) 0.7263(4) 0.7779(5) 0.050(3) Uani 1 1 d . . .
C34 C 0.3108(3) 0.7808(5) 0.8829(5) 0.055(4) Uani 1 1 d . . .
C35 C 0.4146(3) 0.7772(5) 1.2238(5) 0.061(4) Uani 1 1 d . . .
C36 C 0.2768(3) 0.9150(5) 0.7782(5) 0.054(4) Uani 1 1 d . . .
C37 C 0.4468(3) 0.9156(5) 0.6098(5) 0.056(4) Uani 1 1 d . . .
C38 C 0.4750(3) 0.6523(5) 0.8751(5) 0.057(4) Uani 1 1 d . . .
C39 C 0.2997(3) 0.8272(4) 0.8751(5) 0.055(4) Uani 1 1 d . . .
C40 C 0.5000(3) 0.6748(5) 0.8240(5) 0.052(4) Uani 1 1 d . . .
C41 C 0.2947(3) 0.8487(5) 0.8331(5) 0.054(4) Uani 1 1 d . . .
H41 H 0.299201 0.834476 0.809124 0.065 Uiso 1 1 calc R . .
C42 C 0.2945(3) 0.8496(4) 0.9125(5) 0.055(4) Uani 1 1 d . . .
H42 H 0.298573 0.835392 0.941968 0.066 Uiso 1 1 calc R . .
C43 C 0.3476(3) 0.7935(4) 0.7244(5) 0.051(3) Uani 1 1 d . . .
H43 H 0.332776 0.796637 0.735067 0.061 Uiso 1 1 calc R . .
C44 C 0.5002(3) 0.6438(5) 0.9116(5) 0.055(4) Uani 1 1 d . . .
H44 H 0.500331 0.633277 0.941007 0.066 Uiso 1 1 calc R . .
C45 C 0.4751(3) 0.6690(5) 0.8320(5) 0.055(4) Uani 1 1 d . . .
H45 H 0.458357 0.676492 0.807997 0.065 Uiso 1 1 calc R . .
C46 C 0.6081(4) 1.000000 0.7403(7) 0.055(5) Uani 1 2 d S T P
C47 C 0.6372(4) 1.000000 0.7768(7) 0.048(5) Uani 1 2 d S T P
C48 C 0.3915(4) 1.000000 0.6086(8) 0.055(5) Uani 1 2 d S T P
N2 N 0.4015(8) 0.5916(11) 1.1852(14) 0.141(3) Uiso 0.5 1 d D U .
H2A H 0.390903 0.569952 1.166436 0.169 Uiso 0.5 1 d R . .
H2B H 0.406023 0.581402 1.215436 0.169 Uiso 0.5 1 d R . .
C51 C 0.3824(8) 0.6265(14) 1.1808(17) 0.141(3) Uiso 0.5 1 d D U .
H51A H 0.367438 0.615527 1.189575 0.211 Uiso 0.5 1 d R . .
H51B H 0.391838 0.650207 1.202155 0.211 Uiso 0.5 1 d R . .
H51C H 0.375278 0.637697 1.148535 0.211 Uiso 0.5 1 d R . .
C52 C 0.4269(8) 0.5893(14) 1.1777(17) 0.141(3) Uiso 0.5 1 d D U .
H52A H 0.434051 0.559247 1.183661 0.211 Uiso 0.5 1 d R . .
H52B H 0.423531 0.597197 1.144981 0.211 Uiso 0.5 1 d R . .
H52C H 0.440071 0.609757 1.198601 0.211 Uiso 0.5 1 d R . .
N8 N 0.4024(7) 0.6885(13) 0.5185(11) 0.141(3) Uiso 0.5 1 d D U .
H8A H 0.396440 0.705109 0.491979 0.169 Uiso 0.5 1 calc R . .
H8B H 0.396486 0.660726 0.509245 0.169 Uiso 0.5 1 calc R . .
C59 C 0.4317(7) 0.6862(15) 0.5305(15) 0.141(3) Uiso 0.5 1 d D U .
H59A H 0.444581 0.675147 0.516544 0.211 Uiso 0.5 1 d R . .
H59B H 0.433531 0.718197 0.534084 0.211 Uiso 0.5 1 d R . .
H59C H 0.435561 0.672627 0.561354 0.211 Uiso 0.5 1 d R . .
C60 C 0.3863(8) 0.7029(16) 0.5456(15) 0.141(3) Uiso 0.5 1 d D U .
H60A H 0.366922 0.700098 0.526569 0.211 Uiso 0.5 1 calc R . .
H60B H 0.390511 0.684695 0.573812 0.211 Uiso 0.5 1 calc R . .
H60C H 0.390461 0.733748 0.554728 0.211 Uiso 0.5 1 calc R . .
N6 N 0.3002(7) 0.5918(12) 0.7233(12) 0.141(3) Uiso 0.5 1 d D U .
H6A H 0.283858 0.602249 0.723281 0.169 Uiso 0.5 1 d R . .
H6B H 0.296288 0.570429 0.700531 0.169 Uiso 0.5 1 d R . .
C66 C 0.3108(9) 0.5702(13) 0.7681(14) 0.141(3) Uiso 0.5 1 d D U .
H66A H 0.298709 0.547119 0.771753 0.211 Uiso 0.5 1 d R . .
H66B H 0.327949 0.556949 0.769033 0.211 Uiso 0.5 1 d R . .
H66C H 0.314429 0.591519 0.793733 0.211 Uiso 0.5 1 d R . .
C67 C 0.3093(10) 0.6293(13) 0.7036(14) 0.141(3) Uiso 0.5 1 d D U .
H67A H 0.297134 0.639352 0.672684 0.211 Uiso 0.5 1 d R . .
H67B H 0.312904 0.653642 0.726034 0.211 Uiso 0.5 1 d R . .
H67C H 0.326424 0.619072 0.701344 0.211 Uiso 0.5 1 d R . .
N9 N 0.5998(7) 0.6905(13) 0.6412(12) 0.141(3) Uiso 0.5 1 d D U .
H9A H 0.606449 0.710900 0.625889 0.169 Uiso 0.5 1 d R . .
H9B H 0.607369 0.663890 0.638309 0.169 Uiso 0.5 1 d R . .
C61 C 0.5714(8) 0.6832(16) 0.6128(13) 0.141(3) Uiso 0.5 1 d D U .
H61A H 0.568204 0.675181 0.580156 0.211 Uiso 0.5 1 d R . .
H61B H 0.563684 0.660421 0.627216 0.211 Uiso 0.5 1 d R . .
H61C H 0.562684 0.711481 0.613726 0.211 Uiso 0.5 1 d R . .
C62 C 0.6121(8) 0.7050(15) 0.6899(13) 0.141(3) Uiso 0.5 1 d D U .
H62A H 0.631953 0.705744 0.700970 0.211 Uiso 0.5 1 d R . .
H62B H 0.605203 0.733994 0.694300 0.211 Uiso 0.5 1 d R . .
H62C H 0.606213 0.682984 0.707780 0.211 Uiso 0.5 1 d R . .
N1 N 0.3136(8) 0.5775(11) 1.0286(12) 0.141(3) Uiso 0.5 1 d D U .
H1A H 0.307562 0.552336 1.038427 0.169 Uiso 0.5 1 d R . .
H1B H 0.332262 0.576616 1.041567 0.169 Uiso 0.5 1 d R . .
C49 C 0.3066(10) 0.6125(14) 1.0530(13) 0.141(3) Uiso 0.5 1 d D U .
H49A H 0.313932 0.607666 1.087015 0.211 Uiso 0.5 1 d R . .
H49B H 0.313602 0.640316 1.045664 0.211 Uiso 0.5 1 d R . .
H49C H 0.286712 0.613856 1.042235 0.211 Uiso 0.5 1 d R . .
C50 C 0.3072(10) 0.5674(14) 0.9797(13) 0.141(3) Uiso 0.5 1 d D U .
H50A H 0.315478 0.540070 0.973972 0.211 Uiso 0.5 1 d R . .
H50B H 0.287478 0.565870 0.963942 0.211 Uiso 0.5 1 d R . .
H50C H 0.314368 0.592340 0.967352 0.211 Uiso 0.5 1 d R . .
N10 N 0.4365(7) 0.8231(12) 0.4616(13) 0.141(3) Uiso 0.5 1 d D U .
H10A H 0.426074 0.814036 0.478425 0.169 Uiso 0.5 1 d R . .
H10B H 0.427514 0.817416 0.430285 0.169 Uiso 0.5 1 d R . .
C63 C 0.4586(9) 0.7913(12) 0.4732(17) 0.141(3) Uiso 0.5 1 d D U .
H63A H 0.456677 0.759297 0.469680 0.211 Uiso 0.5 1 d R . .
H63B H 0.469387 0.802227 0.455070 0.211 Uiso 0.5 1 d R . .
H63C H 0.467827 0.798647 0.506410 0.211 Uiso 0.5 1 d R . .
C64 C 0.4370(9) 0.8702(12) 0.4626(17) 0.141(3) Uiso 0.5 1 d D U .
H64A H 0.420506 0.888348 0.452477 0.211 Uiso 0.5 1 d R . .
H64B H 0.446976 0.874958 0.496217 0.211 Uiso 0.5 1 d R . .
H64C H 0.448486 0.878548 0.444867 0.211 Uiso 0.5 1 d R . .
N5 N 0.2519(8) 0.6388(12) 0.8295(11) 0.141(3) Uiso 0.5 1 d D U .
H5A H 0.261102 0.652037 0.812930 0.169 Uiso 0.5 1 calc R . .
H5B H 0.237370 0.625594 0.807707 0.169 Uiso 0.5 1 calc R . .
C57 C 0.2692(9) 0.6026(13) 0.8530(16) 0.141(3) Uiso 0.5 1 d D U .
H57A H 0.273156 0.584253 0.829762 0.211 Uiso 0.5 1 calc R . .
H57B H 0.286300 0.614169 0.875478 0.211 Uiso 0.5 1 calc R . .
H57C H 0.260041 0.584911 0.869699 0.211 Uiso 0.5 1 calc R . .
C58 C 0.2403(9) 0.6748(13) 0.8464(15) 0.141(3) Uiso 0.5 1 d D U .
H58A H 0.237140 0.695958 0.868190 0.211 Uiso 0.5 1 d R . .
H5C H 0.249410 0.689618 0.827600 0.211 Uiso 0.5 1 d R . .
H58B H 0.222820 0.663028 0.825550 0.211 Uiso 0.5 1 d R . .
N7 N 0.3912(6) 0.500000 0.8341(8) 0.141(3) Uiso 1 2 d DS TU P
H7A H 0.385984 0.476280 0.814233 0.169 Uiso 0.5 1 d R . .
H7B H 0.385984 0.523720 0.814233 0.169 Uiso 0.5 1 d R . .
C55 C 0.4198(6) 0.500000 0.8483(12) 0.141(3) Uiso 1 2 d DS TU P
H55A H 0.420889 0.500000 0.816821 0.211 Uiso 1 2 d RS T P
H55B H 0.428849 0.526320 0.865311 0.211 Uiso 0.5 1 d R . .
C56 C 0.3707(6) 0.500000 0.8547(12) 0.141(3) Uiso 1 2 d DS TU P
H56A H 0.354024 0.500000 0.826805 0.211 Uiso 1 2 d RS T P
H56B H 0.371104 0.473680 0.873495 0.211 Uiso 0.5 1 d R . .
N3 N 0.3923(5) 0.500000 1.0307(9) 0.141(3) Uiso 1 2 d DS TU P
H3A H 0.386148 0.475910 1.042141 0.169 Uiso 0.5 1 d R . .
H3B H 0.386148 0.524090 1.042141 0.169 Uiso 0.5 1 d R . .
C68 C 0.3754(6) 0.500000 0.9811(10) 0.141(3) Uiso 1 2 d DS TU P
H68A H 0.355997 0.500000 0.976399 0.211 Uiso 1 2 d RS T P
H68B H 0.379787 0.526320 0.966699 0.211 Uiso 0.5 1 d R . .
C69 C 0.4208(6) 0.500000 1.0557(10) 0.141(3) Uiso 1 2 d DS TU P
H69A H 0.424590 0.500000 1.089552 0.211 Uiso 1 2 d RS T P
H69B H 0.428700 0.473680 1.047112 0.211 Uiso 0.5 1 d R . .
N4 N 0.2253(6) 0.500000 0.7376(9) 0.141(3) Uiso 1 2 d DS TU P
H4A H 0.234940 0.476180 0.733458 0.169 Uiso 0.5 1 d R . .
H4B H 0.234940 0.523820 0.733458 0.169 Uiso 0.5 1 d R . .
C53 C 0.2434(6) 0.500000 0.7844(10) 0.141(3) Uiso 1 2 d DS TU P
H53A H 0.263272 0.500000 0.797631 0.211 Uiso 1 2 d RS T P
H53B H 0.236461 0.526320 0.795041 0.211 Uiso 0.5 1 d R . .
C54 C 0.1964(6) 0.500000 0.7112(10) 0.141(3) Uiso 1 2 d DS TU P
H54A H 0.203942 0.500000 0.686153 0.211 Uiso 1 2 d RS T P
H54B H 0.185222 0.473680 0.708543 0.211 Uiso 0.5 1 d R . .
S3 S 0.2265(3) 0.6342(5) 0.6976(5) 0.052(3) Uani 0.25 1 d . U .
O3SA O 0.2205(7) 0.6731(12) 0.7245(13) 0.059(7) Uani 0.25 1 d . U .
O3SB O 0.2451(7) 0.6041(12) 0.7331(13) 0.056(7) Uani 0.25 1 d . U .
O3SC O 0.2416(7) 0.6535(12) 0.6682(13) 0.059(7) Uani 0.25 1 d . U .
O3SD O 0.1999(7) 0.6114(12) 0.6695(13) 0.058(7) Uani 0.25 1 d . U .
S2 S 0.3686(3) 0.7698(5) 0.4187(4) 0.046(3) Uani 0.25 1 d . U .
O2SA O 0.3954(7) 0.7485(12) 0.4352(12) 0.054(7) Uani 0.25 1 d . U .
O2SB O 0.3726(8) 0.8192(14) 0.4226(13) 0.067(8) Uani 0.25 1 d . U .
O2SC O 0.3517(7) 0.7561(12) 0.4488(12) 0.055(7) Uani 0.25 1 d . U .
O2SD O 0.3548(7) 0.7612(12) 0.3667(12) 0.057(7) Uani 0.25 1 d . U .
S1 S 0.35736(13) 0.500000 1.1161(2) 0.0702(16) Uani 1 2 d S TU P
O1SA O 0.3463(3) 0.500000 1.0645(6) 0.086(4) Uani 1 2 d S TU P
O1SB O 0.3474(3) 0.5388(4) 1.1337(4) 0.094(4) Uani 1 1 d . U .
O1SC O 0.3879(3) 0.500000 1.1343(6) 0.095(5) Uani 1 2 d S TU P

loop_
_atom_site_aniso_label
_atom_site_aniso_U_11
_atom_site_aniso_U_22
_atom_site_aniso_U_33
_atom_site_aniso_U_23
_atom_site_aniso_U_13
_atom_site_aniso_U_12
W1 0.0273(4) 0.0431(4) 0.0477(4) 0.000 0.0199(3) 0.000
W2 0.0374(3) 0.0308(3) 0.0519(3) -0.0042(2) 0.0188(2) -0.0097(2)
W3 0.0354(4) 0.0558(5) 0.0396(4) 0.000 0.0077(3) 0.000
W4 0.0452(3) 0.0478(3) 0.0354(3) -0.0087(2) 0.0188(2) -0.0021(2)
V1 0.0367(18) 0.0465(19) 0.0426(17) 0.000 0.0160(14) 0.000
V2 0.0356(12) 0.0352(12) 0.0469(12) -0.0018(10) 0.0185(10) -0.0057(9)
V3 0.0312(12) 0.0401(12) 0.0466(12) -0.0001(10) 0.0171(10) -0.0010(9)
V4 0.0396(13) 0.0408(13) 0.0469(13) -0.0013(10) 0.0198(10) -0.0034(10)
V5 0.0402(13) 0.0439(13) 0.0399(12) -0.0019(10) 0.0179(10) -0.0001(10)
V6 0.0376(13) 0.0400(13) 0.0486(13) -0.0037(10) 0.0174(10) -0.0035(9)
V7 0.0340(12) 0.0414(13) 0.0445(12) -0.0006(10) 0.0174(10) -0.0003(9)
V8 0.0420(13) 0.0496(14) 0.0392(12) -0.0021(10) 0.0175(10) -0.0022(10)
V9 0.0290(16) 0.0413(18) 0.0450(17) 0.000 0.0136(14) 0.000
V10 0.0381(12) 0.0354(12) 0.0510(13) 0.0014(10) 0.0215(10) -0.0035(9)
V11 0.0414(13) 0.0482(14) 0.0424(12) 0.0020(10) 0.0154(10) 0.0008(10)
V12 0.0403(13) 0.0485(14) 0.0351(11) 0.0000(10) 0.0149(10) -0.0008(10)
V13 0.0400(13) 0.0483(14) 0.0446(13) -0.0049(10) 0.0171(10) -0.0027(10)
V14 0.0395(13) 0.0440(13) 0.0451(13) -0.0024(10) 0.0165(10) -0.0017(10)
V15 0.0405(13) 0.0311(12) 0.0478(13) -0.0019(9) 0.0200(10) -0.0030(9)
V16 0.0407(13) 0.0442(13) 0.0442(12) -0.0054(10) 0.0189(10) -0.0037(10)
O1 0.038(6) 0.124(9) 0.062(6) 0.031(6) 0.026(5) 0.013(5)
O2 0.049(8) 0.055(8) 0.041(7) 0.000 -0.002(6) 0.000
O3 0.052(6) 0.063(6) 0.039(5) -0.017(4) 0.018(4) -0.003(4)
O4 0.059(6) 0.033(5) 0.064(6) -0.009(4) 0.027(5) -0.022(4)
O5 0.052(6) 0.063(6) 0.070(6) -0.012(5) 0.025(5) -0.017(4)
O6 0.047(6) 0.056(6) 0.097(8) -0.011(6) -0.005(6) 0.002(5)
O7 0.063(7) 0.085(7) 0.042(5) 0.001(5) 0.023(5) 0.001(5)
O8 0.033(7) 0.053(8) 0.067(8) 0.000 -0.002(6) 0.000
O9 0.055(6) 0.073(7) 0.066(6) 0.004(5) 0.039(5) 0.019(5)
O10 0.042(3) 0.048(3) 0.055(3) 0.008(3) 0.025(3) 0.009(3)
O11 0.050(6) 0.042(6) 0.126(9) -0.006(6) 0.043(6) -0.001(5)
O12 0.052(6) 0.073(7) 0.082(7) 0.032(6) 0.039(5) 0.021(5)
O13 0.052(6) 0.054(6) 0.075(6) 0.008(5) 0.023(5) -0.021(4)
O14 0.072(7) 0.042(6) 0.137(10) -0.006(6) 0.066(7) -0.009(5)
O15 0.037(7) 0.052(8) 0.055(8) 0.000 0.012(6) 0.000
O16 0.039(6) 0.078(7) 0.050(6) -0.020(5) -0.003(4) 0.019(5)
O17 0.038(6) 0.092(8) 0.068(7) 0.025(6) 0.012(5) -0.017(5)
O18 0.079(4) 0.058(4) 0.056(4) 0.007(3) 0.033(3) 0.021(3)
O19 0.047(8) 0.086(9) 0.081(9) 0.000 0.037(7) 0.000
O20 0.044(6) 0.065(6) 0.073(6) 0.005(5) 0.031(5) -0.007(4)
O21 0.073(4) 0.064(4) 0.056(4) 0.007(3) 0.028(3) 0.017(3)
O22 0.028(5) 0.112(8) 0.057(6) 0.022(5) 0.021(5) 0.004(5)
O23 0.056(6) 0.087(7) 0.038(5) -0.005(5) 0.004(5) -0.008(5)
O24 0.062(6) 0.051(6) 0.074(6) 0.017(5) 0.035(5) -0.002(5)
O25 0.067(7) 0.074(7) 0.041(5) -0.014(5) -0.001(5) 0.027(5)
O26 0.044(6) 0.123(9) 0.039(5) 0.019(5) 0.018(5) -0.002(6)
O27 0.063(7) 0.048(6) 0.082(7) 0.001(5) 0.029(5) 0.010(5)
O28 0.058(7) 0.086(7) 0.064(6) 0.027(5) 0.039(5) 0.028(6)
O29 0.034(6) 0.123(9) 0.043(5) 0.010(5) 0.019(5) 0.001(5)
O30 0.047(6) 0.064(7) 0.084(7) 0.024(5) 0.038(5) 0.015(5)
O31 0.077(7) 0.085(7) 0.040(5) 0.010(5) 0.014(5) 0.002(6)
O32 0.043(6) 0.064(6) 0.062(6) -0.010(5) 0.006(5) -0.010(4)
O33 0.061(6) 0.057(6) 0.064(6) -0.018(5) 0.017(5) 0.002(5)
O34 0.040(5) 0.031(5) 0.051(5) -0.005(4) 0.015(4) -0.017(4)
O35 0.060(3) 0.059(3) 0.057(3) 0.014(3) 0.032(3) 0.014(3)
O36 0.062(4) 0.064(4) 0.059(4) 0.022(3) 0.036(3) 0.018(3)
O37 0.098(8) 0.040(6) 0.060(6) 0.000(5) 0.040(6) 0.004(5)
O38 0.121(9) 0.040(6) 0.055(6) 0.009(5) 0.042(6) 0.023(5)
O39 0.072(7) 0.030(5) 0.083(7) -0.004(5) 0.039(6) 0.005(4)
O40 0.062(7) 0.039(6) 0.082(7) -0.007(5) -0.006(6) 0.000(5)
O41 0.033(5) 0.042(6) 0.095(8) 0.009(5) -0.013(5) 0.002(4)
O42 0.041(6) 0.131(10) 0.038(5) 0.030(6) 0.008(5) -0.003(6)
O43 0.059(4) 0.074(5) 0.064(4) 0.019(4) 0.036(4) 0.022(4)
O44 0.067(7) 0.050(6) 0.091(7) 0.017(5) 0.057(6) 0.013(5)
O45 0.076(7) 0.069(7) 0.074(7) 0.023(6) 0.050(6) 0.016(5)
O46 0.069(7) 0.050(6) 0.065(6) -0.006(5) 0.018(5) -0.014(5)
O47 0.042(6) 0.053(6) 0.150(10) -0.012(6) 0.045(7) 0.011(5)
O48 0.061(7) 0.076(7) 0.045(5) -0.001(5) 0.006(5) 0.032(5)
O49 0.105(9) 0.057(7) 0.062(6) 0.005(5) 0.049(6) 0.020(6)
O50 0.067(4) 0.061(4) 0.054(4) 0.003(4) 0.028(3) 0.021(3)
O51 0.062(5) 0.069(5) 0.054(5) -0.005(4) 0.013(4) 0.029(4)
O52 0.077(7) 0.053(6) 0.045(6) -0.020(5) -0.005(5) 0.017(5)
O53 0.059(6) 0.058(6) 0.057(6) -0.017(5) 0.008(5) 0.011(5)
O54 0.047(5) 0.026(4) 0.051(5) -0.006(4) 0.019(4) -0.004(4)
O55 0.044(5) 0.035(5) 0.052(5) -0.005(4) 0.021(4) -0.009(4)
O56 0.047(5) 0.046(5) 0.041(5) 0.001(4) 0.018(4) -0.007(4)
O57 0.055(6) 0.050(5) 0.047(5) 0.001(4) 0.024(4) -0.001(4)
O58 0.035(5) 0.054(5) 0.038(5) -0.003(4) 0.016(4) 0.005(4)
O59 0.037(5) 0.049(5) 0.032(4) 0.002(4) 0.013(4) 0.000(4)
O60 0.046(5) 0.043(5) 0.040(5) -0.003(4) 0.016(4) -0.002(4)
O61 0.049(5) 0.044(5) 0.042(5) -0.003(4) 0.017(4) 0.002(4)
O62 0.036(5) 0.027(4) 0.051(5) 0.000(4) 0.016(4) -0.004(3)
O63 0.052(8) 0.048(7) 0.067(8) 0.000 0.041(6) 0.000
O64 0.070(7) 0.069(6) 0.063(6) -0.014(5) 0.039(5) 0.000(5)
O65 0.044(4) 0.050(4) 0.054(4) 0.012(3) 0.030(3) 0.008(3)
O66 0.033(7) 0.048(7) 0.040(6) 0.000 0.015(5) 0.000
C1 0.043(9) 0.060(9) 0.060(9) -0.008(8) 0.009(7) 0.014(7)
C2 0.043(12) 0.055(13) 0.063(13) 0.000 0.003(10) 0.000
C3 0.049(9) 0.080(11) 0.048(8) -0.012(7) 0.014(7) 0.009(8)
C4 0.056(9) 0.053(9) 0.047(8) 0.007(7) 0.025(7) -0.002(7)
C5 0.066(10) 0.043(8) 0.045(8) 0.002(6) 0.028(7) 0.015(7)
C6 0.047(9) 0.052(9) 0.051(8) -0.004(7) 0.012(7) 0.008(7)
C7 0.038(8) 0.062(9) 0.055(9) 0.010(7) 0.015(7) -0.002(6)
C8 0.049(9) 0.038(8) 0.061(9) 0.006(7) 0.003(7) 0.004(6)
C9 0.052(9) 0.055(9) 0.058(9) -0.007(7) 0.023(7) 0.003(7)
C10 0.038(8) 0.065(10) 0.047(8) -0.001(7) 0.013(7) -0.003(7)
C11 0.068(10) 0.055(9) 0.044(8) 0.000(7) 0.024(7) 0.003(7)
C12 0.078(11) 0.042(8) 0.063(10) -0.002(7) 0.029(8) 0.007(7)
C13 0.059(10) 0.065(10) 0.061(9) 0.000(7) 0.045(8) -0.005(7)
C14 0.042(8) 0.052(9) 0.075(10) -0.001(7) 0.026(7) 0.012(7)
C15 0.047(9) 0.069(10) 0.061(9) 0.025(8) 0.020(7) 0.018(7)
C16 0.041(8) 0.061(9) 0.041(8) -0.006(7) 0.009(7) 0.004(7)
C17 0.047(9) 0.060(10) 0.056(9) 0.002(7) 0.012(7) 0.026(7)
C18 0.057(10) 0.048(9) 0.091(11) 0.008(8) 0.044(9) 0.009(7)
C19 0.073(11) 0.049(10) 0.068(10) 0.016(8) 0.030(9) 0.010(8)
C20 0.034(8) 0.047(8) 0.063(9) 0.000(7) 0.014(7) 0.004(6)
C21 0.052(9) 0.052(9) 0.074(10) 0.002(7) 0.038(8) 0.003(7)
C22 0.038(8) 0.079(11) 0.048(8) 0.001(8) 0.019(7) 0.008(7)
C23 0.057(10) 0.044(9) 0.063(10) 0.000(7) 0.014(8) 0.007(7)
C24 0.049(9) 0.075(10) 0.051(9) 0.019(7) 0.024(7) -0.002(7)
C25 0.043(12) 0.048(13) 0.075(14) 0.000 0.021(11) 0.000
C26 0.057(10) 0.054(9) 0.061(10) -0.016(8) 0.025(8) 0.005(8)
C27 0.046(8) 0.060(9) 0.048(8) 0.010(7) 0.027(7) 0.015(7)
C28 0.032(8) 0.085(11) 0.063(10) -0.011(9) 0.017(8) -0.007(7)
C29 0.068(11) 0.066(11) 0.056(9) 0.016(8) 0.024(8) -0.002(8)
C30 0.039(11) 0.033(12) 0.082(14) 0.000 0.026(10) 0.000
C31 0.045(9) 0.055(9) 0.047(8) 0.007(7) 0.016(7) 0.014(6)
C32 0.040(8) 0.073(10) 0.055(9) -0.006(8) 0.007(7) 0.015(7)
C33 0.065(10) 0.032(8) 0.065(9) -0.002(7) 0.037(8) -0.011(7)
C34 0.068(10) 0.046(9) 0.056(9) -0.001(7) 0.029(8) 0.002(7)
C35 0.063(10) 0.076(11) 0.043(8) 0.007(8) 0.017(8) 0.009(8)
C36 0.059(10) 0.061(10) 0.042(8) 0.004(7) 0.018(7) 0.012(7)
C37 0.049(10) 0.055(10) 0.068(10) -0.002(7) 0.025(8) 0.009(7)
C38 0.039(8) 0.078(10) 0.050(9) 0.003(8) 0.009(7) -0.012(7)
C39 0.085(11) 0.038(8) 0.051(9) 0.005(7) 0.034(8) 0.000(7)
C40 0.040(8) 0.073(10) 0.042(8) 0.018(7) 0.014(7) 0.004(7)
C41 0.064(10) 0.054(9) 0.052(8) 0.004(7) 0.031(7) 0.019(7)
C42 0.080(11) 0.041(8) 0.046(8) 0.013(7) 0.027(8) 0.003(7)
C43 0.035(8) 0.062(9) 0.061(9) 0.003(7) 0.023(7) 0.003(7)
C44 0.056(10) 0.068(10) 0.049(8) 0.012(7) 0.026(7) -0.003(7)
C45 0.036(8) 0.069(10) 0.055(9) 0.024(7) 0.012(7) 0.007(7)
C46 0.043(12) 0.041(12) 0.067(13) 0.000 0.001(10) 0.000
C47 0.031(10) 0.043(12) 0.061(13) 0.000 0.005(9) 0.000
C48 0.049(12) 0.034(11) 0.094(16) 0.000 0.042(12) 0.000
S3 0.033(7) 0.058(8) 0.070(9) 0.011(7) 0.023(6) -0.005(6)
O3SA 0.040(13) 0.063(14) 0.077(15) 0.010(13) 0.027(12) 0.004(12)
O3SB 0.037(13) 0.058(14) 0.075(15) 0.007(13) 0.023(12) 0.002(12)
O3SC 0.051(14) 0.061(14) 0.072(14) 0.009(13) 0.032(12) 0.002(12)
O3SD 0.043(13) 0.058(14) 0.073(15) -0.003(13) 0.021(12) -0.002(12)
S2 0.043(7) 0.067(8) 0.036(6) 0.010(6) 0.023(6) 0.015(6)
O2SA 0.047(14) 0.067(14) 0.049(13) 0.010(12) 0.018(12) 0.012(12)
O2SB 0.050(14) 0.086(15) 0.056(14) 0.011(13) 0.007(12) 0.008(13)
O2SC 0.048(14) 0.072(15) 0.050(13) 0.015(12) 0.025(12) 0.009(12)
O2SD 0.047(14) 0.068(14) 0.049(13) 0.003(12) 0.008(12) 0.012(12)
S1 0.071(4) 0.064(4) 0.075(4) 0.000 0.025(3) 0.000
O1SA 0.090(10) 0.088(10) 0.079(9) 0.000 0.029(8) 0.000
O1SB 0.105(9) 0.089(8) 0.095(8) -0.012(6) 0.045(7) 0.030(6)
O1SC 0.070(10) 0.109(11) 0.100(10) 0.000 0.023(9) 0.000

loop_
_atom_type_symbol
_atom_type_description
_atom_type_scat_dispersion_real
_atom_type_scat_dispersion_imag
_atom_type_scat_source
C C 0.0033 0.0016 'International Tables Vol C Tables 4.2.6.8 and 6.1.1.4'
H H 0.0000 0.0000 'International Tables Vol C Tables 4.2.6.8 and 6.1.1.4'
N N 0.0061 0.0033 'International Tables Vol C Tables 4.2.6.8 and 6.1.1.4'
O O 0.0106 0.0060 'International Tables Vol C Tables 4.2.6.8 and 6.1.1.4'
S S 0.1246 0.1234 'International Tables Vol C Tables 4.2.6.8 and 6.1.1.4'
V V 0.3005 0.5294 'International Tables Vol C Tables 4.2.6.8 and 6.1.1.4'
W W -0.8490 6.8722 'International Tables Vol C Tables 4.2.6.8 and 6.1.1.4'

loop_
_geom_angle_atom_site_label_1
_geom_angle_atom_site_label_2
_geom_angle_atom_site_label_3
_geom_angle
_geom_angle_site_symmetry_1
_geom_angle_site_symmetry_3
V3 W1 V3 131.36(8) . 6_575
V3 W1 V9 68.79(4) 6_575 .
V3 W1 V9 68.79(4) . .
V7 W1 V3 68.82(5) . 6_575
V7 W1 V3 132.27(6) . .
V7 W1 V3 132.26(6) 6_575 6_575
V7 W1 V3 68.82(5) 6_575 .
V7 W1 V7 69.12(8) . 6_575
V7 W1 V9 132.98(5) . .
V7 W1 V9 132.97(5) 6_575 .
O10 W1 V3 36.2(2) 6_575 6_575
O10 W1 V3 104.2(2) . 6_575
O10 W1 V3 36.2(2) . .
O10 W1 V3 104.2(2) 6_575 .
O10 W1 V7 105.0(2) . 6_575
O10 W1 V7 105.0(2) 6_575 .
O10 W1 V7 156.1(2) . .
O10 W1 V7 156.1(2) 6_575 6_575
O10 W1 V9 35.6(2) . .
O10 W1 V9 35.6(2) 6_575 .
O10 W1 O10 70.5(4) . 6_575
O10 W1 O65 71.6(3) 6_575 .
O10 W1 O65 71.6(3) . 6_575
O10 W1 O65 140.3(3) . .
O10 W1 O65 140.3(3) 6_575 6_575
O10 W1 O66 140.8(3) 6_575 .
O10 W1 O66 140.8(3) . .
O10 W1 O87 81.5(4) 6_575 .
O10 W1 O87 81.6(4) . .
O63 W1 V3 106.51(14) . .
O63 W1 V3 106.51(14) . 6_575
O63 W1 V7 105.6(3) . 6_575
O63 W1 V7 105.6(3) . .
O63 W1 V9 105.1(4) . .
O63 W1 O10 98.3(4) . 6_575
O63 W1 O10 98.3(4) . .
O63 W1 O65 98.5(3) . .
O63 W1 O65 98.5(3) . 6_575
O63 W1 O66 98.2(5) . .
O63 W1 O87 179.8(5) . .
O65 W1 V3 36.3(2) 6_575 .
O65 W1 V3 154.9(2) 6_575 6_575
O65 W1 V3 154.9(2) . .
O65 W1 V3 36.3(2) . 6_575
O65 W1 V7 35.6(2) . .
O65 W1 V7 35.6(2) 6_575 6_575
O65 W1 V7 104.6(2) . 6_575
O65 W1 V7 104.6(2) 6_575 .
O65 W1 V9 105.0(2) . .
O65 W1 V9 105.0(2) 6_575 .
O65 W1 O65 139.9(5) 6_575 .
O65 W1 O66 70.9(2) . .
O65 W1 O66 70.9(2) 6_575 .
O65 W1 O87 81.5(2) . .
O65 W1 O87 81.5(2) 6_575 .
O66 W1 V3 104.74(11) . 6_575
O66 W1 V3 104.74(11) . .
O66 W1 V7 36.01(9) . .
O66 W1 V7 36.01(9) . 6_575
O66 W1 V9 156.7(3) . .
O66 W1 O87 82.0(5) . .
O87 W1 V3 73.42(12) . 6_575
O87 W1 V3 73.42(12) . .
O87 W1 V7 74.6(3) . .
O87 W1 V7 74.6(3) . 6_575
O87 W1 V9 74.7(4) . .
V4 W2 V2 68.83(6) . .
V4 W2 V10 132.73(6) . .
V4 W2 V15 132.34(6) . .
V6 W2 V2 132.30(6) . .
V6 W2 V4 69.06(6) . .
V6 W2 V10 132.93(6) . .
V6 W2 V15 68.95(6) . .
V10 W2 V2 68.68(5) . .
V15 W2 V2 131.43(5) . .
V15 W2 V10 68.77(5) . .
O4 W2 V2 105.7(3) . .
O4 W2 V4 105.5(3) . .
O4 W2 V6 106.2(3) . .
O4 W2 V10 105.0(3) . .
O4 W2 V15 106.9(3) . .
O4 W2 O34 98.8(4) . .
O4 W2 O54 98.1(4) . .
O4 W2 O55 99.3(4) . .
O4 W2 O56 98.5(4) . .
O4 W2 O62 98.0(4) . .
O4 W2 O67 178.0(4) . .
O34 W2 V2 104.6(2) . .
O34 W2 V4 155.7(2) . .
O34 W2 V6 104.5(2) . .
O34 W2 V10 36.1(2) . .
O34 W2 V15 35.6(2) . .
O34 W2 O54 140.4(3) . .
O34 W2 O67 82.7(3) . .
O54 W2 V2 36.1(2) . .
O54 W2 V4 35.8(2) . .
O54 W2 V6 104.7(2) . .
O54 W2 V10 104.7(2) . .
O54 W2 V15 155.0(2) . .
O54 W2 O67 81.4(3) . .
O55 W2 V2 155.0(2) . .
O55 W2 V4 104.9(2) . .
O55 W2 V6 35.9(2) . .
O55 W2 V10 104.8(2) . .
O55 W2 V15 36.0(2) . .
O55 W2 O34 70.8(3) . .
O55 W2 O54 140.3(3) . .
O55 W2 O56 70.7(3) . .
O55 W2 O62 140.4(3) . .
O55 W2 O67 79.9(4) . .
O56 W2 V2 105.3(2) . .
O56 W2 V4 36.5(2) . .
O56 W2 V6 35.5(2) . .
O56 W2 V10 156.5(2) . .
O56 W2 V15 104.4(2) . .
O56 W2 O34 139.7(3) . .
O56 W2 O54 71.6(3) . .
O56 W2 O62 140.6(3) . .
O56 W2 O67 79.5(3) . .
O62 W2 V2 35.5(2) . .
O62 W2 V4 104.3(2) . .
O62 W2 V6 155.8(2) . .
O62 W2 V10 36.0(2) . .
O62 W2 V15 104.7(2) . .
O62 W2 O34 71.6(3) . .
O62 W2 O54 70.7(3) . .
O62 W2 O67 83.7(3) . .
O67 W2 V2 75.0(3) . .
O67 W2 V4 73.0(3) . .
O67 W2 V6 72.1(3) . .
O67 W2 V10 77.0(3) . .
O67 W2 V15 73.6(3) . .
V11 W3 V1 132.91(5) 6_575 .
V11 W3 V1 132.91(5) . .
V11 W3 V11 69.12(8) 6_575 .
V14 W3 V1 69.05(4) . .
V14 W3 V1 69.05(4) 6_575 .
V14 W3 V11 68.96(6) . 6_575
V14 W3 V11 68.96(6) 6_575 .
V14 W3 V11 132.93(6) . .
V14 W3 V11 132.93(6) 6_575 6_575
V14 W3 V14 132.91(8) . 6_575
O2 W3 V1 105.4(5) . .
O2 W3 V11 105.4(4) . 6_575
O2 W3 V11 105.4(4) . .
O2 W3 V14 105.46(15) . 6_575
O2 W3 V14 105.46(15) . .
O2 W3 O15 98.0(6) . .
O2 W3 O35 98.2(5) . 6_575
O2 W3 O35 98.2(5) . .
O2 W3 O36 98.6(3) . 6_575
O2 W3 O36 98.6(3) . .
O2 W3 O78 178.2(6) . .
O15 W3 V1 156.6(3) . .
O15 W3 V11 36.02(9) . .
O15 W3 V11 36.02(9) . 6_575
O15 W3 V14 104.93(11) . 6_575
O15 W3 V14 104.93(11) . .
O15 W3 O35 141.0(3) . 6_575
O15 W3 O35 141.0(3) . .
O15 W3 O36 71.1(2) . .
O15 W3 O36 71.1(2) . 6_575
O15 W3 O78 80.2(5) . .
O35 W3 V1 35.6(3) 6_575 .
O35 W3 V1 35.6(3) . .
O35 W3 V11 156.4(3) . .
O35 W3 V11 156.4(3) 6_575 6_575
O35 W3 V11 105.2(2) . 6_575
O35 W3 V11 105.2(2) 6_575 .
O35 W3 V14 36.3(2) 6_575 6_575
O35 W3 V14 104.6(3) . 6_575
O35 W3 V14 36.3(2) . .
O35 W3 V14 104.6(3) 6_575 .
O35 W3 O35 70.5(5) . 6_575
O35 W3 O36 71.5(3) . .
O35 W3 O36 71.5(3) 6_575 6_575
O35 W3 O36 140.1(3) 6_575 .
O35 W3 O36 140.1(3) . 6_575
O35 W3 O78 83.3(4) 6_575 .
O35 W3 O78 83.3(4) . .
O36 W3 V1 104.8(2) 6_575 .
O36 W3 V1 104.8(2) . .
O36 W3 V11 35.7(3) 6_575 .
O36 W3 V11 35.7(3) . 6_575
O36 W3 V11 104.8(3) . .
O36 W3 V11 104.8(3) 6_575 6_575
O36 W3 V14 35.8(2) 6_575 6_575
O36 W3 V14 35.9(2) . .
O36 W3 V14 156.0(3) 6_575 .
O36 W3 V14 156.0(3) . 6_575
O36 W3 O36 140.2(5) . 6_575
O36 W3 O78 80.9(3) . .
O36 W3 O78 80.9(3) 6_575 .
O78 W3 V1 76.4(4) . .
O78 W3 V11 73.1(3) . 6_575
O78 W3 V11 73.1(3) . .
O78 W3 V14 75.11(14) . 6_575
O78 W3 V14 75.11(14) . .
V5 W4 V12 68.66(5) . .
V8 W4 V5 132.79(6) . .
V8 W4 V12 68.85(6) . .
V13 W4 V5 132.93(6) . .
V13 W4 V8 68.96(6) . .
V13 W4 V12 132.13(6) . .
V16 W4 V5 68.96(6) . .
V16 W4 V8 133.05(6) . .
V16 W4 V12 132.06(5) . .
V16 W4 V13 69.22(6) . .
O3 W4 V5 105.1(3) . .
O3 W4 V8 105.6(3) . .
O3 W4 V12 106.2(3) . .
O3 W4 V13 105.9(3) . .
O3 W4 V16 105.5(3) . .
O3 W4 O57 98.6(4) . .
O3 W4 O58 98.6(4) . .
O3 W4 O59 98.6(4) . .
O3 W4 O60 98.1(4) . .
O3 W4 O61 98.5(4) . .
O3 W4 O79 178.7(4) . .
O57 W4 V5 156.3(2) . .
O57 W4 V8 36.0(2) . .
O57 W4 V12 104.7(2) . .
O57 W4 V13 35.8(2) . .
O57 W4 V16 105.0(2) . .
O57 W4 O58 71.1(3) . .
O57 W4 O59 140.5(3) . .
O57 W4 O60 140.2(3) . .
O57 W4 O61 71.2(3) . .
O57 W4 O79 80.8(4) . .
O58 W4 V5 104.9(2) . .
O58 W4 V8 104.9(2) . .
O58 W4 V12 155.2(2) . .
O58 W4 V13 36.0(2) . .
O58 W4 V16 36.0(2) . .
O58 W4 O60 140.7(3) . .
O58 W4 O79 80.2(3) . .
O59 W4 V5 35.6(2) . .
O59 W4 V8 155.8(2) . .
O59 W4 V12 104.2(2) . .
O59 W4 V13 105.0(2) . .
O59 W4 V16 35.9(2) . .
O59 W4 O58 71.3(3) . .
O59 W4 O60 71.1(3) . .
O59 W4 O61 139.9(3) . .
O59 W4 O79 81.3(4) . .
O60 W4 V5 36.0(2) . .
O60 W4 V8 104.5(2) . .
O60 W4 V12 35.7(2) . .
O60 W4 V13 156.0(2) . .
O60 W4 V16 104.9(2) . .
O60 W4 O79 83.1(4) . .
O61 W4 V5 104.6(2) . .
O61 W4 V8 35.9(2) . .
O61 W4 V12 36.0(2) . .
O61 W4 V13 104.7(2) . .
O61 W4 V16 156.0(2) . .
O61 W4 O58 140.4(3) . .
O61 W4 O60 70.8(3) . .
O61 W4 O79 82.3(3) . .
O79 W4 V5 75.5(3) . .
O79 W4 V8 74.5(3) . .
O79 W4 V12 75.0(3) . .
O79 W4 V13 72.9(3) . .
O79 W4 V16 73.7(3) . .
O18 V1 W3 122.3(3) 6_575 .
O18 V1 W3 122.3(3) . .
O18 V1 O18 88.2(6) 6_575 .
O18 V1 O75 68.0(7) . .
O18 V1 O75 68.0(7) 6_575 .
O19 V1 W3 117.1(5) . .
O19 V1 O18 100.6(5) . 6_575
O19 V1 O18 100.6(5) . .
O19 V1 O35 106.7(5) . .
O19 V1 O35 106.7(5) . 6_575
O19 V1 O75 163.4(10) . .
O35 V1 W3 38.0(3) 6_575 .
O35 V1 W3 38.0(3) . .
O35 V1 O18 92.0(4) 6_575 6_575
O35 V1 O18 92.0(4) . .
O35 V1 O18 152.2(4) . 6_575
O35 V1 O18 152.2(4) 6_575 .
O35 V1 O35 75.2(5) 6_575 .
O35 V1 O75 86.3(8) 6_575 .
O35 V1 O75 86.3(8) . .
O75 V1 W3 79.5(9) . .
O20 V2 W2 117.9(3) . .
O20 V2 O38 99.9(5) . .
O20 V2 O52 99.6(5) . .
O20 V2 O54 106.7(4) . .
O20 V2 O62 107.2(4) . .
O20 V2 O71 163.8(7) . .
O38 V2 W2 122.5(3) . .
O38 V2 O52 88.3(4) . .
O38 V2 O71 68.1(7) . .
O52 V2 W2 122.5(3) . .
O52 V2 O71 70.1(7) . .
O54 V2 W2 38.3(2) . .
O54 V2 O38 92.3(4) . .
O54 V2 O52 153.2(4) . .
O54 V2 O71 85.3(7) . .
O62 V2 W2 37.8(2) . .
O62 V2 O38 152.4(4) . .
O62 V2 O52 92.2(3) . .
O62 V2 O54 75.2(3) . .
O62 V2 O71 86.2(7) . .
O71 V2 W2 78.3(6) . .
O10 V3 W1 38.2(2) . .
O10 V3 O50 91.9(4) . .
O10 V3 O51 152.5(4) . .
O10 V3 O89 86.4(6) . .
O13 V3 W1 117.6(4) . .
O13 V3 O10 106.1(4) . .
O13 V3 O50 99.8(5) . .
O13 V3 O51 100.9(5) . .
O13 V3 O65 106.8(4) . 6_575
O13 V3 O89 163.3(7) . .
O50 V3 W1 122.1(3) . .
O50 V3 O89 68.2(6) . .
O51 V3 W1 122.3(3) . .
O51 V3 O50 88.3(4) . .
O51 V3 O89 68.1(6) . .
O65 V3 W1 38.3(2) 6_575 .
O65 V3 O10 75.5(4) 6_575 .
O65 V3 O50 152.8(4) 6_575 .
O65 V3 O51 92.2(4) 6_575 .
O65 V3 O89 86.8(6) 6_575 .
O89 V3 W1 79.1(6) . .
O32 V4 W2 117.1(3) . .
O32 V4 O37 101.8(4) . .
O32 V4 O44 101.3(5) . .
O32 V4 O54 106.9(4) . .
O32 V4 O56 106.6(4) . .
O32 V4 O69 164.9(7) . .
O37 V4 W2 122.3(3) . .
O37 V4 O69 66.4(7) . .
O44 V4 W2 122.3(3) . .
O44 V4 O37 86.1(4) . .
O44 V4 O69 69.5(7) . .
O54 V4 W2 38.3(2) . .
O54 V4 O37 92.2(3) . .
O54 V4 O44 151.5(4) . .
O54 V4 O56 75.8(3) . .
O54 V4 O69 83.7(7) . .
O56 V4 W2 38.2(2) . .
O56 V4 O37 151.3(4) . .
O56 V4 O44 92.3(4) . .
O56 V4 O69 86.2(7) . .
O69 V4 W2 77.9(6) . .
O9 V5 W4 116.8(4) . .
O9 V5 O25 101.0(5) . 2_657
O9 V5 O40 98.7(5) . .
O9 V5 O59 108.0(4) . .
O9 V5 O60 105.6(4) . .
O9 V5 O82 164.7(7) . .
O25 V5 W4 123.0(3) 2_657 .
O25 V5 O40 87.8(4) 2_657 .
O25 V5 O82 69.6(7) 2_657 .
O40 V5 W4 123.4(3) . .
O40 V5 O82 69.6(7) . .
O59 V5 W4 38.0(2) . .
O59 V5 O25 92.1(3) . 2_657
O59 V5 O40 152.7(4) . .
O59 V5 O60 75.7(3) . .
O59 V5 O82 84.8(7) . .
O60 V5 W4 38.4(2) . .
O60 V5 O25 153.1(4) . 2_657
O60 V5 O40 92.3(4) . .
O60 V5 O82 85.2(6) . .
O82 V5 W4 78.4(6) . .
O17 V6 W2 122.0(3) . .
O17 V6 O30 86.1(4) . .
O17 V6 O70 67.4(7) . .
O30 V6 W2 122.1(3) . .
O30 V6 O70 68.8(7) . .
O33 V6 W2 118.7(4) . .
O33 V6 O17 100.4(5) . .
O33 V6 O30 101.0(5) . .
O33 V6 O55 107.8(4) . .
O33 V6 O56 108.3(4) . .
O33 V6 O70 164.0(8) . .
O55 V6 W2 38.0(2) . .
O55 V6 O17 92.3(4) . .
O55 V6 O30 151.0(4) . .
O55 V6 O70 83.8(7) . .
O56 V6 W2 37.9(2) . .
O56 V6 O17 151.0(4) . .
O56 V6 O30 92.5(4) . .
O56 V6 O55 75.2(3) . .
O56 V6 O70 85.1(7) . .
O70 V6 W2 77.3(7) . .
O16 V7 W1 122.6(3) 6_575 .
O16 V7 O90 68.8(6) 6_575 .
O41 V7 W1 122.3(3) 5_677 .
O41 V7 O16 87.3(4) 5_677 6_575
O41 V7 O90 70.0(6) 5_677 .
O64 V7 W1 118.6(4) . .
O64 V7 O16 99.9(5) . 6_575
O64 V7 O41 99.6(5) . 5_677
O64 V7 O65 108.1(4) . .
O64 V7 O66 107.5(5) . .
O64 V7 O90 164.4(7) . .
O65 V7 W1 38.2(2) . .
O65 V7 O16 92.3(3) . 6_575
O65 V7 O41 152.0(4) . 5_677
O65 V7 O66 76.0(4) . .
O65 V7 O90 83.7(6) . .
O66 V7 W1 38.5(3) . .
O66 V7 O16 152.4(4) . 6_575
O66 V7 O41 91.7(4) . 5_677
O66 V7 O90 84.9(7) . .
O90 V7 W1 77.0(6) . .
O14 V8 W4 122.2(3) . .
O14 V8 O84 66.8(7) . .
O23 V8 W4 116.7(4) . .
O23 V8 O14 101.5(5) . .
O23 V8 O45 100.9(5) . .
O23 V8 O57 106.9(4) . .
O23 V8 O61 106.3(4) . .
O23 V8 O84 164.2(7) . .
O45 V8 W4 122.8(3) . .
O45 V8 O14 87.0(4) . .
O45 V8 O84 69.0(7) . .
O57 V8 W4 38.0(3) . .
O57 V8 O14 151.2(4) . .
O57 V8 O45 92.3(4) . .
O57 V8 O84 86.1(7) . .
O61 V8 W4 38.0(2) . .
O61 V8 O14 92.2(4) . .
O61 V8 O45 152.4(4) . .
O61 V8 O57 75.4(4) . .
O61 V8 O84 85.3(7) . .
O84 V8 W4 79.1(7) . .
O8 V9 W1 115.3(5) . .
O8 V9 O10 105.7(5) . .
O8 V9 O10 105.7(5) . 6_575
O8 V9 O49 98.9(5) . .
O8 V9 O49 99.0(5) . 6_575
O8 V9 O88 166.4(9) . .
O10 V9 W1 37.9(3) . .
O10 V9 W1 37.9(3) 6_575 .
O10 V9 O10 75.2(5) 6_575 .
O10 V9 O49 154.7(4) 6_575 .
O10 V9 O49 92.8(4) 6_575 6_575
O10 V9 O49 154.7(4) . 6_575
O10 V9 O49 92.8(4) . .
O10 V9 O88 85.0(7) . .
O10 V9 O88 85.0(7) 6_575 .
O49 V9 W1 124.2(3) 6_575 .
O49 V9 W1 124.2(3) . .
O49 V9 O49 89.0(6) . 6_575
O49 V9 O88 71.6(6) . .
O49 V9 O88 71.6(6) 6_575 .
O88 V9 W1 78.3(8) . .
O22 V10 W2 124.7(3) 2_657 .
O22 V10 O53 89.2(4) 2_657 .
O22 V10 O72 70.9(6) 2_657 .
O24 V10 W2 114.6(4) . .
O24 V10 O22 99.5(5) . 2_657
O24 V10 O34 105.7(4) . .
O24 V10 O53 98.4(5) . .
O24 V10 O62 105.0(4) . .
O24 V10 O72 166.1(7) . .
O34 V10 W2 38.1(2) . .
O34 V10 O22 92.9(4) . 2_657
O34 V10 O53 155.0(4) . .
O34 V10 O62 75.5(3) . .
O34 V10 O72 85.3(6) . .
O53 V10 W2 124.4(3) . .
O53 V10 O72 71.9(6) . .
O62 V10 W2 38.0(2) . .
O62 V10 O22 154.9(4) . 2_657
O62 V10 O53 92.5(3) . .
O62 V10 O72 85.8(6) . .
O72 V10 W2 79.4(5) . .
O11 V11 W3 121.7(3) . .
O11 V11 O12 86.6(4) . 6_575
O11 V11 O76 68.2(7) . .
O12 V11 W3 121.9(3) 6_575 .
O12 V11 O76 68.9(7) 6_575 .
O15 V11 W3 37.7(4) . .
O15 V11 O11 92.4(4) . .
O15 V11 O12 151.1(5) . 6_575
O15 V11 O76 83.9(7) . .
O31 V11 W3 118.0(4) . .
O31 V11 O11 100.8(5) . .
O31 V11 O12 101.8(5) . 6_575
O31 V11 O15 106.7(5) . .
O31 V11 O36 108.4(5) . 6_575
O31 V11 O76 165.4(8) . .
O36 V11 W3 38.3(3) 6_575 .
O36 V11 O11 150.5(4) 6_575 .
O36 V11 O12 91.6(4) 6_575 6_575
O36 V11 O15 75.3(4) 6_575 .
O36 V11 O76 83.7(7) 6_575 .
O76 V11 W3 76.5(7) . .
O6 V12 W4 123.0(3) . .
O6 V12 O47 87.7(4) . .
O6 V12 O83 69.5(7) . .
O7 V12 W4 116.2(4) . .
O7 V12 O6 100.7(5) . .
O7 V12 O47 100.8(5) . .
O7 V12 O60 105.2(4) . .
O7 V12 O61 105.6(4) . .
O7 V12 O83 164.9(7) . .
O47 V12 W4 122.8(3) . .
O47 V12 O83 68.2(7) . .
O60 V12 W4 38.2(2) . .
O60 V12 O6 92.8(4) . .
O60 V12 O47 153.4(4) . .
O60 V12 O61 75.2(3) . .
O60 V12 O83 87.1(7) . .
O61 V12 W4 38.0(2) . .
O61 V12 O6 153.2(4) . .
O61 V12 O47 92.6(4) . .
O61 V12 O83 85.7(7) . .
O83 V12 W4 78.9(6) . .
O28 V13 W4 121.9(3) . .
O28 V13 O85 70.7(7) . .
O29 V13 W4 121.0(3) . .
O29 V13 O28 86.4(4) . .
O29 V13 O85 65.8(7) . .
O46 V13 W4 118.6(4) . .
O46 V13 O28 100.9(5) . .
O46 V13 O29 101.8(5) . .
O46 V13 O57 108.1(4) . .
O46 V13 O58 107.5(4) . .
O46 V13 O85 164.9(8) . .
O57 V13 W4 38.1(3) . .
O57 V13 O28 92.0(4) . .
O57 V13 O29 149.8(4) . .
O57 V13 O58 75.7(4) . .
O57 V13 O85 85.2(7) . .
O58 V13 W4 38.3(2) . .
O58 V13 O28 151.3(4) . .
O58 V13 O29 91.5(3) . .
O58 V13 O85 82.3(7) . .
O85 V13 W4 76.2(7) . .
O5 V14 W3 118.2(4) . .
O5 V14 O21 100.8(5) . .
O5 V14 O35 107.7(5) . .
O5 V14 O36 107.7(5) . .
O5 V14 O43 100.4(5) . .
O5 V14 O77 163.8(7) . .
O21 V14 W3 121.8(3) . .
O21 V14 O77 67.7(7) . .
O35 V14 W3 38.3(3) . .
O35 V14 O21 91.7(4) . .
O35 V14 O43 151.7(4) . .
O35 V14 O77 84.7(7) . .
O36 V14 W3 38.4(3) . .
O36 V14 O21 151.1(4) . .
O36 V14 O35 75.9(4) . .
O36 V14 O43 91.9(4) . .
O36 V14 O77 85.0(7) . .
O43 V14 W3 122.3(3) . .
O43 V14 O21 87.0(4) . .
O43 V14 O77 68.6(7) . .
O77 V14 W3 77.9(6) . .
O1 V15 W2 122.5(3) 2_657 .
O1 V15 O73 69.9(7) 2_657 .
O34 V15 W2 38.0(2) . .
O34 V15 O1 92.3(4) . 2_657
O34 V15 O42 151.3(4) . .
O34 V15 O55 75.1(3) . .
O34 V15 O73 87.9(7) . .
O39 V15 W2 118.2(4) . .
O39 V15 O1 99.5(5) . 2_657
O39 V15 O34 107.1(4) . .
O39 V15 O42 101.2(5) . .
O39 V15 O55 107.3(4) . .
O39 V15 O73 162.3(7) . .
O42 V15 W2 121.9(3) . .
O42 V15 O1 87.3(4) . 2_657
O42 V15 O73 65.0(7) . .
O55 V15 W2 38.0(2) . .
O55 V15 O1 152.7(4) . 2_657
O55 V15 O42 92.5(4) . .
O55 V15 O73 85.2(6) . .
O73 V15 W2 79.4(6) . .
O26 V16 W4 121.9(3) . .
O26 V16 O81 68.3(7) . .
O27 V16 W4 119.2(4) . .
O27 V16 O26 100.0(5) . .
O27 V16 O48 99.9(5) . 2_657
O27 V16 O58 108.1(4) . .
O27 V16 O59 109.1(4) . .
O27 V16 O81 163.8(7) . .
O48 V16 W4 122.5(3) 2_657 .
O48 V16 O26 86.6(4) 2_657 .
O48 V16 O81 69.2(7) 2_657 .
O58 V16 W4 38.4(2) . .
O58 V16 O26 91.7(4) . .
O58 V16 O48 151.8(4) . 2_657
O58 V16 O81 84.1(7) . .
O59 V16 W4 38.2(2) . .
O59 V16 O26 150.7(4) . .
O59 V16 O48 91.9(4) . 2_657
O59 V16 O58 76.1(3) . .
O59 V16 O81 83.9(7) . .
O81 V16 W4 77.0(6) . .
S4B S4A S4D 99(3) . .
S4B S4A S4E 39.8(19) . .
S4B S4A O67 67(2) . .
S4B S4A O68 73(2) . .
S4B S4A O71 72(2) . .
S4B S4A O72 171(3) . .
S4C S4A S4B 115(5) . .
S4C S4A S4D 17(4) . .
S4C S4A S4E 76(4) . .
S4C S4A O67 70(4) . .
S4C S4A O68 76(5) . .
S4C S4A O71 167(6) . .
S4C S4A O72 59(4) . .
S4D S4A S4E 59.0(17) . .
S4D S4A O67 59.3(15) . .
S4D S4A O68 68.9(17) . .
S4D S4A O71 165(3) . .
S4D S4A O72 76(2) . .
S4E S4A O68 60.7(13) . .
S4E S4A O72 134(2) . .
O67 S4A S4E 48.1(12) . .
O67 S4A O68 105.6(17) . .
O67 S4A O71 106(2) . .
O67 S4A O72 104.0(18) . .
O71 S4A S4E 111(2) . .
O71 S4A O68 117.4(19) . .
O71 S4A O72 112(2) . .
O72 S4A O68 111.2(17) . .
S4A S4B S4C 24(2) . .
S4A S4B S4D 44.8(19) . .
S4A S4B S4E 101(3) . .
S4A S4B O67 70(2) . .
S4A S4B O68 72(2) . .
S4A S4B O69 163(3) . .
S4A S4B O71 68(2) . .
S4C S4B S4D 20.6(15) . .
S4C S4B O68 63.2(16) . .
S4C S4B O69 153(3) . .
S4C S4B O71 92(2) . .
S4E S4B S4C 77(2) . .
S4E S4B S4D 57(2) . .
S4E S4B O67 59.6(19) . .
S4E S4B O68 70(2) . .
S4E S4B O69 81(3) . .
S4E S4B O71 164(3) . .
O67 S4B S4C 56.6(16) . .
O67 S4B S4D 48.9(13) . .
O67 S4B O68 106.5(18) . .
O67 S4B O69 98(2) . .
O67 S4B O71 105(2) . .
O68 S4B S4D 59.5(14) . .
O69 S4B S4D 135(2) . .
O69 S4B O68 124(2) . .
O71 S4B S4D 112(2) . .
O71 S4B O68 114.7(19) . .
O71 S4B O69 106(2) . .
S4A S4C S4B 40(4) . .
S4A S4C S4E 81(5) . .
S4A S4C O67 83(5) . .
S4A S4C O68 82(5) . .
S4A S4C O71 9(4) . .
S4A S4C O72 98(5) . .
S4A S4C O73 163(5) . .
S4B S4C S4E 40.4(15) . .
S4B S4C O68 66.5(16) . .
S4B S4C O71 45.6(16) . .
S4B S4C O72 138(3) . .
S4B S4C O73 124(2) . .
S4D S4C S4A 146(8) . .
S4D S4C S4B 105(5) . .
S4D S4C S4E 65(5) . .
S4D S4C O67 74(5) . .
S4D S4C O68 82(5) . .
S4D S4C O71 149(6) . .
S4D S4C O72 116(5) . .
S4D S4C O73 20(4) . .
S4E S4C O68 62.0(15) . .
S4E S4C O71 85.5(18) . .
S4E S4C O73 83.7(18) . .
O67 S4C S4B 59.9(17) . .
O67 S4C S4E 49.7(14) . .
O67 S4C O68 112(2) . .
O67 S4C O71 80.4(17) . .
O67 S4C O72 122(3) . .
O67 S4C O73 81.4(17) . .
O68 S4C O71 91.0(15) . .
O68 S4C O73 96.8(17) . .
O72 S4C S4E 172(3) . .
O72 S4C O68 126(2) . .
O72 S4C O71 91.9(19) . .
O72 S4C O73 96.6(19) . .
O73 S4C O71 162(2) . .
S4A S4D S4B 36.5(14) . .
S4A S4D S4E 74(2) . .
S4A S4D O67 67.9(17) . .
S4A S4D O68 68.9(16) . .
S4A S4D O70 113(2) . .
S4A S4D O72 63.1(19) . .
S4A S4D O73 167(3) . .
S4B S4D O70 76.7(16) . .
S4B S4D O72 99.3(19) . .
S4C S4D S4A 17(4) . .
S4C S4D S4B 54(4) . .
S4C S4D S4E 92(5) . .
S4C S4D O67 78(5) . .
S4C S4D O68 76(5) . .
S4C S4D O70 130(5) . .
S4C S4D O72 46(4) . .
S4C S4D O73 152(6) . .
S4E S4D S4B 37.7(13) . .
S4E S4D O68 63.9(15) . .
S4E S4D O70 39.7(15) . .
S4E S4D O72 137(2) . .
S4E S4D O73 114(2) . .
O67 S4D S4B 52.6(13) . .
O67 S4D S4E 53.7(15) . .
O67 S4D O68 110.6(18) . .
O67 S4D O70 64.0(14) . .
O67 S4D O72 101.1(19) . .
O67 S4D O73 109(2) . .
O68 S4D S4B 60.1(13) . .
O68 S4D O70 87.2(13) . .
O68 S4D O72 104.5(16) . .
O72 S4D O70 163.9(19) . .
O73 S4D S4B 151(2) . .
O73 S4D O68 123(2) . .
O73 S4D O70 74.8(17) . .
O73 S4D O72 107(2) . .
S4A S4E O68 62.3(13) . .
S4A S4E O69 99(2) . .
S4B S4E S4A 38.9(18) . .
S4B S4E S4C 62(2) . .
S4B S4E S4D 86(3) . .
S4B S4E O67 74(2) . .
S4B S4E O68 74(2) . .
S4B S4E O69 61(2) . .
S4B S4E O70 163(3) . .
S4C S4E S4A 23.5(12) . .
S4C S4E O68 61.5(15) . .
S4C S4E O69 122(2) . .
S4D S4E S4A 46.9(14) . .
S4D S4E S4C 23.3(14) . .
S4D S4E O68 65.8(15) . .
S4D S4E O69 143(2) . .
S4D S4E O70 104(2) . .
O67 S4E S4A 58.0(15) . .
O67 S4E S4C 55.1(16) . .
O67 S4E S4D 58.4(16) . .
O67 S4E O68 116.3(19) . .
O67 S4E O69 94.7(19) . .
O67 S4E O70 99(2) . .
O68 S4E O69 114.8(18) . .
O70 S4E S4A 148(2) . .
O70 S4E S4C 126(2) . .
O70 S4E O68 123(2) . .
O70 S4E O69 105(2) . .
S5B S5A O74 59.5(15) . .
S5B S5A O77 89.0(12) . .
S5B S5A O77 89.0(12) . 6_575
S5C S5A S5B 43.5(16) . .
S5C S5A S5B 43.5(16) 6_575 .
S5C S5A S5C 87(3) 6_575 .
S5C S5A O74 69.8(19) . .
S5C S5A O74 69.8(19) 6_575 .
S5C S5A O75 135.7(17) . .
S5C S5A O75 135.7(17) 6_575 .
S5C S5A O77 45.8(14) 6_575 .
S5C S5A O77 132(2) . .
S5C S5A O77 132(2) 6_575 6_575
S5C S5A O77 45.8(14) . 6_575
S5C S5A O78 62.6(18) . .
S5C S5A O78 62.5(18) 6_575 .
O74 S5A O77 96.6(10) . .
O74 S5A O77 96.6(10) . 6_575
O75 S5A S5B 172(2) . .
O75 S5A O74 128(2) . .
O75 S5A O77 89.9(12) . .
O75 S5A O77 89.9(12) . 6_575
O77 S5A O77 163.4(19) 6_575 .
O78 S5A S5B 52.6(15) . .
O78 S5A O74 112(2) . .
O78 S5A O75 120(3) . .
O78 S5A O77 82.9(10) . 6_575
O78 S5A O77 82.9(10) . .
S5A S5B O74 61.4(15) . .
S5C S5B S5A 44.1(17) 6_575 .
S5C S5B S5A 44.1(17) . .
S5C S5B S5C 88(3) . 6_575
S5C S5B O74 71(2) 6_575 .
S5C S5B O74 71(2) . .
S5C S5B O76 157(3) 6_575 .
S5C S5B O76 77.3(15) 6_575 6_575
S5C S5B O76 157(3) . 6_575
S5C S5B O76 77.3(15) . .
S5C S5B O78 59.9(19) 6_575 .
S5C S5B O78 59.9(19) . .
O76 S5B S5A 119.8(17) 6_575 .
O76 S5B S5A 119.8(17) . .
O76 S5B O74 119.3(15) . .
O76 S5B O74 119.3(15) 6_575 .
O76 S5B O76 110(3) 6_575 .
O78 S5B S5A 47.9(14) . .
O78 S5B O74 109(2) . .
O78 S5B O76 96.9(18) . .
O78 S5B O76 96.9(18) . 6_575
S5A S5C S5C 46.5(16) . 6_575
S5A S5C O74 70.4(19) . .
S5A S5C O76 149(2) . .
S5A S5C O77 101(2) . 6_575
S5A S5C O78 62.5(18) . .
S5B S5C S5A 92(3) . .
S5B S5C S5C 46.0(17) . 6_575
S5B S5C O74 69(2) . .
S5B S5C O76 60.5(16) . .
S5B S5C O77 165(3) . 6_575
S5B S5C O78 68(2) . .
S5C S5C O74 62.0(8) 6_575 .
S5C S5C O76 104.7(13) 6_575 .
O76 S5C O74 108.4(17) . .
O77 S5C S5C 145.6(14) 6_575 6_575
O77 S5C O74 123.4(17) 6_575 .
O77 S5C O76 105(2) 6_575 .
O78 S5C S5C 50.6(11) . 6_575
O78 S5C O74 112.5(16) . .
O78 S5C O76 92.1(18) . .
O78 S5C O77 111(2) . 6_575
S6B S6A S6D 43.3(15) . .
S6B S6A O79 67.0(16) . .
S6B S6A O80 76.0(18) . .
S6B S6A O82 166(2) . .
S6B S6A O83 65(2) . .
S6C S6A S6B 110(3) . .
S6C S6A S6D 66.9(18) . .
S6C S6A O79 67.3(17) . .
S6C S6A O80 74.9(18) . .
S6C S6A O82 77(2) . .
S6C S6A O83 170(2) . .
S6D S6A O80 62.7(12) . .
S6D S6A O83 107.6(19) . .
O79 S6A S6D 50.4(11) . .
O79 S6A O80 111.3(15) . .
O79 S6A O82 106.7(18) . .
O79 S6A O83 102.5(17) . .
O82 S6A S6D 142(2) . .
O82 S6A O80 117.8(16) . .
O82 S6A O83 106.5(18) . .
O83 S6A O80 110.8(15) . .
S6A S6B S6C 34.3(14) . .
S6A S6B S6D 96(2) . .
S6A S6B O79 66.9(17) . .
S6A S6B O80 68.7(16) . .
S6A S6B O83 77(2) . .
S6A S6B O84 170(2) . .
S6C S6B O80 60.1(10) . .
S6D S6B S6C 61.7(17) . .
S6D S6B O79 61.9(16) . .
S6D S6B O80 69.2(17) . .
S6D S6B O83 171(3) . .
S6D S6B O84 79(2) . .
O79 S6B S6C 50.5(10) . .
O79 S6B O80 107.2(15) . .
O79 S6B O83 109.1(19) . .
O79 S6B O84 103.3(17) . .
O83 S6B S6C 111(2) . .
O83 S6B O80 113.3(16) . .
O83 S6B O84 106.8(19) . .
O84 S6B S6C 139(2) . .
O84 S6B O80 116.4(16) . .
S6A S6C S6B 35.6(15) . .
S6A S6C S6D 75(2) . .
S6A S6C O79 68.0(17) . .
S6A S6C O80 70.5(17) . .
S6A S6C O81 168(3) . .
S6A S6C O82 66.6(19) . .
S6A S6C O85 110(2) . .
S6B S6C O80 61.8(11) . .
S6B S6C O85 74.7(13) . .
S6D S6C S6B 39.6(10) . .
S6D S6C O80 63.1(12) . .
S6D S6C O82 140(2) . .
S6D S6C O85 35.9(12) . .
O79 S6C S6B 50.9(10) . .
O79 S6C S6D 52.5(11) . .
O79 S6C O80 109.3(15) . .
O79 S6C O81 103.5(19) . .
O79 S6C O82 101.9(17) . .
O79 S6C O85 62.1(12) . .
O80 S6C O85 83.1(11) . .
O81 S6C S6B 145(2) . .
O81 S6C S6D 107(2) . .
O81 S6C O80 121.5(18) . .
O81 S6C O82 108(2) . .
O81 S6C O85 71.4(16) . .
O82 S6C S6B 101.4(18) . .
O82 S6C O80 110.5(15) . .
O82 S6C O85 162.4(16) . .
S6A S6D O80 61.3(11) . .
S6A S6D O81 72.7(14) . .
S6A S6D O84 103.9(19) . .
S6B S6D S6A 40.8(15) . .
S6B S6D S6C 79(2) . .
S6B S6D O79 68.4(18) . .
S6B S6D O80 73.9(17) . .
S6B S6D O81 113(2) . .
S6B S6D O84 63.5(19) . .
S6B S6D O85 164(3) . .
S6C S6D S6A 38.0(10) . .
S6C S6D O80 64.4(12) . .
S6C S6D O81 35.2(12) . .
S6C S6D O84 141(2) . .
O79 S6D S6A 54.3(13) . .
O79 S6D S6C 56.2(13) . .
O79 S6D O80 113.6(18) . .
O79 S6D O81 65.1(13) . .
O79 S6D O84 98.2(17) . .
O79 S6D O85 101(2) . .
O80 S6D O81 83.4(11) . .
O80 S6D O84 110.9(16) . .
O84 S6D O81 162.0(16) . .
O85 S6D S6A 143(2) . .
O85 S6D S6C 106(2) . .
O85 S6D O80 121.9(19) . .
O85 S6D O81 71.0(17) . .
O85 S6D O84 108(2) . .
S7A S7A S7B 75.5(6) 6_575 .
S7A S7A S7C 117(2) 6_575 .
S7A S7A S7C 32.7(12) 6_575 6_575
S7A S7A O86 75.4(6) 6_575 .
S7A S7A O87 70.9(8) 6_575 .
S7A S7A O88 73.3(8) 6_575 .
S7A S7A O89 170.6(11) 6_575 6_575
S7C S7A S7B 41(2) . .
S7C S7A S7B 42.8(12) 6_575 .
S7C S7A S7C 84(3) . 6_575
S7C S7A O86 63.0(14) 6_575 .
S7C S7A O86 73(2) . .
S7C S7A O87 68(2) . .
S7C S7A O88 166(3) . .
S7C S7A O89 60(2) . 6_575
S7C S7A O89 142.4(19) 6_575 6_575
O86 S7A S7B 61.8(11) . .
O87 S7A S7B 48.0(11) . .
O87 S7A S7C 53.7(14) . 6_575
O87 S7A O86 106.9(15) . .
O87 S7A O88 109(2) . .
O87 S7A O89 100.0(15) . 6_575
O88 S7A S7B 146.5(14) . .
O88 S7A S7C 105.5(14) . 6_575
O88 S7A O86 120.0(17) . .
O88 S7A O89 108.9(14) . 6_575
O89 S7A S7B 100.0(14) 6_575 .
O89 S7A O86 110.1(14) 6_575 .
S7A S7B S7A 28.9(12) 6_575 .
S7A S7B O86 58.5(10) 6_575 .
S7A S7B O86 58.5(10) . .
S7C S7B S7A 30.1(16) 6_575 6_575
S7C S7B S7A 30.1(16) . .
S7C S7B S7A 59.0(19) . 6_575
S7C S7B S7A 59.0(18) 6_575 .
S7C S7B S7C 89(3) 6_575 .
S7C S7B O86 66.4(17) 6_575 .
S7C S7B O86 66.4(17) . .
S7C S7B O87 62.1(17) . .
S7C S7B O87 62.1(17) 6_575 .
S7C S7B O90 79.1(17) 6_575 6_575
S7C S7B O90 164(2) . 6_575
S7C S7B O90 164(2) 6_575 .
S7C S7B O90 79.1(17) . .
O87 S7B S7A 49.1(11) . .
O87 S7B S7A 49.1(11) . 6_575
O87 S7B O86 104.8(15) . .
O87 S7B O90 101.9(14) . .
O87 S7B O90 101.9(14) . 6_575
O90 S7B S7A 108.3(12) . .
O90 S7B S7A 136.2(14) 6_575 .
O90 S7B S7A 108.3(12) 6_575 6_575
O90 S7B S7A 136.2(14) . 6_575
O90 S7B O86 117.7(12) 6_575 .
O90 S7B O86 117.7(12) . .
O90 S7B O90 110(2) 6_575 .
S7A S7C S7A 30.7(18) . 6_575
S7A S7C S7B 109(3) . .
S7A S7C S7C 32.7(12) 6_575 6_575
S7A S7C S7C 63(2) . 6_575
S7A S7C O86 75(3) . .
S7A S7C O86 64.2(16) 6_575 .
S7A S7C O87 71(2) . .
S7A S7C O88 8.7(19) . .
S7A S7C O88 37.0(8) 6_575 .
S7A S7C O89 86(3) . 6_575
S7A S7C O90 136(2) 6_575 .
S7A S7C O90 162(3) . .
S7B S7C S7A 78(2) . 6_575
S7B S7C S7C 45.5(16) . 6_575
S7B S7C O86 73.1(19) . .
S7B S7C O87 62.5(18) . .
S7B S7C O88 114(2) . .
S7B S7C O89 161(3) . 6_575
S7B S7C O90 59.3(15) . .
S7C S7C O86 60.2(10) 6_575 .
S7C S7C O88 69.4(8) 6_575 .
S7C S7C O90 104.1(13) 6_575 .
O86 S7C O88 83.8(14) . .
O86 S7C O90 110.2(18) . .
O87 S7C S7A 55.3(16) . 6_575
O87 S7C S7C 49.3(14) . 6_575
O87 S7C O86 109(2) . .
O87 S7C O88 69.7(16) . .
O87 S7C O89 114(2) . 6_575
O87 S7C O90 91(2) . .
O89 S7C S7A 117(2) 6_575 6_575
O89 S7C S7C 148.3(16) 6_575 6_575
O89 S7C O86 124(2) 6_575 .
O89 S7C O88 79.5(17) 6_575 .
O89 S7C O90 103(2) 6_575 .
O90 S7C O88 159.7(19) . .
C31 O1 V15 134.6(9) . 2_657
C23 O6 V12 136.3(9) . .
V3 O10 W1 105.6(4) . .
V9 O10 W1 106.5(4) . .
V9 O10 V3 135.6(5) . .
C30 O11 V11 136.5(10) . .
C29 O12 V11 135.5(10) . 6_575
C37 O14 V8 136.5(10) . .
V11 O15 W3 106.3(4) . .
V11 O15 W3 106.2(4) 6_575 .
V11 O15 V11 135.6(6) . 6_575
C16 O16 V7 136.5(8) . 6_575
C28 O17 V6 134.5(9) . .
C36 O18 V1 137.0(9) . .
C36 O21 V14 136.1(9) . .
C31 O22 V10 133.2(9) . 2_657
C35 O25 V5 135.1(9) . 2_657
C10 O26 V16 136.7(9) . .
C22 O28 V13 136.3(9) . .
C10 O29 V13 137.8(9) . .
C33 O30 V6 135.6(9) . .
V10 O34 W2 105.9(4) . .
V15 O34 W2 106.4(4) . .
V15 O34 V10 136.0(4) . .
V1 O35 W3 106.4(4) . .
V1 O35 V14 136.4(5) . .
V14 O35 W3 105.5(4) . .
V11 O36 W3 106.0(4) 6_575 .
V11 O36 V14 137.2(5) 6_575 .
V14 O36 W3 105.8(4) . .
C34 O37 V4 136.8(9) . .
C34 O38 V2 136.9(9) . .
C23 O40 V5 134.5(9) . .
C47 O41 V7 136.2(10) . 5_677
C28 O42 V15 136.7(9) . .
C29 O43 V14 136.2(9) . .
C33 O44 V4 135.2(9) . .
C22 O45 V8 136.3(9) . .
C37 O47 V12 134.8(9) . .
C35 O48 V16 134.4(9) . 2_657
C19 O49 V9 135.6(10) . .
C19 O50 V3 136.5(9) . .
C16 O51 V3 137.3(9) . .
C26 O52 V2 136.9(9) . .
C26 O53 V10 135.3(9) . .
V2 O54 W2 105.6(4) . .
V4 O54 W2 105.9(4) . .
V4 O54 V2 136.0(4) . .
V6 O55 W2 106.1(4) . .
V6 O55 V15 135.8(4) . .
V15 O55 W2 106.0(4) . .
V4 O56 W2 105.3(4) . .
V6 O56 W2 106.6(4) . .
V6 O56 V4 135.9(4) . .
V8 O57 W4 105.9(4) . .
V13 O57 W4 106.1(4) . .
V13 O57 V8 136.2(5) . .
V13 O58 W4 105.7(4) . .
V16 O58 W4 105.5(4) . .
V16 O58 V13 137.1(4) . .
V5 O59 W4 106.4(4) . .
V16 O59 W4 105.9(4) . .
V16 O59 V5 137.1(4) . .
V5 O60 W4 105.6(4) . .
V12 O60 W4 106.1(4) . .
V12 O60 V5 135.7(4) . .
V8 O61 W4 106.1(4) . .
V8 O61 V12 135.7(4) . .
V12 O61 W4 106.0(4) . .
V2 O62 W2 106.7(3) . .
V2 O62 V10 135.6(4) . .
V10 O62 W2 105.9(4) . .
V3 O65 W1 105.4(4) 6_575 .
V7 O65 W1 106.2(4) . .
V7 O65 V3 135.8(5) . 6_575
V7 O66 W1 105.5(3) . .
V7 O66 W1 105.5(3) 6_575 .
V7 O66 V7 136.8(6) . 6_575
S4A O67 W2 131.7(13) . .
S4B O67 W2 138.5(14) . .
S4B O67 S4A 43.0(12) . .
S4C O67 W2 134.1(16) . .
S4C O67 S4A 27.1(13) . .
S4C O67 S4B 63.5(17) . .
S4D O67 W2 136.3(14) . .
S4D O67 S4A 52.8(15) . .
S4D O67 S4B 78.4(17) . .
S4D O67 S4C 27.2(15) . .
S4E O67 W2 150.7(14) . .
S4E O67 S4A 73.9(17) . .
S4E O67 S4B 46.5(14) . .
S4E O67 S4C 75.2(19) . .
S4E O67 S4D 67.9(17) . .
S4A O68 S4B 35.2(10) . .
S4C O68 S4A 22.3(11) . .
S4C O68 S4B 50.4(14) . .
S4C O68 S4D 21.4(12) . .
S4C O68 S4E 56.5(14) . .
S4D O68 S4A 42.1(12) . .
S4D O68 S4B 60.3(13) . .
S4E O68 S4A 57.0(13) . .
S4E O68 S4B 36.1(11) . .
S4E O68 S4D 50.3(12) . .
S4B O69 V4 129.9(18) . .
S4B O69 S4E 37.4(12) . .
S4E O69 V4 127.0(16) . .
S4D O70 V6 122.5(13) . .
S4E O70 V6 129.4(18) . .
S4E O70 S4D 36.7(13) . .
S4A O71 V2 125.8(17) . .
S4A O71 S4B 40.4(13) . .
S4A O71 S4C 4.0(17) . .
S4B O71 V2 128.7(17) . .
S4B O71 S4C 42.8(16) . .
S4C O71 V2 121.9(14) . .
S4A O72 V10 124.4(14) . .
S4A O72 S4D 40.9(13) . .
S4C O72 V10 127.6(18) . .
S4C O72 S4A 22.8(13) . .
S4C O72 S4D 18.1(15) . .
S4D O72 V10 123.7(14) . .
S4C O73 V15 120.5(15) . .
S4D O73 V15 125.1(19) . .
S4D O73 S4C 8.1(17) . .
S5B O74 S5A 59.1(16) . .
S5B O74 S5C 39.8(10) . .
S5B O74 S5C 39.8(10) . 6_575
S5C O74 S5A 39.9(9) . .
S5C O74 S5A 39.8(9) 6_575 .
S5C O74 S5C 56.0(16) . 6_575
S5A O75 V1 126(2) . .
S5B O76 V11 131.5(19) . .
S5B O76 S5C 42.2(12) . .
S5C O76 V11 127.5(16) . .
S5A O77 V14 124.1(13) . .
S5C O77 V14 128.0(16) 6_575 .
S5C O77 S5A 33.7(12) 6_575 .
S5A O78 W3 138.0(18) . .
S5A O78 S5B 79(2) . .
S5A O78 S5C 54.9(13) . 6_575
S5A O78 S5C 54.9(13) . .
S5B O78 W3 142.6(17) . .
S5C O78 W3 140.6(11) 6_575 .
S5C O78 W3 140.6(11) . .
S5C O78 S5B 52.2(12) . .
S5C O78 S5B 52.2(13) 6_575 .
S5C O78 S5C 79(2) 6_575 .
S6A O79 W4 136.6(12) . .
S6A O79 S6B 46.1(11) . .
S6B O79 W4 135.4(12) . .
S6C O79 W4 139.0(12) . .
S6C O79 S6A 44.7(10) . .
S6C O79 S6B 78.6(14) . .
S6D O79 W4 144.8(14) . .
S6D O79 S6A 75.3(15) . .
S6D O79 S6B 49.7(12) . .
S6D O79 S6C 71.3(14) . .
S6A O80 S6B 35.3(8) . .
S6A O80 S6C 34.6(8) . .
S6A O80 S6D 56.0(11) . .
S6C O80 S6B 58.1(11) . .
S6D O80 S6B 37.0(9) . .
S6D O80 S6C 52.4(10) . .
S6C O81 V16 128.0(18) . .
S6C O81 S6D 37.5(12) . .
S6D O81 V16 123.9(12) . .
S6A O82 V5 126.5(15) . .
S6A O82 S6C 36.5(10) . .
S6C O82 V5 125.5(15) . .
S6A O83 V12 124.4(15) . .
S6B O83 V12 125.4(16) . .
S6B O83 S6A 38.2(11) . .
S6B O84 V8 124.4(16) . .
S6B O84 S6D 37.5(10) . .
S6D O84 V8 124.9(15) . .
S6C O85 V13 125.2(13) . .
S6D O85 V13 128.3(18) . .
S6D O85 S6C 37.9(13) . .
S7A O86 S7A 29.2(12) . 6_575
S7A O86 S7B 59.6(11) 6_575 .
S7A O86 S7B 59.6(11) . .
S7C O86 S7A 31.2(10) 6_575 6_575
S7C O86 S7A 52.9(12) 6_575 .
S7C O86 S7A 52.9(12) . 6_575
S7C O86 S7A 31.2(10) . .
S7C O86 S7B 40.6(11) . .
S7C O86 S7B 40.6(11) 6_575 .
S7C O86 S7C 60(2) . 6_575
S7A O87 W1 136.1(13) . .
S7A O87 W1 136.1(13) 6_575 .
S7A O87 S7A 38.3(16) 6_575 .
S7B O87 W1 137.8(13) . .
S7B O87 S7A 82.9(15) . .
S7B O87 S7A 82.9(15) . 6_575
S7C O87 W1 139.3(14) 6_575 .
S7C O87 W1 139.3(14) . .
S7C O87 S7A 71.0(17) . 6_575
S7C O87 S7A 41.1(13) 6_575 6_575
S7C O87 S7A 71.0(17) 6_575 .
S7C O87 S7A 41.1(14) . .
S7C O87 S7B 55.4(14) . .
S7C O87 S7B 55.4(14) 6_575 .
S7C O87 S7C 81(3) 6_575 .
S7A O88 V9 127.7(19) . .
S7A O88 V9 127.7(19) 6_575 .
S7A O88 S7A 33.5(15) . 6_575
S7A O88 S7C 5.3(12) . .
S7A O88 S7C 5.3(12) 6_575 6_575
S7A O88 S7C 37.5(11) 6_575 .
S7A O88 S7C 37.5(11) . 6_575
S7C O88 V9 123.2(14) 6_575 .
S7C O88 V9 123.2(14) . .
S7C O88 S7C 41.1(15) 6_575 .
S7A O89 V3 123.5(14) 6_575 .
S7C O89 V3 127.4(18) 6_575 .
S7C O89 S7A 33.9(13) 6_575 6_575
S7B O90 V7 127.9(15) . .
S7B O90 S7C 41.6(11) . .
S7C O90 V7 127.4(15) . .
C6 C1 H1 119.8 . .
C6 C1 C9 120.4(12) . .
C9 C1 H1 119.8 . .
C20 C2 H2 118.9 6_575 .
C20 C2 H2 118.9 . .
C20 C2 C20 122.2(18) . 6_575
C6 C3 H3 119.0 . .
C6 C3 C17 121.9(13) . .
C17 C3 H3 119.0 . .
C21 C4 C33 119.0(12) . .
C43 C4 C21 120.3(12) . .
C43 C4 C33 120.6(13) . .
C12 C5 C36 119.4(12) . .
C41 C5 C12 117.6(12) . .
C41 C5 C36 123.0(12) . .
C1 C6 C16 119.6(12) . .
C3 C6 C1 118.4(12) . .
C3 C6 C16 122.0(12) . .
C24 C7 C31 120.8(12) . .
C44 C7 C24 119.7(12) . .
C44 C7 C31 119.5(12) . .
C20 C8 H8 119.2 . .
C20 C8 C46 121.6(13) . .
C46 C8 H8 119.2 . .
C1 C9 C26 120.2(13) . .
C32 C9 C1 120.2(13) . .
C32 C9 C26 119.7(13) . .
O26 C10 O29 124.3(13) . .
O26 C10 C40 117.4(12) . .
O29 C10 C40 118.3(12) . .
C12 C11 C19 121.0(13) . .
C42 C11 C12 117.8(13) . .
C42 C11 C19 121.2(12) . .
C5 C12 C11 122.2(13) . .
C5 C12 H12 118.9 . .
C11 C12 H12 118.9 . .
C15 C13 C21 121.2(13) . .
C15 C13 C22 120.2(13) . .
C21 C13 C22 118.6(13) . .
C18 C14 C25 117.0(14) . .
C18 C14 C37 121.5(12) . 6_575
C25 C14 C37 121.4(14) . 6_575
C13 C15 H15 119.7 . .
C13 C15 C27 120.7(13) . .
C27 C15 H15 119.7 . .
O16 C16 C6 116.9(11) . .
O51 C16 O16 125.0(12) . .
O51 C16 C6 118.1(12) . .
C3 C17 C35 119.6(13) . .
C32 C17 C3 118.9(12) . .
C32 C17 C35 121.5(12) . .
C14 C18 H18 118.7 . .
C48 C18 C14 122.6(14) . .
C48 C18 H18 118.7 . .
O49 C19 O50 126.3(14) . .
O49 C19 C11 117.7(13) . .
O50 C19 C11 116.0(13) . .
C2 C20 C23 119.5(13) . .
C8 C20 C2 118.3(13) . .
C8 C20 C23 122.2(12) . .
C4 C21 C13 118.1(13) . .
C4 C21 H21 120.9 . .
C13 C21 H21 120.9 . .
O28 C22 C13 117.0(13) . .
O45 C22 O28 126.2(13) . .
O45 C22 C13 116.8(13) . .
O6 C23 O40 127.4(13) . .
O6 C23 C20 118.4(12) . .
O40 C23 C20 114.2(12) . .
C7 C24 H24 119.3 . .
C40 C24 C7 121.5(13) . .
C40 C24 H24 119.3 . .
C14 C25 C14 122.7(19) . 6_575
C14 C25 H25 118.7 6_575 .
C14 C25 H25 118.7 . .
O52 C26 C9 117.0(12) . .
O53 C26 O52 126.0(12) . .
O53 C26 C9 117.0(13) . .
C15 C27 C29 122.5(12) . .
C15 C27 C43 119.2(12) . .
C43 C27 C29 118.3(12) . .
O17 C28 C38 113.5(13) . .
O42 C28 O17 127.6(13) . .
O42 C28 C38 118.8(13) . .
O12 C29 C27 114.1(14) . .
O43 C29 O12 127.1(14) . .
O43 C29 C27 118.8(12) . .
O11 C30 O11 126.1(18) 6_575 .
O11 C30 C48 116.8(9) 6_575 .
O11 C30 C48 116.8(9) . .
O1 C31 O22 129.7(12) . .
O1 C31 C7 115.6(12) . .
O22 C31 C7 114.8(12) . .
C9 C32 H32 119.9 . .
C17 C32 C9 120.1(13) . .
C17 C32 H32 119.9 . .
O30 C33 O44 127.9(12) . .
O30 C33 C4 116.4(13) . .
O44 C33 C4 115.7(12) . .
O37 C34 C39 116.6(12) . .
O38 C34 O37 125.0(13) . .
O38 C34 C39 118.3(12) . .
O25 C35 O48 128.8(13) . .
O25 C35 C17 117.0(13) . .
O48 C35 C17 114.2(13) . .
O18 C36 O21 126.1(13) . .
O18 C36 C5 118.7(12) . .
O21 C36 C5 115.2(12) . .
O14 C37 O47 127.5(13) . .
O14 C37 C14 117.3(13) . 6_575
O47 C37 C14 115.2(13) . 6_575
C44 C38 C28 119.1(13) . .
C45 C38 C28 122.0(13) . .
C45 C38 C44 118.9(13) . .
C41 C39 C34 121.5(13) . .
C41 C39 C42 119.2(12) . .
C42 C39 C34 119.3(12) . .
C24 C40 C10 121.2(13) . .
C24 C40 C45 118.1(12) . .
C45 C40 C10 120.5(12) . .
C5 C41 H41 119.0 . .
C39 C41 C5 122.0(13) . .
C39 C41 H41 119.0 . .
C11 C42 C39 121.0(12) . .
C11 C42 H42 119.5 . .
C39 C42 H42 119.5 . .
C4 C43 C27 120.4(12) . .
C4 C43 H43 119.8 . .
C27 C43 H43 119.8 . .
C7 C44 C38 120.9(13) . .
C7 C44 H44 119.6 . .
C38 C44 H44 119.6 . .
C38 C45 C40 120.7(12) . .
C38 C45 H45 119.6 . .
C40 C45 H45 119.6 . .
C8 C46 C8 118.1(17) 6_575 .
C8 C46 C47 120.9(9) . .
C8 C46 C47 120.9(9) 6_575 .
O41 C47 O41 126.5(16) . 6_575
O41 C47 C46 116.6(8) 6_575 .
O41 C47 C46 116.6(8) . .
C18 C48 C18 117.9(18) 6_575 .
C18 C48 C30 121.0(9) 6_575 .
C18 C48 C30 121.0(9) . .
H2A N2 H2B 105.4 . .
C51 N2 H2A 102.8 . .
C51 N2 H2B 105.4 . .
C51 N2 C52 133(3) . .
C52 N2 H2A 105.0 . .
C52 N2 H2B 102.8 . .
N2 C51 H51A 109.2 . .
N2 C51 H51B 108.2 . .
N2 C51 H51C 111.0 . .
H51A C51 H51B 109.5 . .
H51A C51 H51C 109.5 . .
H51B C51 H51C 109.5 . .
N2 C52 H52A 109.7 . .
N2 C52 H52B 108.2 . .
N2 C52 H52C 110.6 . .
H52A C52 H52B 109.4 . .
H52A C52 H52C 109.5 . .
H52B C52 H52C 109.5 . .
H8A N8 H8B 105.7 . .
C59 N8 H8A 104.5 . .
C59 N8 H8B 104.5 . .
C60 N8 H8A 104.5 . .
C60 N8 H8B 104.5 . .
C60 N8 C59 131(2) . .
N8 C59 H59A 137.9 . .
N8 C59 H59B 92.0 . .
N8 C59 H59C 95.8 . .
H59A C59 H59B 109.4 . .
H59A C59 H59C 109.5 . .
H59B C59 H59C 109.5 . .
N8 C60 H60A 109.5 . .
N8 C60 H60B 109.5 . .
N8 C60 H60C 109.5 . .
H60A C60 H60B 109.5 . .
H60A C60 H60C 109.5 . .
H60B C60 H60C 109.5 . .
H6A N6 H6B 106.6 . .
C66 N6 H6A 101.8 . .
C66 N6 H6B 107.6 . .
C66 N6 C67 133(3) . .
C67 N6 H6A 100.1 . .
C67 N6 H6B 105.1 . .
N6 C66 H66A 112.8 . .
N6 C66 H66B 104.8 . .
N6 C66 H66C 110.7 . .
H66A C66 H66B 109.5 . .
H66A C66 H66C 109.5 . .
H66B C66 H66C 109.5 . .
N6 C67 H67A 116.5 . .
N6 C67 H67B 108.3 . .
N6 C67 H67C 103.2 . .
H67A C67 H67B 109.4 . .
H67A C67 H67C 109.6 . .
H67B C67 H67C 109.5 . .
H9A N9 H9B 106.8 . .
C61 N9 H9A 107.3 . .
C61 N9 H9B 101.4 . .
C61 N9 C62 130(3) . .
C62 N9 H9A 101.7 . .
C62 N9 H9B 108.4 . .
N9 C61 H61A 114.2 . .
N9 C61 H61B 110.1 . .
N9 C61 H61C 104.0 . .
H61A C61 H61B 109.4 . .
H61A C61 H61C 109.5 . .
H61B C61 H61C 109.5 . .
N9 C62 H62A 112.9 . .
N9 C62 H62B 111.2 . .
N9 C62 H62C 104.3 . .
H62A C62 H62B 109.5 . .
H62A C62 H62C 109.5 . .
H62B C62 H62C 109.4 . .
H1A N1 H1B 106.2 . .
C49 N1 H1A 105.3 . .
C49 N1 H1B 103.5 . .
C49 N1 C50 134(3) . .
C50 N1 H1A 100.4 . .
C50 N1 H1B 105.1 . .
N1 C49 H49A 111.3 . .
N1 C49 H49B 109.6 . .
N1 C49 H49C 107.6 . .
H49A C49 H49B 109.4 . .
H49A C49 H49C 109.4 . .
H49B C49 H49C 109.4 . .
N1 C50 H50A 114.2 . .
N1 C50 H50B 109.5 . .
N1 C50 H50C 104.6 . .
H50A C50 H50B 109.5 . .
H50A C50 H50C 109.4 . .
H50B C50 H50C 109.5 . .
H10A N10 H10B 109.6 . .
C63 N10 H10A 104.6 . .
C63 N10 H10B 101.5 . .
C64 N10 H10A 107.3 . .
C64 N10 H10B 102.1 . .
C64 N10 C63 131(3) . .
N10 C63 H63A 126.1 . .
N10 C63 H63B 102.2 . .
N10 C63 H63C 99.1 . .
H63A C63 H63B 109.4 . .
H63A C63 H63C 109.5 . .
H63B C63 H63C 109.4 . .
N10 C64 H64A 123.2 . .
N10 C64 H64B 99.7 . .
N10 C64 H64C 104.8 . .
H64A C64 H64B 109.4 . .
H64A C64 H64C 109.5 . .
H64B C64 H64C 109.5 . .
H5A N5 H5B 105.5 . .
H5A N5 H5C 66.0 . .
H5B N5 H5C 112.1 . .
C57 N5 H5A 104.1 . .
C57 N5 H5B 104.1 . .
C57 N5 H5C 143.8 . .
C58 N5 H5A 104.1 . .
C58 N5 H5B 104.1 . .
C58 N5 C57 133(3) . .
C58 N5 H5C 38.1 . .
N5 C57 H57A 109.5 . .
N5 C57 H57B 109.5 . .
N5 C57 H57C 109.5 . .
H57A C57 H57B 109.5 . .
H57A C57 H57C 109.5 . .
H57B C57 H57C 109.5 . .
N5 C58 H58A 159.9 . .
N5 C58 H5C 77.1 . .
N5 C58 H58B 84.8 . .
H58A C58 H5C 109.4 . .
H58A C58 H58B 109.6 . .
H5C C58 H58B 109.4 . .
H7A N7 H7B 103.5 . .
C55 N7 H7A 103.7 . .
C55 N7 H7B 103.7 . .
C55 N7 C56 139(2) . .
C56 N7 H7A 101.2 . .
C56 N7 H7B 101.2 . .
N7 C55 H55A 97.4 . .
N7 C55 H55B 115.1 . .
N7 C55 H55B 115.1(7) . 6_565
H55A C55 H55B 109.5 . 6_565
H55A C55 H55B 109.5 . .
H55B C55 H55B 109.5 . 6_565
N7 C56 H56A 101.6 . .
N7 C56 H56B 113.2 . .
N7 C56 H56B 113.2(8) . 6_565
H56A C56 H56B 109.5 . 6_565
H56A C56 H56B 109.5 . .
H56B C56 H56B 109.5 . 6_565
H3A N3 H3B 105.7 . .
C68 N3 H3A 103.2 . .
C68 N3 H3B 103.2 . .
C69 N3 H3A 104.1 . .
C69 N3 H3B 104.1 . .
C69 N3 C68 134(2) . .
N3 C68 H68A 111.9 . .
N3 C68 H68B 108.2(8) . 6_565
N3 C68 H68B 108.2 . .
H68A C68 H68B 109.5 . .
H68A C68 H68B 109.5 . 6_565
H68B C68 H68B 109.5 . 6_565
N3 C69 H69A 110.3 . .
N3 C69 H69B 109.1(8) . 6_565
N3 C69 H69B 109.1 . .
H69A C69 H69B 109.5 . .
H69A C69 H69B 109.5 . 6_565
H69B C69 H69B 109.4 . 6_565
H4A N4 H4B 104.1 . .
C53 N4 H4A 86.2 . .
C53 N4 H4B 86.2 . .
C53 N4 C54 140(2) . .
C54 N4 H4A 116.5 . .
C54 N4 H4B 116.5 . .
N4 C53 H53A 130.9 . .
N4 C53 H53B 98.0 . .
N4 C53 H53B 98.0(10) . 6_565
H53A C53 H53B 109.5 . .
H53A C53 H53B 109.5 . 6_565
H53B C53 H53B 109.4 . 6_565
N4 C54 H54A 78.2 . .
N4 C54 H54B 122.0(4) . 6_565
N4 C54 H54B 122.0 . .
H54A C54 H54B 109.5 . .
H54A C54 H54B 109.5 . 6_565
H54B C54 H54B 109.5 . 6_565
O3SB S3 O3SA 107(2) . .
O3SB S3 O3SC 109(2) . .
O3SB S3 O3SD 111(2) . .
O3SC S3 O3SA 106(2) . .
O3SC S3 O3SD 115(2) . .
O3SD S3 O3SA 109(2) . .
O2SA S2 O2SB 109(2) . .
O2SA S2 O2SC 111(2) . .
O2SA S2 O2SD 109(2) . .
O2SB S2 O2SC 108(2) . .
O2SD S2 O2SB 105(2) . .
O2SD S2 O2SC 114(2) . .
O1SA S1 O1SC 110.9(11) . .
O1SB S1 O1SA 109.5(7) 6_565 .
O1SB S1 O1SA 109.5(7) . .
O1SB S1 O1SB 107.1(12) . 6_565
O1SB S1 O1SC 109.8(7) . .
O1SB S1 O1SC 109.8(7) 6_565 .

loop_
_geom_bond_atom_site_label_1
_geom_bond_atom_site_label_2
_geom_bond_distance
_geom_bond_site_symmetry_2
W1 V3 3.158(2) .
W1 V3 3.158(2) 6_575
W1 V7 3.154(2) .
W1 V7 3.154(2) 6_575
W1 V9 3.161(3) .
W1 O10 2.026(8) 6_575
W1 O10 2.026(8) .
W1 O63 1.676(11) .
W1 O65 2.031(8) .
W1 O65 2.031(8) 6_575
W1 O66 2.038(10) .
W1 O87 2.322(12) .
W2 V2 3.160(2) .
W2 V4 3.153(2) .
W2 V6 3.152(2) .
W2 V10 3.158(2) .
W2 V15 3.155(2) .
W2 O4 1.703(7) .
W2 O34 2.025(8) .
W2 O54 2.033(8) .
W2 O55 2.019(8) .
W2 O56 2.020(8) .
W2 O62 2.022(8) .
W2 O67 2.291(10) .
W3 V1 3.154(3) .
W3 V11 3.152(2) 6_575
W3 V11 3.152(2) .
W3 V14 3.150(2) 6_575
W3 V14 3.150(2) .
W3 O2 1.677(11) .
W3 O15 2.009(12) .
W3 O35 2.024(9) 6_575
W3 O35 2.024(9) .
W3 O36 2.032(9) 6_575
W3 O36 2.032(9) .
W3 O78 2.278(13) .
W4 V5 3.156(2) .
W4 V8 3.155(2) .
W4 V12 3.160(2) .
W4 V13 3.149(2) .
W4 V16 3.145(2) .
W4 O3 1.705(8) .
W4 O57 2.022(9) .
W4 O58 2.030(8) .
W4 O59 2.024(7) .
W4 O60 2.034(8) .
W4 O61 2.024(8) .
W4 O79 2.287(10) .
V1 O18 2.011(9) 6_575
V1 O18 2.012(9) .
V1 O19 1.601(13) .
V1 O35 1.914(9) 6_575
V1 O35 1.914(9) .
V1 O75 2.30(2) .
V2 O20 1.594(9) .
V2 O38 1.994(9) .
V2 O52 2.010(9) .
V2 O54 1.932(8) .
V2 O62 1.916(8) .
V2 O71 2.33(2) .
V3 O10 1.938(8) .
V3 O13 1.593(8) .
V3 O50 2.026(9) .
V3 O51 2.005(9) .
V3 O65 1.938(8) 6_575
V3 O89 2.328(19) .
V4 O32 1.604(8) .
V4 O37 2.002(9) .
V4 O44 1.996(9) .
V4 O54 1.916(8) .
V4 O56 1.945(8) .
V4 O69 2.35(2) .
V5 O9 1.593(9) .
V5 O25 1.999(9) 2_657
V5 O40 2.020(9) .
V5 O59 1.917(8) .
V5 O60 1.928(8) .
V5 O82 2.34(2) .
V6 O17 2.009(9) .
V6 O30 2.017(9) .
V6 O33 1.570(9) .
V6 O55 1.924(8) .
V6 O56 1.910(9) .
V6 O70 2.39(2) .
V7 O16 2.021(9) 6_575
V7 O41 2.011(8) 5_677
V7 O64 1.578(9) .
V7 O65 1.911(8) .
V7 O66 1.924(4) .
V7 O90 2.342(19) .
V8 O14 2.000(10) .
V8 O23 1.609(8) .
V8 O45 1.983(10) .
V8 O57 1.929(9) .
V8 O61 1.924(9) .
V8 O84 2.326(19) .
V9 O8 1.601(11) .
V9 O10 1.917(8) .
V9 O10 1.917(8) 6_575
V9 O49 2.011(9) .
V9 O49 2.011(10) 6_575
V9 O88 2.32(2) .
V10 O22 2.004(9) 2_657
V10 O24 1.586(8) .
V10 O34 1.932(8) .
V10 O53 2.021(9) .
V10 O62 1.933(8) .
V10 O72 2.303(18) .
V11 O11 2.006(10) .
V11 O12 2.018(9) 6_575
V11 O15 1.931(5) .
V11 O31 1.592(9) .
V11 O36 1.915(9) 6_575
V11 O76 2.33(2) .
V12 O6 1.991(10) .
V12 O7 1.594(9) .
V12 O47 2.010(9) .
V12 O60 1.918(8) .
V12 O61 1.931(8) .
V12 O83 2.316(19) .
V13 O28 2.000(9) .
V13 O29 1.998(9) .
V13 O46 1.607(9) .
V13 O57 1.917(8) .
V13 O58 1.921(8) .
V13 O85 2.41(2) .
V14 O5 1.590(9) .
V14 O21 2.020(9) .
V14 O35 1.934(9) .
V14 O36 1.917(9) .
V14 O43 2.014(9) .
V14 O77 2.311(19) .
V15 O1 2.014(10) 2_657
V15 O34 1.913(8) .
V15 O39 1.570(8) .
V15 O42 1.973(10) .
V15 O55 1.929(8) .
V15 O73 2.291(19) .
V16 O26 2.021(9) .
V16 O27 1.591(9) .
V16 O48 2.011(9) 2_657
V16 O58 1.921(8) .
V16 O59 1.916(8) .
V16 O81 2.39(2) .
S4A S4B 0.94(3) .
S4A S4C 0.59(3) .
S4A S4D 1.11(3) .
S4A S4E 1.47(3) .
S4A O67 1.29(2) .
S4A O68 1.55(3) .
S4A O71 1.34(3) .
S4A O72 1.52(3) .
S4B S4C 1.31(4) .
S4B S4D 1.56(3) .
S4B S4E 0.96(3) .
S4B O67 1.27(2) .
S4B O68 1.56(3) .
S4B O69 1.38(3) .
S4B O71 1.37(3) .
S4C S4D 0.57(3) .
S4C S4E 1.44(4) .
S4C O67 1.22(3) .
S4C O68 1.52(3) .
S4C O71 1.92(3) .
S4C O72 1.32(3) .
S4C O73 1.89(3) .
S4D S4E 1.31(3) .
S4D O67 1.20(3) .
S4D O68 1.55(3) .
S4D O70 2.12(3) .
S4D O72 1.65(3) .
S4D O73 1.36(3) .
S4E O67 1.14(2) .
S4E O68 1.52(2) .
S4E O69 1.55(3) .
S4E O70 1.40(3) .
S5A S5B 1.53(4) .
S5A S5C 1.06(2) 6_575
S5A S5C 1.06(2) .
S5A O74 1.56(3) .
S5A O75 1.39(4) .
S5A O77 1.89(2) .
S5A O77 1.89(2) 6_575
S5A O78 1.15(3) .
S5B S5C 1.05(2) .
S5B S5C 1.05(2) 6_575
S5B O74 1.53(3) .
S5B O76 1.37(3) .
S5B O76 1.37(3) 6_575
S5B O78 1.24(3) .
S5C S5C 1.46(4) 6_575
S5C O74 1.56(2) .
S5C O76 1.53(3) .
S5C O77 1.38(3) 6_575
S5C O78 1.15(2) .
S6A S6B 0.95(2) .
S6A S6C 0.92(2) .
S6A S6D 1.45(3) .
S6A O79 1.213(19) .
S6A O80 1.53(2) .
S6A O82 1.42(3) .
S6A O83 1.50(3) .
S6B S6C 1.53(3) .
S6B S6D 1.00(2) .
S6B O79 1.21(2) .
S6B O80 1.59(2) .
S6B O83 1.39(3) .
S6B O84 1.46(3) .
S6C S6D 1.38(3) .
S6C O79 1.207(18) .
S6C O80 1.57(2) .
S6C O81 1.30(3) .
S6C O82 1.51(3) .
S6C O85 2.15(3) .
S6D O79 1.15(2) .
S6D O80 1.55(2) .
S6D O81 2.16(3) .
S6D O84 1.61(3) .
S6D O85 1.31(3) .
S7A S7A 0.78(3) 6_575
S7A S7B 1.57(3) .
S7A S7C 1.37(3) 6_575
S7A S7C 0.83(3) .
S7A O86 1.55(2) .
S7A O87 1.19(2) .
S7A O88 1.36(3) .
S7A O89 1.48(3) 6_575
S7B S7C 1.09(3) 6_575
S7B S7C 1.09(3) .
S7B O86 1.60(2) .
S7B O87 1.17(2) .
S7B O90 1.41(2) .
S7B O90 1.41(2) 6_575
S7C S7C 1.52(5) 6_575
S7C O86 1.53(3) .
S7C O87 1.17(3) .
S7C O88 2.17(4) .
S7C O89 1.28(3) 6_575
S7C O90 1.61(3) .
O1 C31 1.245(15) .
O6 C23 1.238(15) .
O11 C30 1.253(12) .
O12 C29 1.266(15) .
O14 C37 1.238(16) .
O16 C16 1.261(14) .
O17 C28 1.269(16) .
O18 C36 1.229(15) .
O21 C36 1.260(15) .
O22 C31 1.258(15) .
O25 C35 1.235(16) .
O26 C10 1.252(15) .
O28 C22 1.259(15) .
O29 C10 1.266(14) .
O30 C33 1.227(15) .
O37 C34 1.266(15) .
O38 C34 1.263(15) .
O40 C23 1.271(15) .
O41 C47 1.253(11) .
O42 C28 1.230(16) .
O43 C29 1.223(17) .
O44 C33 1.272(15) .
O45 C22 1.258(16) .
O47 C37 1.257(16) .
O48 C35 1.263(16) .
O49 C19 1.250(15) .
O50 C19 1.254(15) .
O51 C16 1.250(14) .
O52 C26 1.258(16) .
O53 C26 1.250(15) .
C1 H1 0.9300 .
C1 C6 1.380(17) .
C1 C9 1.401(18) .
C2 H2 0.9300 .
C2 C20 1.361(15) .
C2 C20 1.361(15) 6_575
C3 H3 0.9300 .
C3 C6 1.370(17) .
C3 C17 1.404(17) .
C4 C21 1.389(18) .
C4 C33 1.509(17) .
C4 C43 1.375(17) .
C5 C12 1.382(17) .
C5 C36 1.487(17) .
C5 C41 1.382(17) .
C6 C16 1.449(17) .
C7 C24 1.381(17) .
C7 C31 1.540(17) .
C7 C44 1.359(18) .
C8 H8 0.9300 .
C8 C20 1.347(17) .
C8 C46 1.373(15) .
C9 C26 1.501(18) .
C9 C32 1.376(17) .
C10 C40 1.449(17) .
C11 C12 1.395(18) .
C11 C19 1.473(19) .
C11 C42 1.363(18) .
C12 H12 0.9300 .
C13 C15 1.353(18) .
C13 C21 1.412(18) .
C13 C22 1.524(18) .
C14 C18 1.388(18) .
C14 C25 1.391(16) .
C14 C37 1.490(19) 6_575
C15 H15 0.9300 .
C15 C27 1.376(17) .
C17 C32 1.373(18) .
C17 C35 1.527(18) .
C18 H18 0.9300 .
C18 C48 1.380(17) .
C20 C23 1.525(18) .
C21 H21 0.9300 .
C24 H24 0.9300 .
C24 C40 1.373(17) .
C25 H25 0.9300 .
C27 C29 1.519(19) .
C27 C43 1.401(17) .
C28 C38 1.528(19) .
C30 C48 1.49(2) .
C32 H32 0.9300 .
C34 C39 1.482(18) .
C38 C44 1.388(18) .
C38 C45 1.383(18) .
C39 C41 1.347(17) .
C39 C42 1.408(18) .
C40 C45 1.400(18) .
C41 H41 0.9300 .
C42 H42 0.9300 .
C43 H43 0.9300 .
C44 H44 0.9300 .
C45 H45 0.9300 .
C46 C47 1.51(2) .
N2 H2A 0.9005 .
N2 H2B 0.9001 .
N2 C51 1.404(18) .
N2 C52 1.405(18) .
C51 H51A 0.9592 .
C51 H51B 0.9593 .
C51 H51C 0.9605 .
C52 H52A 0.9603 .
C52 H52B 0.9606 .
C52 H52C 0.9599 .
N8 H8A 0.8900 .
N8 H8B 0.8900 .
N8 C59 1.424(18) .
N8 C60 1.420(18) .
C59 H59A 0.9606 .
C59 H59B 0.9591 .
C59 H59C 0.9595 .
C60 H60A 0.9600 .
C60 H60B 0.9600 .
C60 H60C 0.9600 .
N6 H6A 0.8998 .
N6 H6B 0.9003 .
N6 C66 1.408(18) .
N6 C67 1.418(18) .
C66 H66A 0.9595 .
C66 H66B 0.9596 .
C66 H66C 0.9602 .
C67 H67A 0.9600 .
C67 H67B 0.9605 .
C67 H67C 0.9590 .
N9 H9A 0.9000 .
N9 H9B 0.8999 .
N9 C61 1.425(18) .
N9 C62 1.429(18) .
C61 H61A 0.9599 .
C61 H61B 0.9610 .
C61 H61C 0.9605 .
C62 H62A 0.9591 .
C62 H62B 0.9603 .
C62 H62C 0.9603 .
N1 H1A 0.9008 .
N1 H1B 0.8990 .
N1 C49 1.394(18) .
N1 C50 1.409(18) .
C49 H49A 0.9599 .
C49 H49B 0.9599 .
C49 H49C 0.9595 .
C50 H50A 0.9604 .
C50 H50B 0.9594 .
C50 H50C 0.9600 .
N10 H10A 0.8991 .
N10 H10B 0.8997 .
N10 C63 1.426(18) .
N10 C64 1.405(18) .
C63 H63A 0.9600 .
C63 H63B 0.9608 .
C63 H63C 0.9597 .
C64 H64A 0.9603 .
C64 H64B 0.9602 .
C64 H64C 0.9588 .
N5 H5A 0.8900 .
N5 H5B 0.8900 .
N5 C57 1.418(18) .
N5 C58 1.408(18) .
N5 H5C 1.5171 .
C57 H57A 0.9600 .
C57 H57B 0.9600 .
C57 H57C 0.9600 .
C58 H58A 0.9595 .
C58 H5C 0.9598 .
C58 H58B 0.9592 .
N7 H7A 0.8997 .
N7 H7B 0.8997 .
N7 C55 1.384(16) .
N7 C56 1.402(17) .
C55 H55A 0.9600 .
C55 H55B 0.9598 6_565
C55 H55B 0.9598 .
C56 H56A 0.9597 .
C56 H56B 0.9600 6_565
C56 H56B 0.9600 .
N3 H3A 0.9002 .
N3 H3B 0.9002 .
N3 C68 1.424(16) .
N3 C69 1.390(17) .
C68 H68A 0.9601 .
C68 H68B 0.9597 .
C68 H68B 0.9598 6_565
C69 H69A 0.9601 .
C69 H69B 0.9602 6_565
C69 H69B 0.9601 .
N4 H4A 0.8997 .
N4 H4B 0.8997 .
N4 C53 1.375(16) .
N4 C54 1.416(17) .
C53 H53A 0.9596 .
C53 H53B 0.9605 .
C53 H53B 0.9606 6_565
C54 H54A 0.9588 .
C54 H54B 0.9600 6_565
C54 H54B 0.9600 .
S3 O3SA 1.50(4) .
S3 O3SB 1.46(4) .
S3 O3SC 1.48(4) .
S3 O3SD 1.49(4) .
S2 O2SA 1.44(3) .
S2 O2SB 1.48(4) .
S2 O2SC 1.52(3) .
S2 O2SD 1.48(3) .
S1 O1SA 1.441(16) .
S1 O1SB 1.437(11) .
S1 O1SB 1.437(11) 6_565
S1 O1SC 1.474(17) .

loop_
_geom_torsion_atom_site_label_1
_geom_torsion_atom_site_label_2
_geom_torsion_atom_site_label_3
_geom_torsion_atom_site_label_4
_geom_torsion
_geom_torsion_site_symmetry_1
_geom_torsion_site_symmetry_4
V1 O18 C36 O21 0(3) . .
V1 O18 C36 C5 -178.6(10) . .
V2 O38 C34 O37 -1(3) . .
V2 O38 C34 C39 175.8(11) . .
V2 O52 C26 O53 4(3) . .
V2 O52 C26 C9 -176.1(10) . .
V3 O50 C19 O49 2(3) . .
V3 O50 C19 C11 -174.9(10) . .
V3 O51 C16 O16 -5(2) . .
V3 O51 C16 C6 174.6(10) . .
V4 O37 C34 O38 1(2) . .
V4 O37 C34 C39 -175.0(10) . .
V4 O44 C33 O30 -2(2) . .
V4 O44 C33 C4 176.0(9) . .
V5 O25 C35 O48 0(3) 2_657 .
V5 O25 C35 C17 -180.0(10) 2_657 .
V5 O40 C23 O6 0(3) . .
V5 O40 C23 C20 -179.5(10) . .
V6 O17 C28 O42 -2(3) . .
V6 O17 C28 C38 174.3(10) . .
V6 O30 C33 O44 2(2) . .
V6 O30 C33 C4 -175.6(9) . .
V7 O16 C16 O51 2(2) 6_575 .
V7 O16 C16 C6 -177.3(10) 6_575 .
V7 O41 C47 O41 3(3) 5_677 6_575
V7 O41 C47 C46 177.4(12) 5_677 .
V8 O14 C37 O47 -1(3) . .
V8 O14 C37 C14 175.4(10) . 6_575
V8 O45 C22 O28 0(2) . .
V8 O45 C22 C13 -178.9(9) . .
V9 O49 C19 O50 6(3) . .
V9 O49 C19 C11 -176.3(10) . .
V10 O22 C31 O1 -5(2) 2_657 .
V10 O22 C31 C7 176.5(9) 2_657 .
V10 O53 C26 O52 5(3) . .
V10 O53 C26 C9 -175.2(10) . .
V11 O11 C30 O11 0(4) . 6_575
V11 O11 C30 C48 173.8(13) . .
V11 O12 C29 O43 -3(3) 6_575 .
V11 O12 C29 C27 175.3(9) 6_575 .
V12 O6 C23 O40 -3(3) . .
V12 O6 C23 C20 176.0(10) . .
V12 O47 C37 O14 0(3) . .
V12 O47 C37 C14 -176.4(10) . 6_575
V13 O28 C22 O45 -4(2) . .
V13 O28 C22 C13 175.2(10) . .
V13 O29 C10 O26 10(2) . .
V13 O29 C10 C40 -171.4(10) . .
V14 O21 C36 O18 -3(3) . .
V14 O21 C36 C5 176.1(9) . .
V14 O43 C29 O12 2(3) . .
V14 O43 C29 C27 -176.0(9) . .
V15 O1 C31 O22 -4(2) 2_657 .
V15 O1 C31 C7 174.9(9) 2_657 .
V15 O42 C28 O17 4(3) . .
V15 O42 C28 C38 -172.4(10) . .
V16 O26 C10 O29 -6(2) . .
V16 O26 C10 C40 175.1(10) . .
V16 O48 C35 O25 3(3) 2_657 .
V16 O48 C35 C17 -176.7(10) 2_657 .
S4A S4B S4C S4D 180(100) . .
S4A S4B S4C S4E -180(7) . .
S4A S4B S4C O67 118(7) . .
S4A S4B S4C O68 -106(6) . .
S4A S4B S4C O71 11(6) . .
S4A S4B S4C O72 13(5) . .
S4A S4B S4C O73 172(8) . .
S4A S4B S4D S4C 0(6) . .
S4A S4B S4D S4E -180(4) . .
S4A S4B S4D O67 104(3) . .
S4A S4B S4D O68 -95(3) . .
S4A S4B S4D O70 171(3) . .
S4A S4B S4D O72 7(3) . .
S4A S4B S4D O73 161(5) . .
S4A S4B S4E S4C 0(3) . .
S4A S4B S4E S4D 0(3) . .
S4A S4B S4E O67 59(3) . .
S4A S4B S4E O68 -66(2) . .
S4A S4B S4E O69 163(3) . .
S4A S4B S4E O70 124(10) . .
S4A S4B O67 W2 105(2) . .
S4A S4B O67 S4C -23(3) . .
S4A S4B O67 S4D -47(2) . .
S4A S4B O67 S4E -117(3) . .
S4A S4B O68 S4C 24(2) . .
S4A S4B O68 S4D 47.7(19) . .
S4A S4B O68 S4E 110(3) . .
S4A S4B O69 V4 1(13) . .
S4A S4B O69 S4E -100(12) . .
S4A S4B O71 V2 -102(3) . .
S4A S4B O71 S4C -5(3) . .
S4A S4C S4D S4B 0(12) . .
S4A S4C S4D S4E 1(16) . .
S4A S4C S4D O67 -52(15) . .
S4A S4C S4D O68 63(15) . .
S4A S4C S4D O70 -11(19) . .
S4A S4C S4D O72 -170(19) . .
S4A S4C S4D O73 -160(8) . .
S4A S4C S4E S4B 0(5) . .
S4A S4C S4E S4D -180(100) . .
S4A S4C S4E O67 -89(5) . .
S4A S4C S4E O68 86(4) . .
S4A S4C S4E O69 -17(5) . .
S4A S4C S4E O70 -163(4) . .
S4A S4C O67 W2 -98(5) . .
S4A S4C O67 S4B 35(4) . .
S4A S4C O67 S4D 154(8) . .
S4A S4C O67 S4E 83(5) . .
S4A S4C O68 S4B -39(4) . .
S4A S4C O68 S4D -150(8) . .
S4A S4C O68 S4E -84(4) . .
S4A S4C O72 V10 90(5) . .
S4A S4C O72 S4D 174(10) . .
S4A S4C O73 V15 -85(19) . .
S4A S4C O73 S4D 41(16) . .
S4A S4D S4E S4B 0(2) . .
S4A S4D S4E S4C 0(5) . .
S4A S4D S4E O67 -73.9(18) . .
S4A S4D S4E O68 73.9(16) . .
S4A S4D S4E O69 -26(4) . .
S4A S4D S4E O70 -166(2) . .
S4A S4D O67 W2 -114(2) . .
S4A S4D O67 S4B 38.6(17) . .
S4A S4D O67 S4C -15(5) . .
S4A S4D O67 S4E 86(2) . .
S4A S4D O68 S4B -39.4(15) . .
S4A S4D O68 S4C 17(5) . .
S4A S4D O68 S4E -82(2) . .
S4A S4D O72 V10 105(2) . .
S4A S4D O72 S4C -3(6) . .
S4A S4D O73 V15 30(14) . .
S4A S4D O73 S4C -28(11) . .
S4A S4E O67 W2 154(3) . .
S4A S4E O67 S4B 39.2(19) . .
S4A S4E O67 S4C -28.1(14) . .
S4A S4E O67 S4D -55.8(15) . .
S4A S4E O68 S4B -40.2(19) . .
S4A S4E O68 S4C 26.7(13) . .
S4A S4E O68 S4D 52.4(15) . .
S4A S4E O69 V4 -99(2) . .
S4A S4E O69 S4B 10(2) . .
S4A S4E O70 V6 74(5) . .
S4A S4E O70 S4D -20(3) . .
S4B S4A S4C S4D -1(18) . .
S4B S4A S4C S4E 0(5) . .
S4B S4A S4C O67 -50(5) . .
S4B S4A S4C O68 63(4) . .
S4B S4A S4C O71 -121(26) . .
S4B S4A S4C O72 -171(3) . .
S4B S4A S4C O73 -24(22) . .
S4B S4A S4D S4C 179(100) . .
S4B S4A S4D S4E 0(2) . .
S4B S4A S4D O67 -56(2) . .
S4B S4A S4D O68 68(2) . .
S4B S4A S4D O70 -10(3) . .
S4B S4A S4D O72 -172(3) . .
S4B S4A S4D O73 -134(13) . .
S4B S4A S4E S4C -180(6) . .
S4B S4A S4E S4D -180(4) . .
S4B S4A S4E O67 -105(3) . .
S4B S4A S4E O68 99(3) . .
S4B S4A S4E O69 -15(3) . .
S4B S4A S4E O70 -153(6) . .
S4B S4A O67 W2 -121(2) . .
S4B S4A O67 S4C 131(6) . .
S4B S4A O67 S4D 116(3) . .
S4B S4A O67 S4E 42(2) . .
S4B S4A O68 S4C -123(5) . .
S4B S4A O68 S4D -107(3) . .
S4B S4A O68 S4E -41.4(19) . .
S4B S4A O71 V2 110(3) . .
S4B S4A O71 S4C 125(25) . .
S4B S4C S4D S4A 0(12) . .
S4B S4C S4D S4E 0(4) . .
S4B S4C S4D O67 -52(3) . .
S4B S4C S4D O68 63(3) . .
S4B S4C S4D O70 -11(8) . .
S4B S4C S4D O72 -170(7) . .
S4B S4C S4D O73 -160(10) . .
S4B S4C S4E S4A 0(5) . .
S4B S4C S4E S4D -179(6) . .
S4B S4C S4E O67 -89(2) . .
S4B S4C S4E O68 86(2) . .
S4B S4C S4E O69 -17(2) . .
S4B S4C S4E O70 -163(4) . .
S4B S4C O67 W2 -133(2) . .
S4B S4C O67 S4A -35(4) . .
S4B S4C O67 S4D 119(5) . .
S4B S4C O67 S4E 48.4(16) . .
S4B S4C O68 S4A 39(4) . .
S4B S4C O68 S4D -111(5) . .
S4B S4C O68 S4E -44.8(15) . .
S4B S4C O72 V10 82(4) . .
S4B S4C O72 S4A -8(3) . .
S4B S4C O72 S4D 166(9) . .
S4B S4C O73 V15 -104(3) . .
S4B S4C O73 S4D 23(12) . .
S4B S4D S4E S4A 0(2) . .
S4B S4D S4E S4C 1(5) . .
S4B S4D S4E O67 -74(2) . .
S4B S4D S4E O68 74(2) . .
S4B S4D S4E O69 -25(3) . .
S4B S4D S4E O70 -166(3) . .
S4B S4D O67 W2 -153(2) . .
S4B S4D O67 S4A -38.6(17) . .
S4B S4D O67 S4C -53(5) . .
S4B S4D O67 S4E 47.6(15) . .
S4B S4D O68 S4A 39.4(15) . .
S4B S4D O68 S4C 56(5) . .
S4B S4D O68 S4E -42.7(14) . .
S4B S4D O72 V10 100.9(19) . .
S4B S4D O72 S4A -4.6(18) . .
S4B S4D O72 S4C -8(5) . .
S4B S4D O73 V15 -88(5) . .
S4B S4D O73 S4C -146(17) . .
S4B S4E O67 W2 115(3) . .
S4B S4E O67 S4A -39.2(19) . .
S4B S4E O67 S4C -67(2) . .
S4B S4E O67 S4D -95(2) . .
S4B S4E O68 S4A 40.2(19) . .
S4B S4E O68 S4C 67(2) . .
S4B S4E O68 S4D 93(2) . .
S4B S4E O69 V4 -110(3) . .
S4B S4E O70 V6 -28(12) . .
S4B S4E O70 S4D -122(11) . .
S4C S4A S4B S4D 0(5) . .
S4C S4A S4B S4E 0(7) . .
S4C S4A S4B O67 51(6) . .
S4C S4A S4B O68 -65(6) . .
S4C S4A S4B O69 97(13) . .
S4C S4A S4B O71 168(6) . .
S4C S4A S4D S4B -179(100) . .
S4C S4A S4D S4E -179(100) . .
S4C S4A S4D O67 124(16) . .
S4C S4A S4D O68 -112(16) . .
S4C S4A S4D O70 171(16) . .
S4C S4A S4D O72 8(15) . .
S4C S4A S4D O73 47(17) . .
S4C S4A S4E S4B 180(6) . .
S4C S4A S4E S4D 0(5) . .
S4C S4A S4E O67 75(5) . .
S4C S4A S4E O68 -82(5) . .
S4C S4A S4E O69 165(5) . .
S4C S4A S4E O70 27(7) . .
S4C S4A O67 W2 108(5) . .
S4C S4A O67 S4B -131(6) . .
S4C S4A O67 S4D -15(5) . .
S4C S4A O67 S4E -89(5) . .
S4C S4A O68 S4B 123(5) . .
S4C S4A O68 S4D 16(4) . .
S4C S4A O68 S4E 81(4) . .
S4C S4A O71 V2 -15(26) . .
S4C S4A O71 S4B -125(25) . .
S4C S4A O72 V10 -106(5) . .
S4C S4A O72 S4D -3(5) . .
S4C S4B S4D S4A 0(6) . .
S4C S4B S4D S4E -179(7) . .
S4C S4B S4D O67 104(6) . .
S4C S4B S4D O68 -94(6) . .
S4C S4B S4D O70 171(6) . .
S4C S4B S4D O72 7(5) . .
S4C S4B S4D O73 161(10) . .
S4C S4B S4E S4A 0(3) . .
S4C S4B S4E S4D 0(2) . .
S4C S4B S4E O67 58.6(17) . .
S4C S4B S4E O68 -65.8(15) . .
S4C S4B S4E O69 163(2) . .
S4C S4B S4E O70 124(11) . .
S4C S4B O67 W2 128(2) . .
S4C S4B O67 S4A 23(3) . .
S4C S4B O67 S4D -24(2) . .
S4C S4B O67 S4E -95(3) . .
S4C S4B O68 S4A -24(2) . .
S4C S4B O68 S4D 23.2(17) . .
S4C S4B O68 S4E 85(2) . .
S4C S4B O69 V4 64(7) . .
S4C S4B O69 S4E -38(5) . .
S4C S4B O71 V2 -98(2) . .
S4C S4B O71 S4A 5(3) . .
S4C S4D S4E S4A 0(5) . .
S4C S4D S4E S4B -1(5) . .
S4C S4D S4E O67 -74(5) . .
S4C S4D S4E O68 74(5) . .
S4C S4D S4E O69 -26(7) . .
S4C S4D S4E O70 -166(5) . .
S4C S4D O67 W2 -100(5) . .
S4C S4D O67 S4A 15(5) . .
S4C S4D O67 S4B 53(5) . .
S4C S4D O67 S4E 101(5) . .
S4C S4D O68 S4A -17(5) . .
S4C S4D O68 S4B -56(5) . .
S4C S4D O68 S4E -99(5) . .
S4C S4D O72 V10 109(6) . .
S4C S4D O72 S4A 3(6) . .
S4C S4D O73 V15 58(14) . .
S4C S4E O67 W2 -178(3) . .
S4C S4E O67 S4A 28.1(14) . .
S4C S4E O67 S4B 67(2) . .
S4C S4E O67 S4D -27.7(16) . .
S4C S4E O68 S4A -26.7(13) . .
S4C S4E O68 S4B -67(2) . .
S4C S4E O68 S4D 25.6(16) . .
S4C S4E O69 V4 -92(3) . .
S4C S4E O69 S4B 17(2) . .
S4C S4E O70 V6 87(3) . .
S4C S4E O70 S4D -7(2) . .
S4D S4A S4B S4C 0(5) . .
S4D S4A S4B S4E 0(3) . .
S4D S4A S4B O67 51.2(18) . .
S4D S4A S4B O68 -64.7(18) . .
S4D S4A S4B O69 97(12) . .
S4D S4A S4B O71 168(2) . .
S4D S4A S4C S4B 1(18) . .
S4D S4A S4C S4E 1(15) . .
S4D S4A S4C O67 -49(14) . .
S4D S4A S4C O68 64(15) . .
S4D S4A S4C O71 -120(23) . .
S4D S4A S4C O72 -171(17) . .
S4D S4A S4C O73 -23(9) . .
S4D S4A S4E S4B 180(4) . .
S4D S4A S4E S4C 0(5) . .
S4D S4A S4E O67 74.9(19) . .
S4D S4A S4E O68 -81.8(18) . .
S4D S4A S4E O69 165(2) . .
S4D S4A S4E O70 27(4) . .
S4D S4A O67 W2 122.6(19) . .
S4D S4A O67 S4B -116(3) . .
S4D S4A O67 S4C 15(5) . .
S4D S4A O67 S4E -74(2) . .
S4D S4A O68 S4B 107(3) . .
S4D S4A O68 S4C -16(4) . .
S4D S4A O68 S4E 65.3(18) . .
S4D S4A O71 V2 58(11) . .
S4D S4A O71 S4B -52(10) . .
S4D S4A O71 S4C 73(24) . .
S4D S4A O72 V10 -104(2) . .
S4D S4A O72 S4C 3(5) . .
S4D S4B S4C S4A -180(100) . .
S4D S4B S4C S4E 1(6) . .
S4D S4B S4C O67 -61(5) . .
S4D S4B S4C O68 74(5) . .
S4D S4B S4C O71 -169(6) . .
S4D S4B S4C O72 -167(9) . .
S4D S4B S4C O73 -8(4) . .
S4D S4B S4E S4A 0(3) . .
S4D S4B S4E S4C 0(2) . .
S4D S4B S4E O67 58.3(15) . .
S4D S4B S4E O68 -66.0(15) . .
S4D S4B S4E O69 163(2) . .
S4D S4B S4E O70 124(11) . .
S4D S4B O67 W2 152(2) . .
S4D S4B O67 S4A 47(2) . .
S4D S4B O67 S4C 24(2) . .
S4D S4B O67 S4E -70(2) . .
S4D S4B O68 S4A -47.7(19) . .
S4D S4B O68 S4C -23.2(17) . .
S4D S4B O68 S4E 62(2) . .
S4D S4B O69 V4 82(4) . .
S4D S4B O69 S4E -20(2) . .
S4D S4B O71 V2 -93(2) . .
S4D S4B O71 S4A 9.2(18) . .
S4D S4B O71 S4C 4(2) . .
S4D S4C S4E S4A 180(100) . .
S4D S4C S4E S4B 179(6) . .
S4D S4C S4E O67 90(5) . .
S4D S4C S4E O68 -95(5) . .
S4D S4C S4E O69 162(5) . .
S4D S4C S4E O70 17(6) . .
S4D S4C O67 W2 108(5) . .
S4D S4C O67 S4A -154(8) . .
S4D S4C O67 S4B -119(5) . .
S4D S4C O67 S4E -70(5) . .
S4D S4C O68 S4A 150(8) . .
S4D S4C O68 S4B 111(5) . .
S4D S4C O68 S4E 66(5) . .
S4D S4C O72 V10 -84(7) . .
S4D S4C O72 S4A -174(10) . .
S4D S4C O73 V15 -127(13) . .
S4D S4E O67 W2 -150(3) . .
S4D S4E O67 S4A 55.8(15) . .
S4D S4E O67 S4B 95(2) . .
S4D S4E O67 S4C 27.7(16) . .
S4D S4E O68 S4A -52.4(15) . .
S4D S4E O68 S4B -93(2) . .
S4D S4E O68 S4C -25.6(16) . .
S4D S4E O69 V4 -81(4) . .
S4D S4E O69 S4B 29(3) . .
S4D S4E O70 V6 94(3) . .
S4E S4A S4B S4C 0(7) . .
S4E S4A S4B S4D 0(3) . .
S4E S4A S4B O67 52(2) . .
S4E S4A S4B O68 -64(2) . .
S4E S4A S4B O69 97(12) . .
S4E S4A S4B O71 168(3) . .
S4E S4A S4C S4B 0(5) . .
S4E S4A S4C S4D -1(15) . .
S4E S4A S4C O67 -50.2(12) . .
S4E S4A S4C O68 62.8(12) . .
S4E S4A S4C O71 -121(24) . .
S4E S4A S4C O72 -172(3) . .
S4E S4A S4C O73 -24(18) . .
S4E S4A S4D S4B 0(2) . .
S4E S4A S4D S4C 179(100) . .
S4E S4A S4D O67 -56.7(14) . .
S4E S4A S4D O68 67.6(15) . .
S4E S4A S4D O70 -9.8(15) . .
S4E S4A S4D O72 -173(2) . .
S4E S4A S4D O73 -134(13) . .
S4E S4A O67 W2 -163.3(19) . .
S4E S4A O67 S4B -42(2) . .
S4E S4A O67 S4C 89(5) . .
S4E S4A O67 S4D 74(2) . .
S4E S4A O68 S4B 41.4(19) . .
S4E S4A O68 S4C -81(4) . .
S4E S4A O68 S4D -65.3(18) . .
S4E S4A O71 V2 102(2) . .
S4E S4A O71 S4B -8(2) . .
S4E S4A O71 S4C 117(25) . .
S4E S4A O72 V10 -95(3) . .
S4E S4A O72 S4C 12(4) . .
S4E S4A O72 S4D 9(3) . .
S4E S4B S4C S4A 180(7) . .
S4E S4B S4C S4D -1(6) . .
S4E S4B S4C O67 -62(2) . .
S4E S4B S4C O68 74(2) . .
S4E S4B S4C O71 -169(3) . .
S4E S4B S4C O72 -168(4) . .
S4E S4B S4C O73 -8(3) . .
S4E S4B S4D S4A 180(4) . .
S4E S4B S4D S4C 179(7) . .
S4E S4B S4D O67 -77(2) . .
S4E S4B S4D O68 85(2) . .
S4E S4B S4D O70 -9(2) . .
S4E S4B S4D O72 -174(3) . .
S4E S4B S4D O73 -20(5) . .
S4E S4B O67 W2 -138(2) . .
S4E S4B O67 S4A 117(3) . .
S4E S4B O67 S4C 95(3) . .
S4E S4B O67 S4D 70(2) . .
S4E S4B O68 S4A -110(3) . .
S4E S4B O68 S4C -85(2) . .
S4E S4B O68 S4D -62(2) . .
S4E S4B O69 V4 102(3) . .
S4E S4B O71 V2 -54(13) . .
S4E S4B O71 S4A 48(11) . .
S4E S4B O71 S4C 43(11) . .
S4E S4C S4D S4A -1(16) . .
S4E S4C S4D S4B 0(4) . .
S4E S4C S4D O67 -52.4(16) . .
S4E S4C S4D O68 62.6(18) . .
S4E S4C S4D O70 -12(4) . .
S4E S4C S4D O72 -171(3) . .
S4E S4C S4D O73 -161(13) . .
S4E S4C O67 W2 179(2) . .
S4E S4C O67 S4A -83(5) . .
S4E S4C O67 S4B -48.4(16) . .
S4E S4C O67 S4D 70(5) . .
S4E S4C O68 S4A 84(4) . .
S4E S4C O68 S4B 44.8(15) . .
S4E S4C O68 S4D -66(5) . .
S4E S4C O73 V15 -109.2(18) . .
S4E S4C O73 S4D 18(12) . .
S4E S4D O67 W2 159(2) . .
S4E S4D O67 S4A -86(2) . .
S4E S4D O67 S4B -47.6(15) . .
S4E S4D O67 S4C -101(5) . .
S4E S4D O68 S4A 82(2) . .
S4E S4D O68 S4B 42.7(14) . .
S4E S4D O68 S4C 99(5) . .
S4E S4D O72 V10 95(3) . .
S4E S4D O72 S4A -10(3) . .
S4E S4D O72 S4C -14(5) . .
S4E S4D O73 V15 -101(3) . .
S4E S4D O73 S4C -159(15) . .
S5A S5B S5C S5C -3(3) . 6_575
S5A S5B S5C O74 67.8(19) . .
S5A S5B S5C O76 -165(2) . .
S5A S5B S5C O77 -147(11) . 6_575
S5A S5B S5C O78 -59.0(19) . .
S5A S5B O74 S5C -47.2(17) . .
S5A S5B O74 S5C 47.2(17) . 6_575
S5A S5B O76 V11 -91(3) . .
S5A S5B O76 S5C 12.1(18) . .
S5A S5B O78 W3 180.000(9) . .
S5A S5B O78 S5C -53.4(16) . 6_575
S5A S5B O78 S5C 53.4(16) . .
S5A S5C O74 S5B 101(3) . .
S5A S5C O74 S5C 50.4(17) . 6_575
S5A S5C O76 V11 83(5) . .
S5A S5C O76 S5B -31(5) . .
S5A S5C O78 W3 125(3) . .
S5A S5C O78 S5B -105(3) . .
S5A S5C O78 S5C -55(2) . 6_575
S5B S5A S5C S5C 3(3) . 6_575
S5B S5A S5C O74 -67(2) . .
S5B S5A S5C O76 27(4) . .
S5B S5A S5C O77 172(3) . 6_575
S5B S5A S5C O78 64(2) . .
S5B S5A O74 S5C 47.2(16) . .
S5B S5A O74 S5C -47.2(16) . 6_575
S5B S5A O77 V14 -103.1(19) . .
S5B S5A O77 S5C 6(2) . 6_575
S5B S5A O78 W3 180.000(9) . .
S5B S5A O78 S5C -50.8(16) . .
S5B S5A O78 S5C 50.8(16) . 6_575
S5B S5C O74 S5A -101(3) . .
S5B S5C O74 S5C -50.3(18) . 6_575
S5B S5C O76 V11 113(3) . .
S5B S5C O78 W3 -130(3) . .
S5B S5C O78 S5A 105(3) . .
S5B S5C O78 S5C 50(2) . 6_575
S5C S5A S5B S5C -176(5) . 6_575
S5C S5A S5B S5C 176(5) 6_575 .
S5C S5A S5B O74 -92(2) 6_575 .
S5C S5A S5B O74 92(2) . .
S5C S5A S5B O76 17(3) 6_575 6_575
S5C S5A S5B O76 -17(3) . .
S5C S5A S5B O76 -159(4) . 6_575
S5C S5A S5B O76 159(4) 6_575 .
S5C S5A S5B O78 88(2) 6_575 .
S5C S5A S5B O78 -88(2) . .
S5C S5A S5C S5B -3(3) 6_575 .
S5C S5A S5C O74 -69.6(18) 6_575 .
S5C S5A S5C O76 23(6) 6_575 .
S5C S5A S5C O77 168.5(13) 6_575 6_575
S5C S5A S5C O78 60.5(19) 6_575 .
S5C S5A O74 S5B -47.2(16) . .
S5C S5A O74 S5B 47.2(16) 6_575 .
S5C S5A O74 S5C 94(3) 6_575 .
S5C S5A O74 S5C -94(3) . 6_575
S5C S5A O75 V1 -80(4) 6_575 .
S5C S5A O75 V1 80(4) . .
S5C S5A O77 V14 -94(3) . .
S5C S5A O77 V14 -109(3) 6_575 .
S5C S5A O77 S5C 15.4(19) . 6_575
S5C S5A O78 W3 -129.2(16) . .
S5C S5A O78 W3 129.2(16) 6_575 .
S5C S5A O78 S5B 50.8(16) . .
S5C S5A O78 S5B -50.8(16) 6_575 .
S5C S5A O78 S5C -102(3) 6_575 .
S5C S5A O78 S5C 102(3) . 6_575
S5C S5B S5C S5A 3(3) 6_575 .
S5C S5B S5C O74 70.9(19) 6_575 .
S5C S5B S5C O76 -162(3) 6_575 .
S5C S5B S5C O77 -144(9) 6_575 6_575
S5C S5B S5C O78 -56(2) 6_575 .
S5C S5B O74 S5A 47.2(17) . .
S5C S5B O74 S5A -47.2(17) 6_575 .
S5C S5B O74 S5C 94(3) . 6_575
S5C S5B O74 S5C -94(3) 6_575 .
S5C S5B O76 V11 -51(8) 6_575 .
S5C S5B O76 V11 -104(3) . .
S5C S5B O76 S5C 52(7) 6_575 .
S5C S5B O78 W3 126.6(16) . .
S5C S5B O78 W3 -126.6(16) 6_575 .
S5C S5B O78 S5A 53.4(16) 6_575 .
S5C S5B O78 S5A -53.4(16) . .
S5C S5B O78 S5C -107(3) . 6_575
S5C S5B O78 S5C 107(3) 6_575 .
S5C S5C O74 S5A -50.4(17) 6_575 .
S5C S5C O74 S5B 50.3(18) 6_575 .
S5C S5C O76 V11 100.0(17) 6_575 .
S5C S5C O76 S5B -13(2) 6_575 .
S5C S5C O78 W3 180(100) 6_575 .
S5C S5C O78 S5A 55(2) 6_575 .
S5C S5C O78 S5B -50(2) 6_575 .
S6A S6B S6C S6D 177(4) . .
S6A S6B S6C O79 -108(3) . .
S6A S6B S6C O80 96(3) . .
S6A S6B S6C O81 -159(4) . .
S6A S6B S6C O82 -12(3) . .
S6A S6B S6C O85 -174(3) . .
S6A S6B S6D S6C -2(2) . .
S6A S6B S6D O79 -59.8(18) . .
S6A S6B S6D O80 64.5(18) . .
S6A S6B S6D O81 -11(3) . .
S6A S6B S6D O84 -171(2) . .
S6A S6B S6D O85 -112(10) . .
S6A S6B O79 W4 -117.4(19) . .
S6A S6B O79 S6C 35.7(17) . .
S6A S6B O79 S6D 111(2) . .
S6A S6B O80 S6C -37.0(15) . .
S6A S6B O80 S6D -106(2) . .
S6A S6B O83 V12 103(2) . .
S6A S6C S6D S6B 2(2) . .
S6A S6C S6D O79 73.5(18) . .
S6A S6C S6D O80 -75.3(17) . .
S6A S6C S6D O81 167(3) . .
S6A S6C S6D O84 17(3) . .
S6A S6C S6D O85 167(2) . .
S6A S6C O79 W4 114(2) . .
S6A S6C O79 S6B -36.7(18) . .
S6A S6C O79 S6D -88(2) . .
S6A S6C O80 S6B 37.9(16) . .
S6A S6C O80 S6D 82.7(19) . .
S6A S6C O81 V16 -1(14) . .
S6A S6C O81 S6D -99(13) . .
S6A S6C O82 V5 -105(2) . .
S6A S6D O79 W4 -159(2) . .
S6A S6D O79 S6B -44.1(15) . .
S6A S6D O79 S6C 46.6(11) . .
S6A S6D O80 S6B 42.2(16) . .
S6A S6D O80 S6C -42.8(11) . .
S6A S6D O84 V8 97(2) . .
S6A S6D O84 S6B -5.7(16) . .
S6A S6D O85 V13 -87(4) . .
S6A S6D O85 S6C 14(2) . .
S6B S6A S6C S6D -2(2) . .
S6B S6A S6C O79 53(2) . .
S6B S6A S6C O80 -69(2) . .
S6B S6A S6C O81 101(13) . .
S6B S6A S6C O82 168(3) . .
S6B S6A S6C O85 6(3) . .
S6B S6A S6D S6C 177(3) . .
S6B S6A S6D O79 98(2) . .
S6B S6A S6D O80 -99(2) . .
S6B S6A S6D O81 169(3) . .
S6B S6A S6D O84 8(2) . .
S6B S6A S6D O85 155(4) . .
S6B S6A O79 W4 115(2) . .
S6B S6A O79 S6C -126(3) . .
S6B S6A O79 S6D -47.5(17) . .
S6B S6A O80 S6C 116(3) . .
S6B S6A O80 S6D 44.3(15) . .
S6B S6A O82 V5 -20(12) . .
S6B S6A O82 S6C -122(11) . .
S6B S6A O83 V12 -105(2) . .
S6B S6C S6D S6A -2(2) . .
S6B S6C S6D O79 71.4(17) . .
S6B S6C S6D O80 -77.4(17) . .
S6B S6C S6D O81 165(2) . .
S6B S6C S6D O84 15(2) . .
S6B S6C S6D O85 164(3) . .
S6B S6C O79 W4 151(2) . .
S6B S6C O79 S6A 36.7(18) . .
S6B S6C O79 S6D -51.1(12) . .
S6B S6C O80 S6A -37.9(16) . .
S6B S6C O80 S6D 44.9(11) . .
S6B S6C O81 V16 82(4) . .
S6B S6C O81 S6D -16(2) . .
S6B S6C O82 V5 -98.0(18) . .
S6B S6C O82 S6A 7.4(16) . .
S6B S6D O79 W4 -115(2) . .
S6B S6D O79 S6A 44.1(15) . .
S6B S6D O79 S6C 90.7(18) . .
S6B S6D O80 S6A -42.2(16) . .
S6B S6D O80 S6C -85(2) . .
S6B S6D O84 V8 103(2) . .
S6B S6D O85 V13 6(12) . .
S6B S6D O85 S6C 106(11) . .
S6C S6A S6B S6D 3(3) . .
S6C S6A S6B O79 -53(2) . .
S6C S6A S6B O80 68(2) . .
S6C S6A S6B O83 -170(2) . .
S6C S6A S6D S6B -177(3) . .
S6C S6A S6D O79 -78.9(18) . .
S6C S6A S6D O80 84.4(18) . .
S6C S6A S6D O81 -7.5(16) . .
S6C S6A S6D O84 -169(2) . .
S6C S6A S6D O85 -22(4) . .
S6C S6A O79 W4 -120(2) . .
S6C S6A O79 S6B 126(3) . .
S6C S6A O79 S6D 78.1(19) . .
S6C S6A O80 S6B -116(3) . .
S6C S6A O80 S6D -71.4(18) . .
S6C S6A O82 V5 102(2) . .
S6C S6A O83 V12 -45(15) . .
S6C S6A O83 S6B 61(14) . .
S6C S6B S6D S6A 2(2) . .
S6C S6B S6D O79 -57.9(11) . .
S6C S6B S6D O80 66.4(11) . .
S6C S6B S6D O81 -9.0(13) . .
S6C S6B S6D O84 -169.6(16) . .
S6C S6B S6D O85 -110(11) . .
S6C S6B O79 W4 -153.1(19) . .
S6C S6B O79 S6A -35.7(17) . .
S6C S6B O79 S6D 75.1(17) . .
S6C S6B O80 S6A 37.0(15) . .
S6C S6B O80 S6D -68.5(18) . .
S6C S6B O83 V12 97(2) . .
S6C S6B O83 S6A -5.7(15) . .
S6C S6B O84 V8 -90(3) . .
S6C S6B O84 S6D 14(2) . .
S6C S6D O79 W4 155(2) . .
S6C S6D O79 S6A -46.6(11) . .
S6C S6D O79 S6B -90.7(18) . .
S6C S6D O80 S6A 42.8(11) . .
S6C S6D O80 S6B 85(2) . .
S6C S6D O84 V8 86(3) . .
S6C S6D O84 S6B -16(2) . .
S6C S6D O85 V13 -100(2) . .
S6D S6A S6B S6C -3(3) . .
S6D S6A S6B O79 -56.0(17) . .
S6D S6A S6B O80 64.9(19) . .
S6D S6A S6B O83 -173(2) . .
S6D S6A S6C S6B 2(2) . .
S6D S6A S6C O79 55.1(11) . .
S6D S6A S6C O80 -66.3(12) . .
S6D S6A S6C O81 103(13) . .
S6D S6A S6C O82 169.7(16) . .
S6D S6A S6C O85 8.4(14) . .
S6D S6A O79 W4 162.3(19) . .
S6D S6A O79 S6B 47.5(17) . .
S6D S6A O79 S6C -78.1(19) . .
S6D S6A O80 S6B -44.3(15) . .
S6D S6A O80 S6C 71.4(18) . .
S6D S6A O82 V5 87(3) . .
S6D S6A O82 S6C -16(2) . .
S6D S6A O83 V12 -101(2) . .
S6D S6A O83 S6B 4.7(18) . .
S6D S6B S6C S6A -177(4) . .
S6D S6B S6C O79 75.6(18) . .
S6D S6B S6C O80 -81.0(19) . .
S6D S6B S6C O81 25(4) . .
S6D S6B S6C O82 172(2) . .
S6D S6B S6C O85 9.4(17) . .
S6D S6B O79 W4 132(2) . .
S6D S6B O79 S6A -111(2) . .
S6D S6B O79 S6C -75.1(17) . .
S6D S6B O80 S6A 106(2) . .
S6D S6B O80 S6C 68.5(18) . .
S6D S6B O84 V8 -104(2) . .
S6D S6C O79 W4 -158(2) . .
S6D S6C O79 S6A 88(2) . .
S6D S6C O79 S6B 51.1(12) . .
S6D S6C O80 S6A -82.7(19) . .
S6D S6C O80 S6B -44.9(11) . .
S6D S6C O81 V16 98(2) . .
S6D S6C O82 V5 -90(3) . .
S6D S6C O82 S6A 16(3) . .
S7A S7A S7B S7C 178(3) 6_575 .
S7A S7A S7B S7C 1.3(19) 6_575 6_575
S7A S7A S7B O86 80.9(5) 6_575 .
S7A S7A S7B O87 -77.1(7) 6_575 .
S7A S7A S7B O90 -18(2) 6_575 6_575
S7A S7A S7B O90 -167.2(15) 6_575 .
S7A S7A S7C S7B -2(4) 6_575 .
S7A S7A S7C S7C 0.00(2) 6_575 6_575
S7A S7A S7C O86 63.6(15) 6_575 .
S7A S7A S7C O87 -53.2(17) 6_575 .
S7A S7A S7C O88 -133(14) 6_575 .
S7A S7A S7C O89 -170.2(12) 6_575 6_575
S7A S7A S7C O90 -48(12) 6_575 .
S7A S7A O86 S7B -81.2(5) 6_575 .
S7A S7A O86 S7C -124(2) 6_575 .
S7A S7A O86 S7C -32.6(13) 6_575 6_575
S7A S7A O87 W1 -111.1(13) 6_575 .
S7A S7A O87 S7B 87.5(5) 6_575 .
S7A S7A O87 S7C 31.8(15) 6_575 6_575
S7A S7A O87 S7C 131(2) 6_575 .
S7A S7A O88 V9 103.4(12) 6_575 .
S7A S7A O88 S7C 6(2) 6_575 6_575
S7A S7A O88 S7C 137(13) 6_575 .
S7A S7B S7C S7A 1.3(19) 6_575 .
S7A S7B S7C S7A -1.3(19) . 6_575
S7A S7B S7C S7C -2(3) 6_575 6_575
S7A S7B S7C S7C -3(4) . 6_575
S7A S7B S7C O86 -66.3(13) 6_575 .
S7A S7B S7C O86 -68(3) . .
S7A S7B S7C O87 56(3) . .
S7A S7B S7C O87 56.9(13) 6_575 .
S7A S7B S7C O88 8.5(14) 6_575 .
S7A S7B S7C O88 7(2) . .
S7A S7B S7C O89 140(11) . 6_575
S7A S7B S7C O89 142(9) 6_575 6_575
S7A S7B S7C O90 166.7(19) 6_575 .
S7A S7B S7C O90 165(3) . .
S7A S7B O86 S7A 34.0(14) 6_575 .
S7A S7B O86 S7A -34.0(14) . 6_575
S7A S7B O86 S7C -32.9(17) 6_575 6_575
S7A S7B O86 S7C 67(2) 6_575 .
S7A S7B O86 S7C 32.9(17) . .
S7A S7B O86 S7C -67(2) . 6_575
S7A S7B O87 W1 -160.7(8) . .
S7A S7B O87 W1 160.7(8) 6_575 .
S7A S7B O87 S7A -38.6(16) 6_575 .
S7A S7B O87 S7A 38.6(16) . 6_575
S7A S7B O87 S7C 33.2(18) 6_575 6_575
S7A S7B O87 S7C -72(2) 6_575 .
S7A S7B O87 S7C 72(2) . 6_575
S7A S7B O87 S7C -33.2(18) . .
S7A S7B O90 V7 90(3) 6_575 .
S7A S7B O90 V7 98.7(19) . .
S7A S7B O90 S7C -7.6(17) . .
S7A S7B O90 S7C -17(2) 6_575 .
S7A S7C O86 S7A 30.5(18) 6_575 .
S7A S7C O86 S7A -30.5(18) . 6_575
S7A S7C O86 S7B -115(3) . .
S7A S7C O86 S7B -85(2) 6_575 .
S7A S7C O86 S7C -67(3) . 6_575
S7A S7C O86 S7C -36.9(13) 6_575 6_575
S7A S7C O87 W1 -140(3) 6_575 .
S7A S7C O87 W1 -110(3) . .
S7A S7C O87 S7A 29.8(19) . 6_575
S7A S7C O87 S7A -29.8(19) 6_575 .
S7A S7C O87 S7B 94.6(19) 6_575 .
S7A S7C O87 S7B 124(3) . .
S7A S7C O87 S7C 41.0(15) 6_575 6_575
S7A S7C O87 S7C 71(3) . 6_575
S7A S7C O90 V7 -56(12) . .
S7A S7C O90 V7 -89(3) 6_575 .
S7A S7C O90 S7B 51(11) . .
S7A S7C O90 S7B 19(3) 6_575 .
S7B S7A S7C S7A 2(4) . 6_575
S7B S7A S7C S7C 2(4) . 6_575
S7B S7A S7C O86 66(2) . .
S7B S7A S7C O87 -51(2) . .
S7B S7A S7C O88 -130(12) . .
S7B S7A S7C O89 -168(4) . 6_575
S7B S7A S7C O90 -45(10) . .
S7B S7A O86 S7A 81.2(5) . 6_575
S7B S7A O86 S7C -43(2) . .
S7B S7A O86 S7C 48.6(13) . 6_575
S7B S7A O87 W1 161.3(11) . .
S7B S7A O87 S7A -87.5(5) . 6_575
S7B S7A O87 S7C -55.7(14) . 6_575
S7B S7A O87 S7C 43(2) . .
S7B S7A O88 V9 81(3) . .
S7B S7A O88 S7A -22(4) . 6_575
S7B S7A O88 S7C 115(15) . .
S7B S7A O88 S7C -16(2) . 6_575
S7B S7C O86 S7A 85(2) . 6_575
S7B S7C O86 S7A 115(3) . .
S7B S7C O86 S7C 47.9(18) . 6_575
S7B S7C O87 W1 125(2) . .
S7B S7C O87 S7A -124(3) . .
S7B S7C O87 S7A -94.6(19) . 6_575
S7B S7C O87 S7C -54(2) . 6_575
S7B S7C O90 V7 -108(2) . .
S7C S7A S7B S7A -1.3(19) 6_575 6_575
S7C S7A S7B S7A -178(3) . 6_575
S7C S7A S7B S7C -176(5) . 6_575
S7C S7A S7B S7C 176(5) 6_575 .
S7C S7A S7B O86 79.6(19) 6_575 .
S7C S7A S7B O86 -97(3) . .
S7C S7A S7B O87 -78.4(19) 6_575 .
S7C S7A S7B O87 105(3) . .
S7C S7A S7B O90 165(4) . 6_575
S7C S7A S7B O90 15(3) . .
S7C S7A S7B O90 -19(3) 6_575 6_575
S7C S7A S7B O90 -169(3) 6_575 .
S7C S7A S7C S7A 0.00(4) 6_575 6_575
S7C S7A S7C S7B -2(4) 6_575 .
S7C S7A S7C O86 63.6(15) 6_575 .
S7C S7A S7C O87 -53.2(17) 6_575 .
S7C S7A S7C O88 -133(14) 6_575 .
S7C S7A S7C O89 -170.2(12) 6_575 6_575
S7C S7A S7C O90 -48(12) 6_575 .
S7C S7A O86 S7A 32.6(13) 6_575 6_575
S7C S7A O86 S7A 124(2) . 6_575
S7C S7A O86 S7B 43(2) . .
S7C S7A O86 S7B -48.6(13) 6_575 .
S7C S7A O86 S7C -92(4) 6_575 .
S7C S7A O86 S7C 92(4) . 6_575
S7C S7A O87 W1 -143(2) 6_575 .
S7C S7A O87 W1 118(2) . .
S7C S7A O87 S7A -131(2) . 6_575
S7C S7A O87 S7A -31.8(15) 6_575 6_575
S7C S7A O87 S7B -43(2) . .
S7C S7A O87 S7B 55.7(14) 6_575 .
S7C S7A O87 S7C -99(4) . 6_575
S7C S7A O87 S7C 99(4) 6_575 .
S7C S7A O88 V9 -33(14) . .
S7C S7A O88 V9 97.5(18) 6_575 .
S7C S7A O88 S7A -6(2) 6_575 6_575
S7C S7A O88 S7A -137(13) . 6_575
S7C S7A O88 S7C 131(15) 6_575 .
S7C S7A O88 S7C -131(15) . 6_575
S7C S7B S7C S7A 2(3) 6_575 6_575
S7C S7B S7C S7A 3(4) 6_575 .
S7C S7B S7C O86 -65(2) 6_575 .
S7C S7B S7C O87 59(2) 6_575 .
S7C S7B S7C O88 10(3) 6_575 .
S7C S7B S7C O89 143(8) 6_575 6_575
S7C S7B S7C O90 169(2) 6_575 .
S7C S7B O86 S7A 32.9(17) 6_575 6_575
S7C S7B O86 S7A -32.9(17) . .
S7C S7B O86 S7A 67(2) 6_575 .
S7C S7B O86 S7A -67(2) . 6_575
S7C S7B O86 S7C -100(3) . 6_575
S7C S7B O86 S7C 100(3) 6_575 .
S7C S7B O87 W1 127.5(18) 6_575 .
S7C S7B O87 W1 -127.6(18) . .
S7C S7B O87 S7A -33.2(18) 6_575 6_575
S7C S7B O87 S7A -72(2) 6_575 .
S7C S7B O87 S7A 33.2(18) . .
S7C S7B O87 S7A 72(2) . 6_575
S7C S7B O87 S7C 105(4) . 6_575
S7C S7B O87 S7C -105(4) 6_575 .
S7C S7B O90 V7 106(2) . .
S7C S7B O90 V7 62(9) 6_575 .
S7C S7B O90 S7C -45(7) 6_575 .
S7C S7C O86 S7A 36.9(13) 6_575 6_575
S7C S7C O86 S7A 67(3) 6_575 .
S7C S7C O86 S7B -47.9(18) 6_575 .
S7C S7C O87 W1 179(4) 6_575 .
S7C S7C O87 S7A -71(3) 6_575 .
S7C S7C O87 S7A -41.0(15) 6_575 6_575
S7C S7C O87 S7B 54(2) 6_575 .
S7C S7C O90 V7 -99.2(15) 6_575 .
S7C S7C O90 S7B 8.4(15) 6_575 .
O11 C30 C48 C18 -178.3(18) . 6_575
O11 C30 C48 C18 4(3) . .
O11 C30 C48 C18 -4(3) 6_575 6_575
O11 C30 C48 C18 178.3(18) 6_575 .
O17 C28 C38 C44 -176.9(13) . .
O17 C28 C38 C45 4(2) . .
O26 C10 C40 C24 2(2) . .
O26 C10 C40 C45 176.8(13) . .
O29 C10 C40 C24 -176.7(13) . .
O29 C10 C40 C45 -2(2) . .
O37 C34 C39 C41 -2(2) . .
O37 C34 C39 C42 178.1(14) . .
O38 C34 C39 C41 -179.1(14) . .
O38 C34 C39 C42 1(2) . .
O42 C28 C38 C44 0(2) . .
O42 C28 C38 C45 -179.4(14) . .
O67 S4A S4B S4C -51(6) . .
O67 S4A S4B S4D -51.2(18) . .
O67 S4A S4B S4E -52(2) . .
O67 S4A S4B O68 -115.9(14) . .
O67 S4A S4B O69 46(11) . .
O67 S4A S4B O71 116.7(17) . .
O67 S4A S4C S4B 50(5) . .
O67 S4A S4C S4D 49(14) . .
O67 S4A S4C S4E 50.2(12) . .
O67 S4A S4C O68 113.0(15) . .
O67 S4A S4C O71 -70(24) . .
O67 S4A S4C O72 -121(3) . .
O67 S4A S4C O73 26(17) . .
O67 S4A S4D S4B 56(2) . .
O67 S4A S4D S4C -124(16) . .
O67 S4A S4D S4E 56.7(14) . .
O67 S4A S4D O68 124.3(17) . .
O67 S4A S4D O70 46.9(15) . .
O67 S4A S4D O72 -116.0(18) . .
O67 S4A S4D O73 -78(13) . .
O67 S4A S4E S4B 105(3) . .
O67 S4A S4E S4C -75(5) . .
O67 S4A S4E S4D -74.9(19) . .
O67 S4A S4E O68 -156.7(18) . .
O67 S4A S4E O69 90.0(18) . .
O67 S4A S4E O70 -48(4) . .
O67 S4A O68 S4B 59(2) . .
O67 S4A O68 S4C -64(4) . .
O67 S4A O68 S4D -47.5(16) . .
O67 S4A O68 S4E 17.8(14) . .
O67 S4A O71 V2 52(3) . .
O67 S4A O71 S4B -59(2) . .
O67 S4A O71 S4C 66(24) . .
O67 S4A O72 V10 -51(2) . .
O67 S4A O72 S4C 56(4) . .
O67 S4A O72 S4D 52.8(17) . .
O67 S4B S4C S4A -118(7) . .
O67 S4B S4C S4D 61(5) . .
O67 S4B S4C S4E 62(2) . .
O67 S4B S4C O68 135.7(18) . .
O67 S4B S4C O71 -107(2) . .
O67 S4B S4C O72 -106(4) . .
O67 S4B S4C O73 53(2) . .
O67 S4B S4D S4A -104(3) . .
O67 S4B S4D S4C -104(6) . .
O67 S4B S4D S4E 77(2) . .
O67 S4B S4D O68 162(2) . .
O67 S4B S4D O70 67.3(14) . .
O67 S4B S4D O72 -96.8(19) . .
O67 S4B S4D O73 57(5) . .
O67 S4B S4E S4A -59(3) . .
O67 S4B S4E S4C -58.6(17) . .
O67 S4B S4E S4D -58.3(15) . .
O67 S4B S4E O68 -124.4(15) . .
O67 S4B S4E O69 104.7(17) . .
O67 S4B S4E O70 66(10) . .
O67 S4B O68 S4A -62(2) . .
O67 S4B O68 S4C -37.5(16) . .
O67 S4B O68 S4D -14.3(15) . .
O67 S4B O68 S4E 47.9(18) . .
O67 S4B O69 V4 44(3) . .
O67 S4B O69 S4E -57.4(19) . .
O67 S4B O71 V2 -42(3) . .
O67 S4B O71 S4A 61(2) . .
O67 S4B O71 S4C 55.7(18) . .
O67 S4C S4D S4A 52(15) . .
O67 S4C S4D S4B 52(3) . .
O67 S4C S4D S4E 52.4(16) . .
O67 S4C S4D O68 114.9(12) . .
O67 S4C S4D O70 41(5) . .
O67 S4C S4D O72 -118(4) . .
O67 S4C S4D O73 -108(12) . .
O67 S4C S4E S4A 89(5) . .
O67 S4C S4E S4B 89(2) . .
O67 S4C S4E S4D -90(5) . .
O67 S4C S4E O68 175(2) . .
O67 S4C S4E O69 72(2) . .
O67 S4C S4E O70 -74(3) . .
O67 S4C O68 S4A 80(4) . .
O67 S4C O68 S4B 40.6(18) . .
O67 S4C O68 S4D -70(5) . .
O67 S4C O68 S4E -4.2(17) . .
O67 S4C O72 V10 3(4) . .
O67 S4C O72 S4A -87(5) . .
O67 S4C O72 S4D 87(6) . .
O67 S4C O73 V15 -59(2) . .
O67 S4C O73 S4D 68(13) . .
O67 S4D S4E S4A 73.9(18) . .
O67 S4D S4E S4B 74(2) . .
O67 S4D S4E S4C 74(5) . .
O67 S4D S4E O68 147.9(19) . .
O67 S4D S4E O69 48(3) . .
O67 S4D S4E O70 -92(2) . .
O67 S4D O68 S4A 54.9(19) . .
O67 S4D O68 S4B 15.4(17) . .
O67 S4D O68 S4C 72(5) . .
O67 S4D O68 S4E -27.3(17) . .
O67 S4D O72 V10 47(2) . .
O67 S4D O72 S4A -58.1(18) . .
O67 S4D O72 S4C -61(6) . .
O67 S4D O73 V15 -43(3) . .
O67 S4D O73 S4C -101(13) . .
O67 S4E O68 S4A -22.0(18) . .
O67 S4E O68 S4B -62(2) . .
O67 S4E O68 S4C 4.7(19) . .
O67 S4E O68 S4D 30.4(18) . .
O67 S4E O69 V4 -41(3) . .
O67 S4E O69 S4B 69(2) . .
O67 S4E O70 V6 34(3) . .
O67 S4E O70 S4D -59.5(18) . .
O68 S4A S4B S4C 65(6) . .
O68 S4A S4B S4D 64.7(18) . .
O68 S4A S4B S4E 64(2) . .
O68 S4A S4B O67 115.9(14) . .
O68 S4A S4B O69 162(12) . .
O68 S4A S4B O71 -127.4(16) . .
O68 S4A S4C S4B -63(4) . .
O68 S4A S4C S4D -64(15) . .
O68 S4A S4C S4E -62.8(12) . .
O68 S4A S4C O67 -113.0(15) . .
O68 S4A S4C O71 177(100) . .
O68 S4A S4C O72 126(2) . .
O68 S4A S4C O73 -87(18) . .
O68 S4A S4D S4B -68(2) . .
O68 S4A S4D S4C 112(16) . .
O68 S4A S4D S4E -67.6(15) . .
O68 S4A S4D O67 -124.3(17) . .
O68 S4A S4D O70 -77.4(16) . .
O68 S4A S4D O72 119.7(15) . .
O68 S4A S4D O73 158(13) . .
O68 S4A S4E S4B -99(3) . .
O68 S4A S4E S4C 82(5) . .
O68 S4A S4E S4D 81.8(19) . .
O68 S4A S4E O67 156.7(18) . .
O68 S4A S4E O69 -113.4(16) . .
O68 S4A S4E O70 109(4) . .
O68 S4A O67 W2 175.8(8) . .
O68 S4A O67 S4B -63(2) . .
O68 S4A O67 S4C 68(4) . .
O68 S4A O67 S4D 53.2(18) . .
O68 S4A O67 S4E -21.0(17) . .
O68 S4A O71 V2 168.8(13) . .
O68 S4A O71 S4B 59(2) . .
O68 S4A O71 S4C -176(100) . .
O68 S4A O72 V10 -164.0(13) . .
O68 S4A O72 S4C -58(5) . .
O68 S4A O72 S4D -60.4(19) . .
O68 S4B S4C S4A 106(6) . .
O68 S4B S4C S4D -74(5) . .
O68 S4B S4C S4E -74(2) . .
O68 S4B S4C O67 -135.7(18) . .
O68 S4B S4C O71 117.0(17) . .
O68 S4B S4C O72 119(4) . .
O68 S4B S4C O73 -82(2) . .
O68 S4B S4D S4A 95(3) . .
O68 S4B S4D S4C 94(6) . .
O68 S4B S4D S4E -85(2) . .
O68 S4B S4D O67 -162(2) . .
O68 S4B S4D O70 -94.5(12) . .
O68 S4B S4D O72 101.4(16) . .
O68 S4B S4D O73 -105(5) . .
O68 S4B S4E S4A 66(3) . .
O68 S4B S4E S4C 65.8(15) . .
O68 S4B S4E S4D 66.0(15) . .
O68 S4B S4E O67 124.4(15) . .
O68 S4B S4E O69 -130.9(16) . .
O68 S4B S4E O70 -170(11) . .
O68 S4B O67 W2 168.1(10) . .
O68 S4B O67 S4A 63(2) . .
O68 S4B O67 S4C 40.6(18) . .
O68 S4B O67 S4D 16.4(18) . .
O68 S4B O67 S4E -54(2) . .
O68 S4B O69 V4 160.2(15) . .
O68 S4B O69 S4E 59(2) . .
O68 S4B O71 V2 -158.5(14) . .
O68 S4B O71 S4A -56(2) . .
O68 S4B O71 S4C -61(2) . .
O68 S4C S4D S4A -63(15) . .
O68 S4C S4D S4B -63(3) . .
O68 S4C S4D S4E -62.6(18) . .
O68 S4C S4D O67 -114.9(12) . .
O68 S4C S4D O70 -74(5) . .
O68 S4C S4D O72 127(4) . .
O68 S4C S4D O73 137(12) . .
O68 S4C S4E S4A -86(4) . .
O68 S4C S4E S4B -86(2) . .
O68 S4C S4E S4D 95(5) . .
O68 S4C S4E O67 -175(2) . .
O68 S4C S4E O69 -103(2) . .
O68 S4C S4E O70 112(3) . .
O68 S4C O67 W2 -176.5(9) . .
O68 S4C O67 S4A -79(4) . .
O68 S4C O67 S4B -43.5(18) . .
O68 S4C O67 S4D 75(5) . .
O68 S4C O67 S4E 5(2) . .
O68 S4C O72 V10 175.9(15) . .
O68 S4C O72 S4A 86(5) . .
O68 S4C O72 S4D -100(7) . .
O68 S4C O73 V15 -170.0(13) . .
O68 S4C O73 S4D -43(12) . .
O68 S4D S4E S4A -73.9(16) . .
O68 S4D S4E S4B -74(2) . .
O68 S4D S4E S4C -74(5) . .
O68 S4D S4E O67 -147.9(19) . .
O68 S4D S4E O69 -100(4) . .
O68 S4D S4E O70 120(2) . .
O68 S4D O67 W2 -169.9(9) . .
O68 S4D O67 S4A -55.5(18) . .
O68 S4D O67 S4B -16.9(18) . .
O68 S4D O67 S4C -70(4) . .
O68 S4D O67 S4E 30.7(19) . .
O68 S4D O72 V10 162.3(13) . .
O68 S4D O72 S4A 56.8(17) . .
O68 S4D O72 S4C 53(6) . .
O68 S4D O73 V15 -174.8(13) . .
O68 S4D O73 S4C 128(14) . .
O68 S4E O67 W2 177.0(15) . .
O68 S4E O67 S4A 23.0(18) . .
O68 S4E O67 S4B 62(2) . .
O68 S4E O67 S4C -5(2) . .
O68 S4E O67 S4D -32.8(19) . .
O68 S4E O69 V4 -162.7(14) . .
O68 S4E O69 S4B -53(2) . .
O68 S4E O70 V6 163.4(14) . .
O68 S4E O70 S4D 70(2) . .
O69 S4B S4C S4A -142(8) . .
O69 S4B S4C S4D 38(9) . .
O69 S4B S4C S4E 38(5) . .
O69 S4B S4C O67 -23(6) . .
O69 S4B S4C O68 112(6) . .
O69 S4B S4C O71 -131(6) . .
O69 S4B S4C O72 -129(5) . .
O69 S4B S4C O73 30(7) . .
O69 S4B S4D S4A -157(4) . .
O69 S4B S4D S4C -157(6) . .
O69 S4B S4D S4E 24(3) . .
O69 S4B S4D O67 -53(3) . .
O69 S4B S4D O68 109(3) . .
O69 S4B S4D O70 14(3) . .
O69 S4B S4D O72 -150(3) . .
O69 S4B S4D O73 4(7) . .
O69 S4B S4E S4A -163(3) . .
O69 S4B S4E S4C -163(2) . .
O69 S4B S4E S4D -163(2) . .
O69 S4B S4E O67 -104.7(17) . .
O69 S4B S4E O68 130.9(16) . .
O69 S4B S4E O70 -39(11) . .
O69 S4B O67 W2 -63(3) . .
O69 S4B O67 S4A -168(3) . .
O69 S4B O67 S4C 169(3) . .
O69 S4B O67 S4D 145(2) . .
O69 S4B O67 S4E 75(2) . .
O69 S4B O68 S4A -174(4) . .
O69 S4B O68 S4C -149(3) . .
O69 S4B O68 S4D -126(3) . .
O69 S4B O68 S4E -64(3) . .
O69 S4B O71 V2 61(3) . .
O69 S4B O71 S4A 164(3) . .
O69 S4B O71 S4C 159(3) . .
O69 S4E O67 W2 56(4) . .
O69 S4E O67 S4A -97.6(19) . .
O69 S4E O67 S4B -58(2) . .
O69 S4E O67 S4C -126(2) . .
O69 S4E O67 S4D -153(2) . .
O69 S4E O68 S4A 87(2) . .
O69 S4E O68 S4B 47(2) . .
O69 S4E O68 S4C 114(2) . .
O69 S4E O68 S4D 140(3) . .
O69 S4E O70 V6 -63(3) . .
O69 S4E O70 S4D -157(3) . .
O70 S4D S4E S4A 166(2) . .
O70 S4D S4E S4B 166(3) . .
O70 S4D S4E S4C 166(5) . .
O70 S4D S4E O67 92(2) . .
O70 S4D S4E O68 -120(2) . .
O70 S4D S4E O69 140(5) . .
O70 S4D O67 W2 114.1(18) . .
O70 S4D O67 S4A -131.4(18) . .
O70 S4D O67 S4B -92.9(16) . .
O70 S4D O67 S4C -146(5) . .
O70 S4D O67 S4E -45.3(16) . .
O70 S4D O68 S4A 116(2) . .
O70 S4D O68 S4B 76.2(15) . .
O70 S4D O68 S4C 132(5) . .
O70 S4D O68 S4E 33.5(15) . .
O70 S4D O72 V10 27(8) . .
O70 S4D O72 S4A -79(7) . .
O70 S4D O72 S4C -82(9) . .
O70 S4D O73 V15 -98.4(19) . .
O70 S4D O73 S4C -156(13) . .
O70 S4E O67 W2 -50(4) . .
O70 S4E O67 S4A 157(2) . .
O70 S4E O67 S4B -164(3) . .
O70 S4E O67 S4C 128(2) . .
O70 S4E O67 S4D 101(2) . .
O70 S4E O68 S4A -143(3) . .
O70 S4E O68 S4B 176(4) . .
O70 S4E O68 S4C -117(3) . .
O70 S4E O68 S4D -91(3) . .
O70 S4E O69 V4 59(3) . .
O70 S4E O69 S4B 169(3) . .
O71 S4A S4B S4C -168(6) . .
O71 S4A S4B S4D -168(2) . .
O71 S4A S4B S4E -168(3) . .
O71 S4A S4B O67 -116.7(17) . .
O71 S4A S4B O68 127.4(16) . .
O71 S4A S4B O69 -71(12) . .
O71 S4A S4C S4B 121(26) . .
O71 S4A S4C S4D 120(23) . .
O71 S4A S4C S4E 121(24) . .
O71 S4A S4C O67 70(25) . .
O71 S4A S4C O68 -177(100) . .
O71 S4A S4C O72 -51(25) . .
O71 S4A S4C O73 97(29) . .
O71 S4A S4D S4B 50(10) . .
O71 S4A S4D S4C -131(20) . .
O71 S4A S4D S4E 50(10) . .
O71 S4A S4D O67 -7(10) . .
O71 S4A S4D O68 117(10) . .
O71 S4A S4D O70 40(11) . .
O71 S4A S4D O72 -123(11) . .
O71 S4A S4D O73 -84(18) . .
O71 S4A S4E S4B 12(3) . .
O71 S4A S4E S4C -168(6) . .
O71 S4A S4E S4D -168(3) . .
O71 S4A S4E O67 -93(2) . .
O71 S4A S4E O68 111(2) . .
O71 S4A S4E O69 -3(2) . .
O71 S4A S4E O70 -141(4) . .
O71 S4A O67 W2 -59(3) . .
O71 S4A O67 S4B 62(2) . .
O71 S4A O67 S4C -167(6) . .
O71 S4A O67 S4D 178(3) . .
O71 S4A O67 S4E 104(2) . .
O71 S4A O68 S4B -58(2) . .
O71 S4A O68 S4C 179(100) . .
O71 S4A O68 S4D -165(3) . .
O71 S4A O68 S4E -99(3) . .
O71 S4A O72 V10 63(2) . .
O71 S4A O72 S4C 169(6) . .
O71 S4A O72 S4D 166(3) . .
O71 S4B S4C S4A -11(6) . .
O71 S4B S4C S4D 169(6) . .
O71 S4B S4C S4E 169(3) . .
O71 S4B S4C O67 107(2) . .
O71 S4B S4C O68 -117.0(17) . .
O71 S4B S4C O72 2(4) . .
O71 S4B S4C O73 161(2) . .
O71 S4B S4D S4A -12(2) . .
O71 S4B S4D S4C -12(6) . .
O71 S4B S4D S4E 168(3) . .
O71 S4B S4D O67 92(2) . .
O71 S4B S4D O68 -107(2) . .
O71 S4B S4D O70 158.9(19) . .
O71 S4B S4D O72 -5(2) . .
O71 S4B S4D O73 149(4) . .
O71 S4B S4E S4A -45(11) . .
O71 S4B S4E S4C -45(12) . .
O71 S4B S4E S4D -44(12) . .
O71 S4B S4E O67 14(12) . .
O71 S4B S4E O68 -111(12) . .
O71 S4B S4E O69 119(12) . .
O71 S4B S4E O70 80(17) . .
O71 S4B O67 W2 46(3) . .
O71 S4B O67 S4A -59(2) . .
O71 S4B O67 S4C -82(3) . .
O71 S4B O67 S4D -106(2) . .
O71 S4B O67 S4E -176(3) . .
O71 S4B O68 S4A 54(2) . .
O71 S4B O68 S4C 79(3) . .
O71 S4B O68 S4D 102(2) . .
O71 S4B O68 S4E 164(4) . .
O71 S4B O69 V4 -64(3) . .
O71 S4B O69 S4E -166(3) . .
O71 S4C S4D S4A 16(7) . .
O71 S4C S4D S4B 16(8) . .
O71 S4C S4D S4E 17(11) . .
O71 S4C S4D O67 -36(10) . .
O71 S4C S4D O68 79(10) . .
O71 S4C S4D O70 5(15) . .
O71 S4C S4D O72 -154(14) . .
O71 S4C S4D O73 -144(7) . .
O71 S4C S4E S4A 8(4) . .
O71 S4C S4E S4B 8(2) . .
O71 S4C S4E S4D -172(6) . .
O71 S4C S4E O67 -81.2(17) . .
O71 S4C S4E O68 93.6(13) . .
O71 S4C S4E O69 -9(2) . .
O71 S4C S4E O70 -155(2) . .
O71 S4C O67 W2 -89.2(18) . .
O71 S4C O67 S4A 9(4) . .
O71 S4C O67 S4B 43.8(15) . .
O71 S4C O67 S4D 162(5) . .
O71 S4C O67 S4E 92.2(17) . .
O71 S4C O68 S4A -1(4) . .
O71 S4C O68 S4B -39.5(15) . .
O71 S4C O68 S4D -150(5) . .
O71 S4C O68 S4E -84.3(17) . .
O71 S4C O72 V10 83(2) . .
O71 S4C O72 S4A -7(4) . .
O71 S4C O72 S4D 167(7) . .
O71 S4C O73 V15 -55(7) . .
O71 S4C O73 S4D 72(13) . .
O72 S4A S4C S4B 171(3) . .
O72 S4A S4C S4D 171(17) . .
O72 S4A S4C S4E 172(3) . .
O72 S4A S4C O67 121(3) . .
O72 S4A S4C O68 -126(2) . .
O72 S4A S4C O71 51(25) . .
O72 S4A S4C O73 148(20) . .
O72 S4A S4D S4B 172(3) . .
O72 S4A S4D S4C -8(15) . .
O72 S4A S4D S4E 173(2) . .
O72 S4A S4D O67 116.0(18) . .
O72 S4A S4D O68 -119.7(15) . .
O72 S4A S4D O70 162.9(19) . .
O72 S4A S4D O73 38(13) . .
O72 S4A S4E S4B 170(4) . .
O72 S4A S4E S4C -10(3) . .
O72 S4A S4E S4D -10(3) . .
O72 S4A S4E O67 65(3) . .
O72 S4A S4E O68 -92(3) . .
O72 S4A S4E O69 155(2) . .
O72 S4A S4E O70 17(6) . .
O72 S4A O67 W2 59(2) . .
O72 S4A O67 S4B 180(100) . .
O72 S4A O67 S4C -49(4) . .
O72 S4A O67 S4D -64(2) . .
O72 S4A O67 S4E -138(2) . .
O72 S4A O68 S4B 171(3) . .
O72 S4A O68 S4C 49(4) . .
O72 S4A O68 S4D 65(2) . .
O72 S4A O68 S4E 130(2) . .
O72 S4A O71 V2 -61(3) . .
O72 S4A O71 S4B -171(3) . .
O72 S4A O71 S4C -46(24) . .
O72 S4C S4D S4A 170(19) . .
O72 S4C S4D S4B 170(7) . .
O72 S4C S4D S4E 171(3) . .
O72 S4C S4D O67 118(4) . .
O72 S4C S4D O68 -127(4) . .
O72 S4C S4D O70 159(2) . .
O72 S4C S4D O73 10(16) . .
O72 S4C O67 W2 -3(4) . .
O72 S4C O67 S4A 95(5) . .
O72 S4C O67 S4B 130(3) . .
O72 S4C O67 S4D -111(6) . .
O72 S4C O67 S4E 178(3) . .
O72 S4C O68 S4A -94(5) . .
O72 S4C O68 S4B -133(3) . .
O72 S4C O68 S4D 117(6) . .
O72 S4C O68 S4E -177(3) . .
O72 S4C O73 V15 62(2) . .
O72 S4C O73 S4D -171(14) . .
O72 S4D S4E S4A 10(3) . .
O72 S4D S4E S4B 9(4) . .
O72 S4D S4E S4C 10(4) . .
O72 S4D S4E O67 -64(3) . .
O72 S4D S4E O68 83(3) . .
O72 S4D S4E O69 -16(6) . .
O72 S4D S4E O70 -156(3) . .
O72 S4D O67 W2 -60(2) . .
O72 S4D O67 S4A 54.8(19) . .
O72 S4D O67 S4B 93.4(19) . .
O72 S4D O67 S4C 40(4) . .
O72 S4D O67 S4E 141(2) . .
O72 S4D O68 S4A -53.1(19) . .
O72 S4D O68 S4B -93(2) . .
O72 S4D O68 S4C -36(4) . .
O72 S4D O68 S4E -135(2) . .
O72 S4D O73 V15 65(3) . .
O72 S4D O73 S4C 7(12) . .
O73 S4C S4D S4A 160(8) . .
O73 S4C S4D S4B 160(10) . .
O73 S4C S4D S4E 161(13) . .
O73 S4C S4D O67 108(12) . .
O73 S4C S4D O68 -137(12) . .
O73 S4C S4D O70 149(17) . .
O73 S4C S4D O72 -10(16) . .
O73 S4C S4E S4A 173(5) . .
O73 S4C S4E S4B 173(3) . .
O73 S4C S4E S4D -6(5) . .
O73 S4C S4E O67 84.0(16) . .
O73 S4C S4E O68 -101.2(14) . .
O73 S4C S4E O69 156(2) . .
O73 S4C S4E O70 10(3) . .
O73 S4C O67 W2 89.6(19) . .
O73 S4C O67 S4A -173(5) . .
O73 S4C O67 S4B -137(2) . .
O73 S4C O67 S4D -19(4) . .
O73 S4C O67 S4E -89.0(18) . .
O73 S4C O68 S4A 163(5) . .
O73 S4C O68 S4B 124(2) . .
O73 S4C O68 S4D 13(4) . .
O73 S4C O68 S4E 79.1(18) . .
O73 S4C O72 V10 -81(2) . .
O73 S4C O72 S4A -171(6) . .
O73 S4C O72 S4D 3(5) . .
O73 S4D S4E S4A 170(3) . .
O73 S4D S4E S4B 170(3) . .
O73 S4D S4E S4C 170(7) . .
O73 S4D S4E O67 96(3) . .
O73 S4D S4E O68 -116(2) . .
O73 S4D S4E O69 144(3) . .
O73 S4D S4E O70 4(3) . .
O73 S4D O67 W2 52(3) . .
O73 S4D O67 S4A 167(3) . .
O73 S4D O67 S4B -155(3) . .
O73 S4D O67 S4C 152(6) . .
O73 S4D O67 S4E -107(3) . .
O73 S4D O68 S4A -174(3) . .
O73 S4D O68 S4B 146(3) . .
O73 S4D O68 S4C -158(7) . .
O73 S4D O68 S4E 103(3) . .
O73 S4D O72 V10 -66(2) . .
O73 S4D O72 S4A -172(3) . .
O73 S4D O72 S4C -175(8) . .
O74 S5A S5B S5C 92(2) . 6_575
O74 S5A S5B S5C -92(2) . .
O74 S5A S5B O76 109(2) . 6_575
O74 S5A S5B O76 -109(2) . .
O74 S5A S5B O78 180.000(6) . .
O74 S5A S5C S5B 67(2) . .
O74 S5A S5C S5C 69.6(18) . 6_575
O74 S5A S5C O76 93(5) . .
O74 S5A S5C O77 -121.9(17) . 6_575
O74 S5A S5C O78 130.1(15) . .
O74 S5A O75 V1 180.000(5) . .
O74 S5A O77 V14 -162.3(14) . .
O74 S5A O77 S5C -53(2) . 6_575
O74 S5A O78 W3 180.000(5) . .
O74 S5A O78 S5B 0.000(6) . .
O74 S5A O78 S5C -50.8(16) . .
O74 S5A O78 S5C 50.8(16) . 6_575
O74 S5B S5C S5A -67.8(19) . .
O74 S5B S5C S5C -70.9(19) . 6_575
O74 S5B S5C O76 127.3(16) . .
O74 S5B S5C O77 145(10) . 6_575
O74 S5B S5C O78 -126.8(14) . .
O74 S5B O76 V11 -163.3(17) . .
O74 S5B O76 S5C -60(2) . .
O74 S5B O78 W3 180.000(6) . .
O74 S5B O78 S5A 0.000(7) . .
O74 S5B O78 S5C -53.4(16) . 6_575
O74 S5B O78 S5C 53.4(16) . .
O74 S5C O76 V11 164.8(14) . .
O74 S5C O76 S5B 51(2) . .
O74 S5C O78 W3 176.4(15) . .
O74 S5C O78 S5A 51(2) . .
O74 S5C O78 S5B -54(2) . .
O74 S5C O78 S5C -3(3) . 6_575
O75 S5A S5C S5B -169(3) . .
O75 S5A S5C S5C -166(5) . 6_575
O75 S5A S5C O74 124(4) . .
O75 S5A S5C O76 -143(4) . .
O75 S5A S5C O77 2(4) . 6_575
O75 S5A S5C O78 -106(4) . .
O75 S5A O74 S5B 180.000(8) . .
O75 S5A O74 S5C 132.8(16) . 6_575
O75 S5A O74 S5C -132.8(16) . .
O75 S5A O77 V14 69(2) . .
O75 S5A O77 S5C 178(3) . 6_575
O75 S5A O78 W3 0.000(6) . .
O75 S5A O78 S5B 180.000(7) . .
O75 S5A O78 S5C -129.2(16) . 6_575
O75 S5A O78 S5C 129.2(16) . .
O76 S5B S5C S5A 53(8) 6_575 .
O76 S5B S5C S5A 165(2) . .
O76 S5B S5C S5C 50(6) 6_575 6_575
O76 S5B S5C S5C 162(3) . 6_575
O76 S5B S5C O74 121(7) 6_575 .
O76 S5B S5C O74 -127.3(16) . .
O76 S5B S5C O76 -112(8) 6_575 .
O76 S5B S5C O77 18(11) . 6_575
O76 S5B S5C O77 -94(12) 6_575 6_575
O76 S5B S5C O78 -6(7) 6_575 .
O76 S5B S5C O78 105.9(18) . .
O76 S5B O74 S5A 110(2) . .
O76 S5B O74 S5A -110(2) 6_575 .
O76 S5B O74 S5C 63(2) . .
O76 S5B O74 S5C -157(4) 6_575 .
O76 S5B O74 S5C -63(2) 6_575 6_575
O76 S5B O74 S5C 157(4) . 6_575
O76 S5B O76 V11 53(4) 6_575 .
O76 S5B O76 S5C 157(3) 6_575 .
O76 S5B O78 W3 55.7(16) . .
O76 S5B O78 W3 -55.7(16) 6_575 .
O76 S5B O78 S5A 124.3(16) 6_575 .
O76 S5B O78 S5A -124.3(16) . .
O76 S5B O78 S5C -178(3) . 6_575
O76 S5B O78 S5C 70.9(16) 6_575 6_575
O76 S5B O78 S5C 178(3) 6_575 .
O76 S5B O78 S5C -70.9(16) . .
O76 S5C O74 S5A -148(3) . .
O76 S5C O74 S5B -46.9(16) . .
O76 S5C O74 S5C -97.2(15) . 6_575
O76 S5C O78 W3 -73(3) . .
O76 S5C O78 S5A 162(2) . .
O76 S5C O78 S5B 56.9(16) . .
O76 S5C O78 S5C 107.4(15) . 6_575
O77 S5A S5B S5C -6(2) . 6_575
O77 S5A S5B S5C 170(3) . .
O77 S5A S5B S5C 6(2) 6_575 .
O77 S5A S5B S5C -170(3) 6_575 6_575
O77 S5A S5B O74 -98.2(9) . .
O77 S5A S5B O74 98.2(9) 6_575 .
O77 S5A S5B O76 -153(2) 6_575 6_575
O77 S5A S5B O76 -11(2) 6_575 .
O77 S5A S5B O76 153(2) . .
O77 S5A S5B O76 11(2) . 6_575
O77 S5A S5B O78 81.8(9) . .
O77 S5A S5B O78 -81.8(9) 6_575 .
O77 S5A S5C S5B -14(4) . .
O77 S5A S5C S5B -172(3) 6_575 .
O77 S5A S5C S5C -168.5(13) 6_575 6_575
O77 S5A S5C S5C -11.0(13) . 6_575
O77 S5A S5C O74 121.9(17) 6_575 .
O77 S5A S5C O74 -81(3) . .
O77 S5A S5C O76 12(7) . .
O77 S5A S5C O76 -145(6) 6_575 .
O77 S5A S5C O77 158(3) . 6_575
O77 S5A S5C O78 49(3) . .
O77 S5A S5C O78 -108.0(18) 6_575 .
O77 S5A O74 S5B -84.9(12) 6_575 .
O77 S5A O74 S5B 84.9(12) . .
O77 S5A O74 S5C 37.8(14) . 6_575
O77 S5A O74 S5C -132(2) 6_575 6_575
O77 S5A O74 S5C -37.8(14) 6_575 .
O77 S5A O74 S5C 132(2) . .
O77 S5A O75 V1 81.7(9) 6_575 .
O77 S5A O75 V1 -81.7(9) . .
O77 S5A O77 V14 -20(9) 6_575 .
O77 S5A O77 S5C 89(8) 6_575 6_575
O77 S5A O78 W3 85.8(10) . .
O77 S5A O78 W3 -85.8(10) 6_575 .
O77 S5A O78 S5B -94.2(10) . .
O77 S5A O78 S5B 94.2(10) 6_575 .
O77 S5A O78 S5C -43.4(15) . 6_575
O77 S5A O78 S5C 43.4(15) 6_575 .
O77 S5A O78 S5C 145(2) 6_575 6_575
O77 S5A O78 S5C -145(2) . .
O77 S5C O74 S5A 90(2) 6_575 .
O77 S5C O74 S5B -169(3) 6_575 .
O77 S5C O74 S5C 140.2(18) 6_575 6_575
O77 S5C O76 V11 -62(2) 6_575 .
O77 S5C O76 S5B -175(3) 6_575 .
O77 S5C O78 W3 34(3) 6_575 .
O77 S5C O78 S5A -91(2) 6_575 .
O77 S5C O78 S5B 163(3) 6_575 .
O77 S5C O78 S5C -146.1(14) 6_575 6_575
O78 S5A S5B S5C 88(2) . .
O78 S5A S5B S5C -88(2) . 6_575
O78 S5A S5B O74 180.000(7) . .
O78 S5A S5B O76 71(2) . .
O78 S5A S5B O76 -71(2) . 6_575
O78 S5A S5C S5B -64(2) . .
O78 S5A S5C S5C -60.5(19) . 6_575
O78 S5A S5C O74 -130.1(15) . .
O78 S5A S5C O76 -37(5) . .
O78 S5A S5C O77 108.0(18) . 6_575
O78 S5A O74 S5B 0.000(8) . .
O78 S5A O74 S5C 47.2(16) . .
O78 S5A O74 S5C -47.2(16) . 6_575
O78 S5A O75 V1 0.000(10) . .
O78 S5A O77 V14 -51(2) . .
O78 S5A O77 S5C 58(2) . 6_575
O78 S5B S5C S5A 59.0(19) . .
O78 S5B S5C S5C 56(2) . 6_575
O78 S5B S5C O74 126.8(14) . .
O78 S5B S5C O76 -105.9(18) . .
O78 S5B S5C O77 -88(10) . 6_575
O78 S5B O74 S5A 0.000(6) . .
O78 S5B O74 S5C -47.2(17) . .
O78 S5B O74 S5C 47.2(17) . 6_575
O78 S5B O76 V11 -47(3) . .
O78 S5B O76 S5C 57.0(18) . .
O78 S5C O74 S5A -47.3(19) . .
O78 S5C O74 S5B 53(2) . .
O78 S5C O74 S5C 3(2) . 6_575
O78 S5C O76 V11 50(2) . .
O78 S5C O76 S5B -63(2) . .
O79 S6A S6B S6C 53(2) . .
O79 S6A S6B S6D 56.0(17) . .
O79 S6A S6B O80 120.8(13) . .
O79 S6A S6B O83 -117.5(16) . .
O79 S6A S6C S6B -53(2) . .
O79 S6A S6C S6D -55.1(11) . .
O79 S6A S6C O80 -121.4(13) . .
O79 S6A S6C O81 48(13) . .
O79 S6A S6C O82 114.7(15) . .
O79 S6A S6C O85 -46.7(14) . .
O79 S6A S6D S6B -98(2) . .
O79 S6A S6D S6C 78.9(18) . .
O79 S6A S6D O80 163.3(17) . .
O79 S6A S6D O81 71.4(13) . .
O79 S6A S6D O84 -90.2(17) . .
O79 S6A S6D O85 57(3) . .
O79 S6A O80 S6B -58.1(17) . .
O79 S6A O80 S6C 57.7(17) . .
O79 S6A O80 S6D -13.8(14) . .
O79 S6A O82 V5 41(2) . .
O79 S6A O82 S6C -61.1(17) . .
O79 S6A O83 V12 -48(2) . .
O79 S6A O83 S6B 56.8(17) . .
O79 S6B S6C S6A 108(3) . .
O79 S6B S6C S6D -75.6(18) . .
O79 S6B S6C O80 -156.6(17) . .
O79 S6B S6C O81 -51(3) . .
O79 S6B S6C O82 96.1(17) . .
O79 S6B S6C O85 -66.2(12) . .
O79 S6B S6D S6A 59.8(18) . .
O79 S6B S6D S6C 57.9(11) . .
O79 S6B S6D O80 124.3(14) . .
O79 S6B S6D O81 48.8(15) . .
O79 S6B S6D O84 -111.7(15) . .
O79 S6B S6D O85 -52(10) . .
O79 S6B O80 S6A 55.8(17) . .
O79 S6B O80 S6C 18.7(13) . .
O79 S6B O80 S6D -49.7(17) . .
O79 S6B O83 V12 43(3) . .
O79 S6B O83 S6A -59.7(18) . .
O79 S6B O84 V8 -47(2) . .
O79 S6B O84 S6D 57.3(16) . .
O79 S6C S6D S6A -73.5(18) . .
O79 S6C S6D S6B -71.4(17) . .
O79 S6C S6D O80 -148.8(17) . .
O79 S6C S6D O81 94(2) . .
O79 S6C S6D O84 -57(3) . .
O79 S6C S6D O85 93(2) . .
O79 S6C O80 S6A -57.0(17) . .
O79 S6C O80 S6B -19.1(14) . .
O79 S6C O80 S6D 25.8(15) . .
O79 S6C O81 V16 44(3) . .
O79 S6C O81 S6D -54.5(14) . .
O79 S6C O82 V5 -46(2) . .
O79 S6C O82 S6A 59.4(17) . .
O79 S6D O80 S6A 14.8(15) . .
O79 S6D O80 S6B 57.0(19) . .
O79 S6D O80 S6C -28.0(15) . .
O79 S6D O84 V8 42(2) . .
O79 S6D O84 S6B -60.8(18) . .
O79 S6D O85 V13 -43(3) . .
O79 S6D O85 S6C 57.8(15) . .
O80 S6A S6B S6C -68(2) . .
O80 S6A S6B S6D -64.9(19) . .
O80 S6A S6B O79 -120.8(13) . .
O80 S6A S6B O83 121.6(14) . .
O80 S6A S6C S6B 69(2) . .
O80 S6A S6C S6D 66.3(12) . .
O80 S6A S6C O79 121.4(13) . .
O80 S6A S6C O81 169(13) . .
O80 S6A S6C O82 -123.9(13) . .
O80 S6A S6C O85 74.7(14) . .
O80 S6A S6D S6B 99(2) . .
O80 S6A S6D S6C -84.4(18) . .
O80 S6A S6D O79 -163.3(17) . .
O80 S6A S6D O81 -91.9(10) . .
O80 S6A S6D O84 106.5(15) . .
O80 S6A S6D O85 -106(3) . .
O80 S6A O79 W4 178.2(9) . .
O80 S6A O79 S6B 63.4(18) . .
O80 S6A O79 S6C -62.2(18) . .
O80 S6A O79 S6D 15.9(16) . .
O80 S6A O82 V5 167.3(13) . .
O80 S6A O82 S6C 64.9(19) . .
O80 S6A O83 V12 -167.4(13) . .
O80 S6A O83 S6B -62.1(19) . .
O80 S6B S6C S6A -96(3) . .
O80 S6B S6C S6D 81.0(19) . .
O80 S6B S6C O79 156.6(17) . .
O80 S6B S6C O81 106(3) . .
O80 S6B S6C O82 -107.3(14) . .
O80 S6B S6C O85 90.4(11) . .
O80 S6B S6D S6A -64.5(18) . .
O80 S6B S6D S6C -66.4(11) . .
O80 S6B S6D O79 -124.3(14) . .
O80 S6B S6D O81 -75.4(15) . .
O80 S6B S6D O84 124.0(14) . .
O80 S6B S6D O85 -176(100) . .
O80 S6B O79 W4 -174.2(9) . .
O80 S6B O79 S6A -56.9(16) . .
O80 S6B O79 S6C -21.2(15) . .
O80 S6B O79 S6D 54.0(17) . .
O80 S6B O83 V12 162.4(13) . .
O80 S6B O83 S6A 59.7(17) . .
O80 S6B O84 V8 -164.2(13) . .
O80 S6B O84 S6D -59.9(19) . .
O80 S6C S6D S6A 75.3(17) . .
O80 S6C S6D S6B 77.4(17) . .
O80 S6C S6D O79 148.8(17) . .
O80 S6C S6D O81 -117.2(18) . .
O80 S6C S6D O84 92(3) . .
O80 S6C S6D O85 -118(2) . .
O80 S6C O79 W4 172.8(10) . .
O80 S6C O79 S6A 58.4(17) . .
O80 S6C O79 S6B 21.8(16) . .
O80 S6C O79 S6D -29.3(16) . .
O80 S6C O81 V16 167.0(13) . .
O80 S6C O81 S6D 68.6(19) . .
O80 S6C O82 V5 -161.9(13) . .
O80 S6C O82 S6A -56.6(18) . .
O80 S6D O79 W4 -174.7(11) . .
O80 S6D O79 S6A -16.0(16) . .
O80 S6D O79 S6B -60.1(18) . .
O80 S6D O79 S6C 30.7(16) . .
O80 S6D O84 V8 161.3(14) . .
O80 S6D O84 S6B 58.5(19) . .
O80 S6D O85 V13 -170.1(14) . .
O80 S6D O85 S6C -69.6(19) . .
O81 S6C S6D S6A -167(3) . .
O81 S6C S6D S6B -165(2) . .
O81 S6C S6D O79 -94(2) . .
O81 S6C S6D O80 117.2(18) . .
O81 S6C S6D O84 -151(3) . .
O81 S6C S6D O85 -1(3) . .
O81 S6C O79 W4 -56(3) . .
O81 S6C O79 S6A -171(3) . .
O81 S6C O79 S6B 153(2) . .
O81 S6C O79 S6D 102(2) . .
O81 S6C O80 S6A -177(3) . .
O81 S6C O80 S6B -139(2) . .
O81 S6C O80 S6D -95(2) . .
O81 S6C O82 V5 63(2) . .
O81 S6C O82 S6A 168(3) . .
O81 S6D O79 W4 115(2) . .
O81 S6D O79 S6A -86.0(13) . .
O81 S6D O79 S6B -130.1(18) . .
O81 S6D O79 S6C -39.4(12) . .
O81 S6D O80 S6A 73.9(13) . .
O81 S6D O80 S6B 116(2) . .
O81 S6D O80 S6C 31.1(12) . .
O81 S6D O84 V8 20(7) . .
O81 S6D O84 S6B -83(6) . .
O81 S6D O85 V13 -101(2) . .
O81 S6D O85 S6C -0.6(15) . .
O82 S6A S6B S6C 119(11) . .
O82 S6A S6B S6D 121(10) . .
O82 S6A S6B O79 66(11) . .
O82 S6A S6B O80 -174(11) . .
O82 S6A S6B O83 -52(11) . .
O82 S6A S6C S6B -168(3) . .
O82 S6A S6C S6D -169.7(16) . .
O82 S6A S6C O79 -114.7(15) . .
O82 S6A S6C O80 123.9(13) . .
O82 S6A S6C O81 -67(13) . .
O82 S6A S6C O85 -161.4(16) . .
O82 S6A S6D S6B -160(4) . .
O82 S6A S6D S6C 17(3) . .
O82 S6A S6D O79 -62(3) . .
O82 S6A S6D O80 101(3) . .
O82 S6A S6D O81 9(3) . .
O82 S6A S6D O84 -153(3) . .
O82 S6A S6D O85 -5(5) . .
O82 S6A O79 W4 -52(2) . .
O82 S6A O79 S6B -167(3) . .
O82 S6A O79 S6C 68(2) . .
O82 S6A O79 S6D 146(2) . .
O82 S6A O80 S6B 178(3) . .
O82 S6A O80 S6C -66(2) . .
O82 S6A O80 S6D -137(2) . .
O82 S6A O83 V12 63(2) . .
O82 S6A O83 S6B 169(2) . .
O82 S6C S6D S6A -15(2) . .
O82 S6C S6D S6B -13(3) . .
O82 S6C S6D O79 59(3) . .
O82 S6C S6D O80 -90(3) . .
O82 S6C S6D O81 153(4) . .
O82 S6C S6D O84 2(5) . .
O82 S6C S6D O85 152(3) . .
O82 S6C O79 W4 56(2) . .
O82 S6C O79 S6A -58.5(19) . .
O82 S6C O79 S6B -95.1(19) . .
O82 S6C O79 S6D -146(2) . .
O82 S6C O80 S6A 54.4(19) . .
O82 S6C O80 S6B 92.2(19) . .
O82 S6C O80 S6D 137(2) . .
O82 S6C O81 V16 -64(3) . .
O82 S6C O81 S6D -162(2) . .
O83 S6A S6B S6C 170(2) . .
O83 S6A S6B S6D 173(2) . .
O83 S6A S6B O79 117.5(15) . .
O83 S6A S6B O80 -121.6(14) . .
O83 S6A S6C S6B -57(14) . .
O83 S6A S6C S6D -59(15) . .
O83 S6A S6C O79 -4(14) . .
O83 S6A S6C O80 -126(15) . .
O83 S6A S6C O81 44(24) . .
O83 S6A S6C O82 111(15) . .
O83 S6A S6C O85 -51(15) . .
O83 S6A S6D S6B -6(2) . .
O83 S6A S6D S6C 171(3) . .
O83 S6A S6D O79 91.9(17) . .
O83 S6A S6D O80 -104.8(16) . .
O83 S6A S6D O81 163.3(16) . .
O83 S6A S6D O84 2(2) . .
O83 S6A S6D O85 149(3) . .
O83 S6A O79 W4 60(2) . .
O83 S6A O79 S6B -55.1(19) . .
O83 S6A O79 S6C 179(100) . .
O83 S6A O79 S6D -102.6(19) . .
O83 S6A O80 S6B 55.3(19) . .
O83 S6A O80 S6C 171(3) . .
O83 S6A O80 S6D 100(2) . .
O83 S6A O82 V5 -68(2) . .
O83 S6A O82 S6C -170(2) . .
O83 S6B S6C S6A 10(3) . .
O83 S6B S6C S6D -173(3) . .
O83 S6B S6C O79 -97.9(19) . .
O83 S6B S6C O80 105.6(17) . .
O83 S6B S6C O81 -149(3) . .
O83 S6B S6C O82 -2(2) . .
O83 S6B S6C O85 -164.1(17) . .
O83 S6B O79 W4 -51(3) . .
O83 S6B O79 S6A 66(2) . .
O83 S6B O79 S6C 102(2) . .
O83 S6B O79 S6D 177(3) . .
O83 S6B O80 S6A -65(2) . .
O83 S6B O80 S6C -102(2) . .
O83 S6B O80 S6D -170(3) . .
O83 S6B O84 V8 68(2) . .
O83 S6B O84 S6D 172(3) . .
O84 S6B S6C S6A 168(4) . .
O84 S6B S6C S6D -16(2) . .
O84 S6B S6C O79 60(3) . .
O84 S6B S6C O80 -97(3) . .
O84 S6B S6C O81 9(5) . .
O84 S6B S6C O82 156(2) . .
O84 S6B S6C O85 -6(3) . .
O84 S6B S6D S6A 171(2) . .
O84 S6B S6D S6C 169.6(16) . .
O84 S6B S6D O79 111.7(15) . .
O84 S6B S6D O80 -124.0(14) . .
O84 S6B S6D O81 160.5(17) . .
O84 S6B S6D O85 60(11) . .
O84 S6B O79 W4 62(2) . .
O84 S6B O79 S6A 180(3) . .
O84 S6B O79 S6C -144.7(18) . .
O84 S6B O79 S6D -70(2) . .
O84 S6B O80 S6A 171(3) . .
O84 S6B O80 S6C 134(2) . .
O84 S6B O80 S6D 65(2) . .
O84 S6B O83 V12 -68(2) . .
O84 S6B O83 S6A -171(3) . .
O84 S6D O79 W4 -57(3) . .
O84 S6D O79 S6A 101.3(18) . .
O84 S6D O79 S6B 57.2(18) . .
O84 S6D O79 S6C 147.9(19) . .
O84 S6D O80 S6A -95(2) . .
O84 S6D O80 S6B -52.6(19) . .
O84 S6D O80 S6C -138(2) . .
O84 S6D O85 V13 60(3) . .
O84 S6D O85 S6C 160(3) . .
O85 S6C S6D S6A -167(2) . .
O85 S6C S6D S6B -164(3) . .
O85 S6C S6D O79 -93(2) . .
O85 S6C S6D O80 118(2) . .
O85 S6C S6D O81 1(3) . .
O85 S6C S6D O84 -150(4) . .
O85 S6C O79 W4 -116.4(18) . .
O85 S6C O79 S6A 129.3(19) . .
O85 S6C O79 S6B 92.6(14) . .
O85 S6C O79 S6D 41.5(14) . .
O85 S6C O80 S6A -114(2) . .
O85 S6C O80 S6B -76.3(13) . .
O85 S6C O80 S6D -31.4(12) . .
O85 S6C O81 V16 98(2) . .
O85 S6C O81 S6D -0.6(16) . .
O85 S6C O82 V5 -23(7) . .
O85 S6C O82 S6A 83(6) . .
O85 S6D O79 W4 53(3) . .
O85 S6D O79 S6A -149(2) . .
O85 S6D O79 S6B 167(3) . .
O85 S6D O79 S6C -102(2) . .
O85 S6D O80 S6A 137(3) . .
O85 S6D O80 S6B 179(100) . .
O85 S6D O80 S6C 94(3) . .
O85 S6D O84 V8 -63(3) . .
O85 S6D O84 S6B -166(3) . .
O86 S7A S7B S7A -80.9(5) . 6_575
O86 S7A S7B S7C -79.6(19) . 6_575
O86 S7A S7B S7C 97(3) . .
O86 S7A S7B O87 -158.0(10) . .
O86 S7A S7B O90 111.9(14) . .
O86 S7A S7B O90 -99(2) . 6_575
O86 S7A S7C S7A -63.6(15) . 6_575
O86 S7A S7C S7B -66(2) . .
O86 S7A S7C S7C -63.6(15) . 6_575
O86 S7A S7C O87 -116.7(14) . .
O86 S7A S7C O88 164(13) . .
O86 S7A S7C O89 126.2(18) . 6_575
O86 S7A S7C O90 -111(11) . .
O86 S7A O87 W1 -178.5(5) . .
O86 S7A O87 S7A -67.4(12) . 6_575
O86 S7A O87 S7B 20.2(10) . .
O86 S7A O87 S7C 63(2) . .
O86 S7A O87 S7C -35.6(19) . 6_575
O86 S7A O88 V9 164.9(8) . .
O86 S7A O88 S7A 61.4(15) . 6_575
O86 S7A O88 S7C 67.4(17) . 6_575
O86 S7A O88 S7C -162(14) . .
O86 S7B S7C S7A 68(3) . .
O86 S7B S7C S7A 66.3(13) . 6_575
O86 S7B S7C S7C 65(2) . 6_575
O86 S7B S7C O87 123.2(16) . .
O86 S7B S7C O88 74.8(18) . .
O86 S7B S7C O89 -152(9) . 6_575
O86 S7B S7C O90 -126.9(14) . .
O86 S7B O87 W1 180.000(5) . .
O86 S7B O87 S7A -19.3(8) . .
O86 S7B O87 S7A 19.3(8) . 6_575
O86 S7B O87 S7C -52.4(18) . .
O86 S7B O87 S7C 52.5(18) . 6_575
O86 S7B O90 V7 162.2(13) . .
O86 S7B O90 S7C 55.8(18) . .
O86 S7C O87 W1 -176.8(13) . .
O86 S7C O87 S7A -37(2) . 6_575
O86 S7C O87 S7A -66(2) . .
O86 S7C O87 S7B 58.0(19) . .
O86 S7C O87 S7C 4(3) . 6_575
O86 S7C O90 V7 -162.2(13) . .
O86 S7C O90 S7B -54.6(18) . .
O87 S7A S7B S7A 77.1(7) . 6_575
O87 S7A S7B S7C 78.4(19) . 6_575
O87 S7A S7B S7C -105(3) . .
O87 S7A S7B O86 158.0(10) . .
O87 S7A S7B O90 59(2) . 6_575
O87 S7A S7B O90 -90.1(16) . .
O87 S7A S7C S7A 53.2(17) . 6_575
O87 S7A S7C S7B 51(2) . .
O87 S7A S7C S7C 53.2(16) . 6_575
O87 S7A S7C O86 116.7(14) . .
O87 S7A S7C O88 -80(13) . .
O87 S7A S7C O89 -117.0(19) . 6_575
O87 S7A S7C O90 6(11) . .
O87 S7A O86 S7A 64.3(12) . 6_575
O87 S7A O86 S7B -16.9(8) . .
O87 S7A O86 S7C -60(2) . .
O87 S7A O86 S7C 31.8(17) . 6_575
O87 S7A O88 V9 41.2(17) . .
O87 S7A O88 S7A -62.2(14) . 6_575
O87 S7A O88 S7C 75(13) . .
O87 S7A O88 S7C -56.3(16) . 6_575
O87 S7B S7C S7A -56(3) . .
O87 S7B S7C S7A -56.9(13) . 6_575
O87 S7B S7C S7C -59(2) . 6_575
O87 S7B S7C O86 -123.2(16) . .
O87 S7B S7C O88 -48.4(17) . .
O87 S7B S7C O89 85(9) . 6_575
O87 S7B S7C O90 109.8(17) . .
O87 S7B O86 S7A 17.0(7) . .
O87 S7B O86 S7A -17.0(7) . 6_575
O87 S7B O86 S7C -49.9(17) . 6_575
O87 S7B O86 S7C 49.9(17) . .
O87 S7B O90 V7 48(2) . .
O87 S7B O90 S7C -58.2(17) . .
O87 S7C O86 S7A 63(2) . .
O87 S7C O86 S7A 33.0(19) . 6_575
O87 S7C O86 S7B -51.8(19) . .
O87 S7C O86 S7C -4(3) . 6_575
O87 S7C O90 V7 -51(2) . .
O87 S7C O90 S7B 56.6(18) . .
O88 S7A S7B S7A 22(4) . 6_575
O88 S7A S7B S7C 23(4) . 6_575
O88 S7A S7B S7C -161(5) . .
O88 S7A S7B O86 103(3) . .
O88 S7A S7B O87 -55(3) . .
O88 S7A S7B O90 -146(3) . .
O88 S7A S7B O90 4(5) . 6_575
O88 S7A S7C S7A 133(14) . 6_575
O88 S7A S7C S7B 130(12) . .
O88 S7A S7C S7C 133(14) . 6_575
O88 S7A S7C O86 -164(13) . .
O88 S7A S7C O87 80(13) . .
O88 S7A S7C O89 -37(14) . 6_575
O88 S7A S7C O90 85(18) . .
O88 S7A O86 S7A -60.4(16) . 6_575
O88 S7A O86 S7B -141.6(17) . .
O88 S7A O86 S7C -92.9(18) . 6_575
O88 S7A O86 S7C 175(3) . .
O88 S7A O87 W1 -47.4(19) . .
O88 S7A O87 S7A 63.8(14) . 6_575
O88 S7A O87 S7B 151.3(13) . .
O88 S7A O87 S7C -165(3) . .
O88 S7A O87 S7C 95.5(18) . 6_575
O88 S7C O86 S7A -32.9(9) . 6_575
O88 S7C O86 S7A -2.5(18) . .
O88 S7C O86 S7B -117.8(19) . .
O88 S7C O86 S7C -69.8(11) . 6_575
O88 S7C O87 W1 -101(2) . .
O88 S7C O87 S7A 9(2) . .
O88 S7C O87 S7A 38.8(10) . 6_575
O88 S7C O87 S7B 133.4(16) . .
O88 S7C O87 S7C 79.9(15) . 6_575
O88 S7C O90 V7 -31(6) . .
O88 S7C O90 S7B 77(5) . .
O89 S7A S7B S7A 171.5(11) 6_575 6_575
O89 S7A S7B S7C 173(2) 6_575 6_575
O89 S7A S7B S7C -11(3) 6_575 .
O89 S7A S7B O86 -107.5(13) 6_575 .
O89 S7A S7B O87 94.5(14) 6_575 .
O89 S7A S7B O90 154(2) 6_575 6_575
O89 S7A S7B O90 4(2) 6_575 .
O89 S7A S7C S7A 170.2(12) 6_575 6_575
O89 S7A S7C S7B 168(4) 6_575 .
O89 S7A S7C S7C 170.2(12) 6_575 6_575
O89 S7A S7C O86 -126.2(18) 6_575 .
O89 S7A S7C O87 117.0(19) 6_575 .
O89 S7A S7C O88 37(14) 6_575 .
O89 S7A S7C O90 123(12) 6_575 .
O89 S7A O86 S7A 172.0(13) 6_575 6_575
O89 S7A O86 S7B 90.8(15) 6_575 .
O89 S7A O86 S7C 139(2) 6_575 6_575
O89 S7A O86 S7C 48(2) 6_575 .
O89 S7A O87 W1 66.8(19) 6_575 .
O89 S7A O87 S7A 177.9(10) 6_575 6_575
O89 S7A O87 S7B -94.5(13) 6_575 .
O89 S7A O87 S7C -51(2) 6_575 .
O89 S7A O87 S7C -150(2) 6_575 6_575
O89 S7A O88 V9 -67.0(19) 6_575 .
O89 S7A O88 S7A -170.4(12) 6_575 6_575
O89 S7A O88 S7C -164(3) 6_575 6_575
O89 S7A O88 S7C -34(12) 6_575 .
O89 S7C O86 S7A -106(3) 6_575 6_575
O89 S7C O86 S7A -75(3) 6_575 .
O89 S7C O86 S7B 169(4) 6_575 .
O89 S7C O86 S7C -143(2) 6_575 6_575
O89 S7C O87 W1 -34(4) 6_575 .
O89 S7C O87 S7A 77(3) 6_575 .
O89 S7C O87 S7A 107(2) 6_575 6_575
O89 S7C O87 S7B -159(3) 6_575 .
O89 S7C O87 S7C 147.7(16) 6_575 6_575
O89 S7C O90 V7 64(3) 6_575 .
O89 S7C O90 S7B 172(3) 6_575 .
O90 S7B S7C S7A -166.7(19) . 6_575
O90 S7B S7C S7A -42(8) 6_575 6_575
O90 S7B S7C S7A -165(3) . .
O90 S7B S7C S7A -40(10) 6_575 .
O90 S7B S7C S7C -169(2) . 6_575
O90 S7B S7C S7C -44(7) 6_575 6_575
O90 S7B S7C O86 126.9(14) . .
O90 S7B S7C O86 -108(8) 6_575 .
O90 S7B S7C O87 -109.8(17) . .
O90 S7B S7C O87 15(8) 6_575 .
O90 S7B S7C O88 -33(9) 6_575 .
O90 S7B S7C O88 -158(2) . .
O90 S7B S7C O89 100(11) 6_575 6_575
O90 S7B S7C O89 -25(9) . 6_575
O90 S7B S7C O90 125(9) 6_575 .
O90 S7B O86 S7A 129.4(17) 6_575 .
O90 S7B O86 S7A -129.4(17) . 6_575
O90 S7B O86 S7A -95.4(17) . .
O90 S7B O86 S7A 95.4(17) 6_575 6_575
O90 S7B O86 S7C -62.5(19) . .
O90 S7B O86 S7C 62.5(19) 6_575 6_575
O90 S7B O86 S7C 162(3) 6_575 .
O90 S7B O86 S7C -162(3) . 6_575
O90 S7B O87 W1 -56.8(12) . .
O90 S7B O87 W1 56.8(12) 6_575 .
O90 S7B O87 S7A -142.5(15) 6_575 .
O90 S7B O87 S7A 103.9(15) . .
O90 S7B O87 S7A 142.5(15) . 6_575
O90 S7B O87 S7A -103.9(15) 6_575 6_575
O90 S7B O87 S7C 70.8(19) . .
O90 S7B O87 S7C -176(2) 6_575 .
O90 S7B O87 S7C 176(2) . 6_575
O90 S7B O87 S7C -70.8(19) 6_575 6_575
O90 S7B O90 V7 -59(3) 6_575 .
O90 S7B O90 S7C -166(3) 6_575 .
O90 S7C O86 S7A 162(4) . .
O90 S7C O86 S7A 132(2) . 6_575
O90 S7C O86 S7B 47.1(14) . .
O90 S7C O86 S7C 95.0(17) . 6_575
O90 S7C O87 W1 71(3) . .
O90 S7C O87 S7A -148.6(19) . 6_575
O90 S7C O87 S7A -178(3) . .
O90 S7C O87 S7B -54.0(13) . .
O90 S7C O87 S7C -107.5(16) . 6_575
C1 C6 C16 O16 178.3(13) . .
C1 C6 C16 O51 -1(2) . .
C1 C9 C26 O52 3(2) . .
C1 C9 C26 O53 -176.8(14) . .
C1 C9 C32 C17 2(2) . .
C2 C20 C23 O6 -4(2) . .
C2 C20 C23 O40 175.5(16) . .
C3 C6 C16 O16 0(2) . .
C3 C6 C16 O51 -179.1(14) . .
C3 C17 C32 C9 0(2) . .
C3 C17 C35 O25 0(2) . .
C3 C17 C35 O48 179.9(14) . .
C6 C1 C9 C26 177.5(14) . .
C6 C1 C9 C32 -2(2) . .
C6 C3 C17 C32 -3(2) . .
C6 C3 C17 C35 178.4(14) . .
C7 C24 C40 C10 179.7(13) . .
C7 C24 C40 C45 5(2) . .
C8 C20 C23 O6 178.7(14) . .
C8 C20 C23 O40 -2(2) . .
C8 C46 C47 O41 -4(3) 6_575 6_575
C8 C46 C47 O41 4(3) . .
C8 C46 C47 O41 179.1(18) . 6_575
C8 C46 C47 O41 -179.1(18) 6_575 .
C9 C1 C6 C3 0(2) . .
C9 C1 C6 C16 -178.1(14) . .
C10 C40 C45 C38 179.9(13) . .
C12 C5 C36 O18 0(2) . .
C12 C5 C36 O21 -179.3(14) . .
C12 C5 C41 C39 3(2) . .
C12 C11 C19 O49 3(2) . .
C12 C11 C19 O50 -179.7(14) . .
C12 C11 C42 C39 0(2) . .
C13 C15 C27 C29 -179.9(14) . .
C13 C15 C27 C43 1(2) . .
C14 C18 C48 C18 0(3) . 6_575
C14 C18 C48 C30 177.4(17) . .
C15 C13 C21 C4 -1(2) . .
C15 C13 C22 O28 179.7(14) . .
C15 C13 C22 O45 -1(2) . .
C15 C27 C29 O12 1(2) . .
C15 C27 C29 O43 179.4(14) . .
C15 C27 C43 C4 1(2) . .
C17 C3 C6 C1 2(2) . .
C17 C3 C6 C16 -179.7(14) . .
C18 C14 C25 C14 -4(3) . 6_575
C19 C11 C12 C5 -179.6(14) . .
C19 C11 C42 C39 178.8(14) . .
C20 C2 C20 C8 -3(3) 6_575 .
C20 C2 C20 C23 179.1(13) 6_575 .
C20 C8 C46 C8 2(3) . 6_575
C20 C8 C46 C47 178.9(17) . .
C21 C4 C33 O30 0.5(19) . .
C21 C4 C33 O44 -177.7(12) . .
C21 C4 C43 C27 -2(2) . .
C21 C13 C15 C27 -1(2) . .
C21 C13 C22 O28 -1(2) . .
C21 C13 C22 O45 177.9(13) . .
C22 C13 C15 C27 178.5(13) . .
C22 C13 C21 C4 179.7(12) . .
C24 C7 C31 O1 176.9(13) . .
C24 C7 C31 O22 -4.2(19) . .
C24 C7 C44 C38 1(2) . .
C24 C40 C45 C38 -5(2) . .
C25 C14 C18 C48 2(2) . .
C26 C9 C32 C17 -177.9(14) . .
C28 C38 C44 C7 178.9(13) . .
C28 C38 C45 C40 -176.8(13) . .
C29 C27 C43 C4 -178.6(13) . .
C31 C7 C24 C40 178.1(13) . .
C31 C7 C44 C38 -179.8(12) . .
C32 C9 C26 O52 -177.5(14) . .
C32 C9 C26 O53 3(2) . .
C32 C17 C35 O25 -178.8(15) . .
C32 C17 C35 O48 1(2) . .
C33 C4 C21 C13 179.8(12) . .
C33 C4 C43 C27 -179.5(12) . .
C34 C39 C41 C5 176.6(14) . .
C34 C39 C42 C11 -178.1(14) . .
C35 C17 C32 C9 179.6(14) . .
C36 C5 C12 C11 -178.9(13) . .
C36 C5 C41 C39 -178.8(14) . .
C37 C14 C18 C48 179.6(16) 6_575 .
C37 C14 C25 C14 178.6(12) 6_575 6_575
C41 C5 C12 C11 -1(2) . .
C41 C5 C36 O18 -178.6(14) . .
C41 C5 C36 O21 3(2) . .
C41 C39 C42 C11 2(2) . .
C42 C11 C12 C5 -1(2) . .
C42 C11 C19 O49 -176.1(14) . .
C42 C11 C19 O50 1(2) . .
C42 C39 C41 C5 -4(2) . .
C43 C4 C21 C13 3(2) . .
C43 C4 C33 O30 177.6(13) . .
C43 C4 C33 O44 -0.6(19) . .
C43 C27 C29 O12 -179.9(13) . .
C43 C27 C29 O43 -1(2) . .
C44 C7 C24 C40 -3(2) . .
C44 C7 C31 O1 -2.0(19) . .
C44 C7 C31 O22 176.9(13) . .
C44 C38 C45 C40 4(2) . .
C45 C38 C44 C7 -2(2) . .
C46 C8 C20 C2 0(2) . .
C46 C8 C20 C23 177.9(16) . .
